data_1567304
loop_
_publ_author_name
'Jori, Nadir'
'Rajeshkumar, Thayalan'
'Scopelliti, Rosario'
'\(Zivkovi\'c, Ivica'
'Sienkiewicz, Andrzej'
'Maron, Laurent'
'Mazzanti, Marinella'

_publ_section_title
;
 Cation assisted binding and cleavage of dinitrogen by uranium complexes
;
_journal_issue 32
_journal_name_full 'Chemical Science'
_journal_page_first 9232
_journal_page_last 9242
_journal_paper_doi 10.1039/D2SC02530B
_journal_volume 13
_journal_year 2022
_chemical_formula_moiety 'C72 H162 N2 O25 Rb2 Si6 U2'
_chemical_formula_sum 'C72 H162 N2 O25 Rb2 Si6 U2'
_chemical_formula_weight 2271.57
_space_group_crystal_system triclinic
_space_group_IT_number 1
_space_group_name_Hall 'P 1'
_space_group_name_H-M_alt 'P 1'
_atom_sites_solution_hydrogens geom
_atom_sites_solution_primary dual
_atom_sites_solution_secondary difmap
_audit_creation_date 2022-01-31
_audit_creation_method
;
Olex2 1.5
(compiled 2021.12.09 svn.r5202d8cf for OlexSys, GUI svn.r6439)
;
_audit_update_record
;
2022-02-24 deposited with the CCDC.	2022-07-14 downloaded from the CCDC.
;
_cell_angle_alpha 83.4471(18)
_cell_angle_beta 83.4537(19)
_cell_angle_gamma 70.099(2)
_cell_formula_units_Z 2
_cell_length_a 14.0149(3)
_cell_length_b 17.5229(3)
_cell_length_c 24.7263(6)
_cell_measurement_reflns_used 31255
_cell_measurement_temperature 140.00(10)
_cell_measurement_theta_max 76.2870
_cell_measurement_theta_min 4.1290
_cell_volume 5654.0(2)
_computing_cell_refinement 'CrysAlisPro 1.171.40.20a (Rigaku OD, 2018)'
_computing_data_collection 'CrysAlisPro 1.171.40.20a (Rigaku OD, 2018)'
_computing_data_reduction 'CrysAlisPro 1.171.40.20a (Rigaku OD, 2018)'
_computing_molecular_graphics 'Olex2 1.5 (Dolomanov et al., 2009)'
_computing_publication_material 'Olex2 1.5 (Dolomanov et al., 2009)'
_computing_structure_refinement 'SHELXL 2018/3 (Sheldrick, 2015)'
_computing_structure_solution 'SHELXT (Sheldrick, 2015)'
_diffrn_ambient_environment N~2~
_diffrn_ambient_temperature 140.00(10)
_diffrn_detector 'CCD plate'
_diffrn_detector_area_resol_mean 10.2665
_diffrn_detector_type Atlas
_diffrn_measured_fraction_theta_full 1.000
_diffrn_measured_fraction_theta_max 0.986
_diffrn_measurement_details
;
List of Runs (angles in degrees, time in seconds):

  # Type    Start    End  Width  t~exp~   \w     \q     \k     \f   Frames
#--------------------------------------------------------------------------
  1  \w      0.00  28.00   1.00    2.50    --   38.00  91.00  53.13   28
  2  \w    -92.00  -2.00   1.00    2.50    --  -42.88 125.00 -60.00   90
  3  \w   -116.00 -61.00   1.00    2.50    --  -42.88 -57.00 -90.00   55
  4  \w   -116.00 -21.00   1.00    2.50    --  -42.88 -37.00 -60.00   95
  5  \w    -41.00 -15.00   1.00    2.50    --  -42.88 -57.00 -90.00   26
  6  \w   -113.00 -15.00   1.00    2.50    --  -42.88 -57.00 150.00   98
  7  \w   -117.00 -19.00   1.00    2.50    --  -42.88 -37.00  30.00   98
  8  \w     24.00  99.00   1.00    2.50    --   42.88-125.00-180.00   75
  9  \w     11.00  36.00   1.00    2.50    --   46.00  84.00-175.43   25
 10  \w     17.00  42.00   1.00    2.50    --   50.00  80.00  32.62   25
 11  \w     17.00  42.00   1.00    2.50    --   50.00  80.00 -84.85   25
 12  \w     16.00  41.00   1.00    2.50    --   50.00  81.00-147.96   25
 13  \w     17.00  42.00   1.00    2.50    --   50.00  79.00 120.41   25
 14  \w     17.00  42.00   1.00    2.50    --   50.00  79.00 -26.06   25
 15  \w     33.00  60.00   1.00    2.50    --   66.00  77.00 -23.21   27
 16  \w     37.00  63.00   1.00    2.50    --   70.00  77.00  40.82   26
 17  \w     37.00  63.00   1.00    2.50    --   70.00  77.00 153.04   26
 18  \w     78.00 146.00   1.00    2.50    --   70.00  76.00-144.72   68
 19  \w     38.00  85.00   1.00    2.50    --   70.00  76.00 118.57   47
 20  \w     98.00 125.00   1.00    2.50    --   70.00  76.00 118.57   27
 21  \w     38.00  64.00   1.00    2.50    --   70.00  75.00 -75.01   26
 22  \w     38.00  65.00   1.00    2.50    --   70.00  77.00  96.42   27
 23  \w     38.00  70.00   1.00    2.50    --   70.00  76.00-144.72   32
 24  \w     38.00  65.00   1.00    2.50    --   70.00  76.00  72.57   27
 25  \w     37.00  63.00   1.00    2.50    --   70.00  77.00  13.78   26
 26  \w    105.00 150.00   1.00    2.50    --   74.00  77.00 -64.97   45
 27  \w     44.00  70.00   1.00    2.50    --   74.00  72.00 -11.49   26
 28  \w     41.00  72.00   1.00    2.50    --   74.00  77.00 -64.97   31
 29  \w     41.00  68.00   1.00    2.50    --   74.00  77.00 171.37   27
 30  \w     46.00  77.00   1.00   10.00    --   78.00  76.00-124.94   31
 31  \w     52.00  77.00   1.00   10.00    --   82.00  69.00-172.44   25
 32  \w    114.00 156.00   1.00   10.00    --   86.00  67.00  -1.63   42
 33  \w     56.00  82.00   1.00   10.00    --   86.00  67.00  -1.63   26
 34  \w     55.00  82.00   1.00   10.00    --   86.00  71.00 -78.87   27
 35  \w     57.00  83.00   1.00   10.00    --   86.00  59.00  69.36   26
 36  \w    118.00 163.00   1.00   10.00    --   90.00  65.00  37.97   45
 37  \w     60.00  86.00   1.00   10.00    --   90.00  65.00  37.97   26
 38  \w     59.00  89.00   1.00   10.00    --   90.00  72.00-155.88   30
 39  \w     64.00  92.00   1.00   10.00    --   94.00  72.00  95.01   28
 40  \w     65.00  91.00   1.00   10.00    --   98.00  77.00  61.80   26
 41  \w     73.00  99.00   1.00   10.00    --   98.00  54.00 138.70   26
 42  \w    119.00 173.00   1.00   10.00    --  102.00  68.00 -74.84   54
 43  \w     72.00 110.00   1.00   10.00    --  102.00  68.00 -74.84   38
 44  \w     75.00 101.00   1.00   10.00    --  106.00  69.00 157.14   26
 45  \w    105.00 176.00   1.00   10.00    --  106.00  72.00 -10.78   71
 46  \w     75.00 102.00   1.00   10.00    --  106.00  72.00 -10.78   27
 47  \w    128.00 178.00   1.00   10.00    --  112.00 111.00  60.00   50
 48  \w     54.00 113.00   1.00   10.00    --  112.00-111.00  90.00   59
 49  \w     82.00 170.00   1.00   10.00    --  112.00  67.00  63.39   88
 50  \w     79.00 121.00   1.00   10.00    --  112.00  77.00  30.00   42
 51  \w     80.00 144.00   1.00   10.00    --  112.00  77.00-169.54   64
 52  \w     84.00 155.00   1.00   10.00    --  112.00  61.00 -90.00   71
 53  \w    114.00 178.00   1.00   10.00    --  112.00  77.00 150.00   64
 54  \w     79.00 108.00   1.00   10.00    --  112.00  77.00 150.00   29
 55  \w     79.00 177.00   1.00   10.00    --  112.00  77.00   0.00   98
 56  \w    123.00 174.00   1.00   10.00    --  112.00  77.00 -30.00   51
 57  \w     80.00 120.00   1.00   10.00    --  112.00  77.00 -30.00   40
 58  \w    125.00 152.00   1.00   10.00    --  112.00  77.00  30.00   27
 59  \w     51.00 113.00   1.00   10.00    --  112.00-111.00-180.00   62
 60  \w     83.00 153.00   1.00   10.00    --  112.00  61.00 -60.00   70
 61  \w     79.00 177.00   1.00   10.00    --  112.00  77.00  90.00   98
 62  \w     79.00 105.00   1.00   10.00    --  112.00  77.00-150.00   26
 63  \w     79.00 163.00   1.00   10.00    --  112.00  77.00 120.00   84
 64  \w     48.00  90.00   1.00   10.00    --  112.00-111.00  60.00   42
 65  \w     83.00 121.00   1.00   10.00    --  112.00  61.00-120.00   38
 66  \w     79.00 105.00   1.00   10.00    --  112.00  77.00-180.00   26
 67  \w     82.00 113.00   1.00   10.00    --  112.00-111.00-120.00   31
 68  \w    127.00 178.00   1.00   10.00    --  112.00  61.00  30.00   51
 69  \w     83.00 113.00   1.00   10.00    --  112.00  61.00  30.00   30
 70  \w    144.00 172.00   1.00   10.00    --  112.00  77.00 -90.00   28
 71  \w    135.00 178.00   1.00   10.00    --  112.00  77.00 -60.00   43
 72  \w     79.00 105.00   1.00   10.00    --  112.00  77.00 -90.00   26
 73  \w     79.00 105.00   1.00   10.00    --  112.00  77.00 -60.00   26
 74  \w     83.00 138.00   1.00   10.00    --  112.00  61.00 -30.00   55
 75  \w    103.00 173.00   1.00   10.00    --  112.00 111.00-150.00   70
 76  \w     84.00 124.00   1.00   10.00    --  112.00  61.00  90.00   40
 77  \w     83.00 137.00   1.00   10.00    --  112.00  61.00 150.00   54
 78  \w     37.00  62.00   1.00   10.00    --  112.00-111.00-120.00   25
 79  \w     38.00 113.00   1.00   10.00    --  112.00-111.00 -60.00   75
 80  \w    127.00 173.00   1.00   10.00    --  112.00  77.00-120.00   46
 81  \w    147.00 177.00   1.00   10.00    --  112.00  77.00-180.00   30
 82  \w     55.00 107.00   1.00   10.00    --  112.00-111.00   0.00   52
 83  \w     79.00 105.00   1.00   10.00    --  112.00  77.00-120.00   26
 84  \w     54.00 128.00   1.00   10.00    --  112.00 -61.00 150.00   74
 85  \w     38.00 113.00   1.00   10.00    --  112.00-111.00  30.00   75
 86  \w     85.00 159.00   1.00   10.00    --  112.00  61.00-180.00   74
 87  \w    122.00 159.00   1.00   10.00    --  112.00  77.00-150.00   37
 88  \w     55.00 109.00   1.00   10.00    --  112.00-111.00 150.00   54
;
_diffrn_measurement_device 'four-circle diffractometer'
_diffrn_measurement_device_type 'SuperNova, Dual, Cu at home/near, Atlas'
_diffrn_measurement_method '\w scans'
_diffrn_orient_matrix_type 'CrysAlisPro convention (1999,Acta A55,543-557)'
_diffrn_orient_matrix_UB_11 -0.0759829000
_diffrn_orient_matrix_UB_12 0.0875690000
_diffrn_orient_matrix_UB_13 -0.0024786000
_diffrn_orient_matrix_UB_21 0.0358026000
_diffrn_orient_matrix_UB_22 0.0139899000
_diffrn_orient_matrix_UB_23 0.0535344000
_diffrn_orient_matrix_UB_31 0.0818559000
_diffrn_orient_matrix_UB_32 0.0305867000
_diffrn_orient_matrix_UB_33 -0.0329685000
_diffrn_radiation_monochromator mirror
_diffrn_radiation_probe x-ray
_diffrn_radiation_type 'Cu K\a'
_diffrn_radiation_wavelength 1.54184
_diffrn_reflns_av_R_equivalents 0.0832
_diffrn_reflns_av_unetI/netI 0.0813
_diffrn_reflns_Laue_measured_fraction_full 1.000
_diffrn_reflns_Laue_measured_fraction_max 0.986
_diffrn_reflns_limit_h_max 17
_diffrn_reflns_limit_h_min -17
_diffrn_reflns_limit_k_max 22
_diffrn_reflns_limit_k_min -22
_diffrn_reflns_limit_l_max 31
_diffrn_reflns_limit_l_min -31
_diffrn_reflns_number 143257
_diffrn_reflns_point_group_measured_fraction_full 0.966
_diffrn_reflns_point_group_measured_fraction_max 0.936
_diffrn_reflns_theta_full 67.684
_diffrn_reflns_theta_max 77.005
_diffrn_reflns_theta_min 3.365
_diffrn_source 'micro-focus sealed X-ray tube'
_diffrn_source_type 'SuperNova (Cu) X-ray Source'
_exptl_absorpt_coefficient_mu 10.115
_exptl_absorpt_correction_T_max 0.753
_exptl_absorpt_correction_T_min 0.323
_exptl_absorpt_correction_type gaussian
_exptl_absorpt_process_details
;
CrysAlisPro 1.171.40.20a (Rigaku Oxford Diffraction, 2018)
Numerical absorption correction based on gaussian integration over
			a multifaceted crystal model
Empirical absorption correction using spherical harmonics,
 implemented in SCALE3 ABSPACK scaling algorithm.
;
_exptl_crystal_colour 'clear dark black'
_exptl_crystal_density_diffrn 1.334
_exptl_crystal_description plate
_exptl_crystal_F_000 2300
_exptl_crystal_size_max 0.198
_exptl_crystal_size_mid 0.11
_exptl_crystal_size_min 0.044
_refine_diff_density_max 1.934
_refine_diff_density_min -2.644
_refine_diff_density_rms 0.122
_refine_ls_abs_structure_details
;
 Refined as an inversion twin.
;
_refine_ls_abs_structure_Flack -0.038(5)
_refine_ls_extinction_method none
_refine_ls_goodness_of_fit_ref 1.047
_refine_ls_hydrogen_treatment constr
_refine_ls_matrix_type full
_refine_ls_number_parameters 2116
_refine_ls_number_reflns 44789
_refine_ls_number_restraints 3288
_refine_ls_restrained_S_all 1.019
_refine_ls_R_factor_all 0.0793
_refine_ls_R_factor_gt 0.0609
_refine_ls_shift/su_max 0.001
_refine_ls_shift/su_mean 0.000
_refine_ls_structure_factor_coef Fsqd
_refine_ls_weighting_details 'w=1/[\s^2^(Fo^2^)+(0.0781P)^2^+11.6511P] where P=(Fo^2^+2Fc^2^)/3'
_refine_ls_weighting_scheme calc
_refine_ls_wR_factor_gt 0.1449
_refine_ls_wR_factor_ref 0.1592
_reflns_Friedel_coverage 0.898
_reflns_Friedel_fraction_full 0.931
_reflns_Friedel_fraction_max 0.885
_reflns_number_gt 36591
_reflns_number_total 44789
_reflns_threshold_expression 'I > 2\s(I)'
_cod_data_source_file d2sc02530b2.cif
_cod_data_source_block nj141_sq
_cod_depositor_comments 'Adding full bibliography for 1567298--1567305.cif.'
_cod_database_code 1567304
_shelx_shelxl_version_number 2018/3
_chemical_oxdiff_formula 'C79 H180 N2 O25 Rb2 Si6 U2'
_shelx_space_group_comment
;
The symmetry employed for this shelxl refinement is uniquely defined
by the following loop, which should always be used as a source of
symmetry information in preference to the above space-group names.
They are only intended as comments.
;
_shelx_estimated_absorpt_t_max 0.665
_shelx_estimated_absorpt_t_min 0.239
_olex2_refinement_description
;
1. Twinned data refinement
 Scales: 1.038(5)
 -0.038(5)
2. Fixed Uiso
 At 1.5 times of:
  All C(H,H,H) groups
3. Restrained distances
 C46-C45 = C48-C45 = C47-C45
 1.54 with sigma of 0.02
 C65-C66 = C65-C67 = C65-C68
 1.54 with sigma of 0.02
 C101-C102 = C101-C103 = C101-C104
 1.54 with sigma of 0.02
 C105-C106 = C105-C107 = C105-C108
 1.54 with sigma of 0.02
 C125-C126 = C125-C127 = C125-C128
 1.54 with sigma of 0.02
 C181-C182 = C181-C183 = C181-C184
 1.54 with sigma of 0.02
 N1A-N2A = N1B-N2B = N4A-N3A = N4B-N3B
 1.4 with sigma of 0.01
 C46-C48 \\sim C48-C47 \\sim C47-C46
 with sigma of 0.02
 C66-C67 \\sim C66-C68 \\sim C67-C68
 with sigma of 0.02
 C102-C103 \\sim C102-C104 \\sim C103-C104
 with sigma of 0.02
 C106-C107 \\sim C106-C108 \\sim C107-C108
 with sigma of 0.02
 C126-C127 \\sim C126-C128 \\sim C127-C128
 with sigma of 0.02
 C182-C183 \\sim C182-C184 \\sim C183-C184
 with sigma of 0.02
 U1-O1A \\sim U2-O1A \\sim U1-O1B \\sim U2-O1B \\sim U3-O2A \\sim U4-O2A \\sim
U3-O2B \\sim U4-O2B
 with sigma of 0.02
4. Uiso/Uaniso restraints and constraints
N1A \\sim N1B \\sim N2A \\sim N2B \\sim N3A \\sim N3B \\sim N4A \\sim N4B \\sim
O1A \\sim O1B \\sim O2A \\sim O2B \\sim C1 \\sim C3 \\sim C4 \\sim C5 \\sim C6
\\sim C7 \\sim C8 \\sim C9 \\sim C10 \\sim C11 \\sim C12 \\sim C21 \\sim C22
\\sim C23 \\sim C24 \\sim C25 \\sim C26 \\sim C27 \\sim C28 \\sim C29 \\sim C30
\\sim C31 \\sim C32 \\sim C37 \\sim C41 \\sim C42 \\sim C43 \\sim C44 \\sim C45
\\sim C46 \\sim C47 \\sim C48 \\sim C49 \\sim C50 \\sim C51 \\sim C52 \\sim C61
\\sim C62 \\sim C63 \\sim C64 \\sim C65 \\sim C66 \\sim C67 \\sim C68 \\sim C69
\\sim C70 \\sim C71 \\sim C72 \\sim C81 \\sim C82 \\sim C83 \\sim C84 \\sim C85
\\sim C86 \\sim C87 \\sim C88 \\sim C89 \\sim C90 \\sim C91 \\sim C92 \\sim
C101 \\sim C102 \\sim C103 \\sim C104 \\sim C105 \\sim C106 \\sim C107 \\sim
C108 \\sim C109 \\sim C110 \\sim C111 \\sim C112 \\sim C121 \\sim C122 \\sim
C123 \\sim C124 \\sim C125 \\sim C126 \\sim C127 \\sim C128 \\sim C129 \\sim
C130 \\sim C131 \\sim C132 \\sim C141 \\sim C142 \\sim C143 \\sim C144 \\sim
C145 \\sim C146 \\sim C147 \\sim C148 \\sim C149 \\sim C150 \\sim C151 \\sim
C152 \\sim C161 \\sim C162 \\sim C163 \\sim C164 \\sim C165 \\sim C166 \\sim
C167 \\sim C168 \\sim C169 \\sim C170 \\sim C171 \\sim C172 \\sim C181 \\sim
C182 \\sim C183 \\sim C184 \\sim C185 \\sim C186 \\sim C187 \\sim C188 \\sim
C189 \\sim C190 \\sim C191 \\sim C192 \\sim C201 \\sim C202 \\sim C203 \\sim
C204 \\sim C205 \\sim C206 \\sim C207 \\sim C208 \\sim C209 \\sim C210 \\sim
C211 \\sim C212 \\sim C221 \\sim C222 \\sim C223 \\sim C224 \\sim C225 \\sim
C226 \\sim C227 \\sim C228 \\sim C229 \\sim C230 \\sim C231 \\sim C232: within
2A with sigma of 0.01 and sigma for terminal atoms of 0.02 within 2A
5. Rigid body (RIGU) restrains
 All non-hydrogen atoms
 with sigma for 1-2 distances of 0.004 and sigma for 1-3 distances of 0.004
6. Others
 Sof(O1B)=Sof(N1B)=Sof(N2B)=1-FVAR(1)
 Sof(O1A)=Sof(N1A)=Sof(N2A)=FVAR(1)
 Sof(O2B)=Sof(N3B)=Sof(N4B)=1-FVAR(2)
 Sof(O2A)=Sof(N3A)=Sof(N4A)=FVAR(2)
 Fixed X: U1(0.26208) U2(0.278) U3(0.654941) U4(0.697821)
 Fixed Y: U1(0.546659) U2(0.365911) U3(-0.028931) U4(-0.19509)
 Fixed Z: U1(0.70868) U2(0.781281) U3(1.279889) U4(1.209149)
7.a Idealised Me refined as rotating group:
 C3(H3A,H3B,H3C), C4(H4A,H4B,H4C), C6(H6A,H6B,H6C), C7(H7A,H7B,H7C), C8(H8A,
 H8B,H8C), C10(H10A,H10B,H10C), C11(H11A,H11B,H11C), C12(H12A,H12B,H12C),
 C22(H22A,H22B,H22C), C23(H23A,H23B,H23C), C24(H24A,H24B,H24C), C26(H26A,H26B,
 H26C), C27(H27A,H27B,H27C), C28(H28A,H28B,H28C), C30(H30A,H30B,H30C), C31(H31A,
 H31B,H31C), C32(H32A,H32B,H32C), C37(H37A,H37B,H37C), C42(H42A,H42B,H42C),
 C43(H43A,H43B,H43C), C44(H44A,H44B,H44C), C46(H46A,H46B,H46C), C47(H47A,H47B,
 H47C), C48(H48A,H48B,H48C), C50(H50A,H50B,H50C), C51(H51A,H51B,H51C), C52(H52A,
 H52B,H52C), C62(H62A,H62B,H62C), C63(H63A,H63B,H63C), C64(H64A,H64B,H64C),
 C66(H66A,H66B,H66C), C67(H67A,H67B,H67C), C68(H68A,H68B,H68C), C70(H70A,H70B,
 H70C), C71(H71A,H71B,H71C), C72(H72A,H72B,H72C), C82(H82A,H82B,H82C), C83(H83A,
 H83B,H83C), C84(H84A,H84B,H84C), C86(H86A,H86B,H86C), C87(H87A,H87B,H87C),
 C88(H88A,H88B,H88C), C90(H90A,H90B,H90C), C91(H91A,H91B,H91C), C92(H92A,H92B,
 H92C), C102(H10D,H10E,H10F), C103(H10G,H10H,H10I), C104(H10J,H10K,H10L),
 C106(H10M,H10N,H10O), C107(H10P,H10Q,H10R), C108(H10S,H10T,H10U), C110(H11D,
 H11E,H11F), C111(H11G,H11H,H11I), C112(H11J,H11K,H11L), C122(H12D,H12E,H12F),
 C123(H12G,H12H,H12I), C124(H12J,H12K,H12L), C126(H12M,H12N,H12O), C127(H12P,
 H12Q,H12R), C128(H12S,H12T,H12U), C130(H13A,H13B,H13C), C131(H13D,H13E,H13F),
 C132(H13G,H13H,H13I), C142(H14A,H14B,H14C), C143(H14D,H14E,H14F), C144(H14G,
 H14H,H14I), C146(H14J,H14K,H14L), C147(H14M,H14N,H14O), C148(H14P,H14Q,H14R),
 C150(H15A,H15B,H15C), C151(H15D,H15E,H15F), C152(H15G,H15H,H15I), C162(H16A,
 H16B,H16C), C163(H16D,H16E,H16F), C164(H16G,H16H,H16I), C166(H16J,H16K,H16L),
 C167(H16M,H16N,H16O), C168(H16P,H16Q,H16R), C170(H17A,H17B,H17C), C171(H17D,
 H17E,H17F), C172(H17G,H17H,H17I), C182(H18A,H18B,H18C), C183(H18D,H18E,H18F),
 C184(H18G,H18H,H18I), C186(H18J,H18K,H18L), C187(H18M,H18N,H18O), C188(H18P,
 H18Q,H18R), C190(H19A,H19B,H19C), C191(H19D,H19E,H19F), C192(H19G,H19H,H19I),
 C202(H20A,H20B,H20C), C203(H20D,H20E,H20F), C204(H20G,H20H,H20I), C206(H20J,
 H20K,H20L), C207(H20M,H20N,H20O), C208(H20P,H20Q,H20R), C210(H21A,H21B,H21C),
 C211(H21D,H21E,H21F), C212(H21G,H21H,H21I), C222(H22D,H22E,H22F), C223(H22G,
 H22H,H22I), C224(H22J,H22K,H22L), C226(H22M,H22N,H22O), C227(H22P,H22Q,H22R),
 C228(H22S,H22T,H22U), C230(H23D,H23E,H23F), C231(H23G,H23H,H23I), C232(H23J,
 H23K,H23L)
;
_platon_squeeze_special_details
;
A solvent mask was calculated and 94 electrons were 
found in a volume of 758\%A^3^ in 3 voids per unit cell. 
This is consistent with the presence of 
0.55[C7H8], 0.4[C7H8], 0.5[] per Asymmetric Unit 
which account for 95 electrons 
per unit cell.
;
_platon_squeeze_void_probe_radius 1.20
_olex2_submission_special_instructions 'No special instructions were received'
_oxdiff_exptl_absorpt_empirical_details
;
Empirical correction (ABSPACK) includes:
- Absorption correction using spherical harmonics
- Frame scaling
- Detector area scaling
- B-factor correction
;
_oxdiff_exptl_absorpt_empirical_full_max 2.258
_oxdiff_exptl_absorpt_empirical_full_min 0.574

loop_
_space_group_symop_operation_xyz
'x, y, z'

loop_
_atom_site_label
_atom_site_type_symbol
_atom_site_fract_x
_atom_site_fract_y
_atom_site_fract_z
_atom_site_U_iso_or_equiv
_atom_site_adp_type
_atom_site_occupancy
_atom_site_site_symmetry_order
_atom_site_calc_flag
_atom_site_refinement_flags_posn
_atom_site_refinement_flags_adp
_atom_site_refinement_flags_occupancy
_atom_site_disorder_assembly
_atom_site_disorder_group
U1 U 0.262080 0.546659 0.708680 0.03904(13) Uani 1 1 d D . . . .
U2 U 0.278000 0.365911 0.781281 0.04393(15) Uani 1 1 d D . . . .
Rb1 Rb 0.25119(15) 0.73716(10) 0.61921(8) 0.0498(4) Uani 1 1 d . . . . .
Rb2 Rb 0.29489(17) 0.16605(10) 0.85969(8) 0.0542(5) Uani 1 1 d . . . . .
Si1 Si 0.2592(5) 0.5613(3) 0.5546(2) 0.0508(12) Uani 1 1 d . . . . .
Si2 Si 0.0388(4) 0.7439(3) 0.7176(2) 0.0481(11) Uani 1 1 d . . . . .
Si3 Si 0.4558(4) 0.6556(3) 0.7066(2) 0.0530(12) Uani 1 1 d . . . . .
Si4 Si 0.2051(5) 0.3464(3) 0.9334(2) 0.0555(13) Uani 1 1 d . . . . .
Si5 Si 0.5246(5) 0.1882(3) 0.7957(2) 0.0565(13) Uani 1 1 d . . . . .
Si6 Si 0.1267(5) 0.2355(3) 0.7483(2) 0.0563(13) Uani 1 1 d . . . . .
O1 O 0.2611(11) 0.5653(7) 0.6183(5) 0.052(3) Uani 1 1 d . . . . .
O1A O 0.3427(17) 0.4169(8) 0.7101(8) 0.068(5) Uani 0.683(19) 1 d D U P A 1
O1B O 0.347(3) 0.4609(14) 0.7727(14) 0.056(5) Uani 0.317(19) 1 d D U P A 2
O2 O 0.3641(12) 0.5060(7) 0.5245(5) 0.058(3) Uani 1 1 d . . . . .
O3 O 0.1717(12) 0.5294(8) 0.5393(5) 0.062(3) Uani 1 1 d . . . . .
O4 O 0.2426(11) 0.6551(7) 0.5282(5) 0.055(3) Uani 1 1 d . . . . .
O21 O 0.1416(10) 0.6674(7) 0.7119(6) 0.051(3) Uani 1 1 d . . . . .
O22 O -0.0636(9) 0.7277(7) 0.7042(6) 0.056(3) Uani 1 1 d . . . . .
O23 O 0.0587(11) 0.8110(7) 0.6700(6) 0.056(3) Uani 1 1 d . . . . .
O24 O 0.0122(10) 0.7787(8) 0.7777(6) 0.056(3) Uani 1 1 d . . . . .
O41 O 0.3734(10) 0.6109(8) 0.7045(6) 0.051(3) Uani 1 1 d . . . . .
O42 O 0.4058(11) 0.7481(8) 0.6778(6) 0.057(3) Uani 1 1 d . . . . .
O43 O 0.4712(13) 0.6736(10) 0.7684(7) 0.072(4) Uani 1 1 d . . . . .
O44 O 0.5692(11) 0.6117(8) 0.6794(6) 0.063(3) Uani 1 1 d . . . . .
O61 O 0.2340(13) 0.3463(8) 0.8690(6) 0.063(4) Uani 1 1 d . . . . .
O62 O 0.0871(13) 0.3969(8) 0.9511(5) 0.064(3) Uani 1 1 d . . . . .
O63 O 0.2737(14) 0.3801(8) 0.9660(6) 0.070(4) Uani 1 1 d . . . . .
O64 O 0.2331(12) 0.2502(7) 0.9551(5) 0.057(3) Uani 1 1 d . . . . .
O81 O 0.4180(11) 0.2593(8) 0.7936(6) 0.062(3) Uani 1 1 d . . . . .
O82 O 0.6094(16) 0.2023(11) 0.8272(8) 0.093(5) Uani 1 1 d . . . . .
O83 O 0.4988(13) 0.1049(8) 0.8152(8) 0.079(4) Uani 1 1 d . . . . .
O84 O 0.5820(15) 0.1694(11) 0.7346(8) 0.089(5) Uani 1 1 d . . . . .
O101 O 0.1974(12) 0.2856(7) 0.7631(6) 0.056(3) Uani 1 1 d . . . . .
O102 O 0.1551(12) 0.1537(8) 0.7908(6) 0.065(3) Uani 1 1 d . . . . .
O103 O 0.1473(14) 0.2104(10) 0.6851(7) 0.074(4) Uani 1 1 d . . . . .
O104 O 0.0067(11) 0.2787(7) 0.7586(6) 0.057(3) Uani 1 1 d . . . . .
N1A N 0.2433(19) 0.4982(13) 0.7923(10) 0.060(4) Uani 0.683(19) 1 d D U P A 1
N1B N 0.160(5) 0.495(4) 0.784(2) 0.059(6) Uani 0.317(19) 1 d D U P A 2
N2A N 0.1719(18) 0.4869(16) 0.7603(12) 0.058(5) Uani 0.683(19) 1 d D U P A 1
N2B N 0.175(4) 0.468(3) 0.732(2) 0.053(6) Uani 0.317(19) 1 d D U P A 2
C1 C 0.410(2) 0.4176(12) 0.5233(10) 0.071(5) Uani 1 1 d . U . . .
C3 C 0.409(2) 0.3795(13) 0.5793(10) 0.084(7) Uani 1 1 d . U . . .
H3A H 0.460592 0.389544 0.598662 0.126 Uiso 1 1 calc R U . . .
H3B H 0.424954 0.320754 0.578317 0.126 Uiso 1 1 calc R U . . .
H3C H 0.341878 0.402870 0.598313 0.126 Uiso 1 1 calc R U . . .
C4 C 0.355(2) 0.3890(14) 0.4871(11) 0.087(7) Uani 1 1 d . U . . .
H4A H 0.284010 0.401850 0.501289 0.130 Uiso 1 1 calc R U . . .
H4B H 0.386766 0.329997 0.485509 0.130 Uiso 1 1 calc R U . . .
H4C H 0.359164 0.416115 0.450389 0.130 Uiso 1 1 calc R U . . .
C5 C 0.067(2) 0.5462(17) 0.5616(12) 0.082(5) Uani 1 1 d . U . . .
C6 C 0.060(3) 0.496(2) 0.6119(15) 0.108(9) Uani 1 1 d . U . . .
H6A H 0.106370 0.440386 0.607818 0.162 Uiso 1 1 calc R U . . .
H6B H -0.009704 0.495999 0.619845 0.162 Uiso 1 1 calc R U . . .
H6C H 0.079721 0.518393 0.641886 0.162 Uiso 1 1 calc R U . . .
C7 C 0.011(3) 0.532(2) 0.5146(16) 0.117(9) Uani 1 1 d . U . . .
H7A H 0.003390 0.576378 0.485695 0.175 Uiso 1 1 calc R U . . .
H7B H -0.056822 0.530646 0.529039 0.175 Uiso 1 1 calc R U . . .
H7C H 0.050176 0.480062 0.499497 0.175 Uiso 1 1 calc R U . . .
C8 C 0.018(2) 0.6377(16) 0.5693(12) 0.084(6) Uani 1 1 d . U . . .
H8A H 0.054515 0.653157 0.595268 0.125 Uiso 1 1 calc R U . . .
H8B H -0.053447 0.648945 0.583490 0.125 Uiso 1 1 calc R U . . .
H8C H 0.020876 0.669111 0.534142 0.125 Uiso 1 1 calc R U . . .
C9 C 0.254(2) 0.6854(13) 0.4718(8) 0.072(5) Uani 1 1 d . U . . .
C10 C 0.362(2) 0.6820(16) 0.4576(10) 0.085(6) Uani 1 1 d . U . . .
H10A H 0.380841 0.711651 0.483457 0.127 Uiso 1 1 calc R U . . .
H10B H 0.368280 0.707019 0.420511 0.127 Uiso 1 1 calc R U . . .
H10C H 0.406381 0.625099 0.459647 0.127 Uiso 1 1 calc R U . . .
C11 C 0.183(3) 0.7744(15) 0.4691(11) 0.096(8) Uani 1 1 d . U . . .
H11A H 0.116278 0.777023 0.487341 0.144 Uiso 1 1 calc R U . . .
H11B H 0.175541 0.795606 0.430877 0.144 Uiso 1 1 calc R U . . .
H11C H 0.211981 0.807133 0.487519 0.144 Uiso 1 1 calc R U . . .
C12 C 0.222(3) 0.6393(16) 0.4333(9) 0.089(7) Uani 1 1 d . U . . .
H12A H 0.271242 0.584199 0.431788 0.134 Uiso 1 1 calc R U . . .
H12B H 0.218667 0.667765 0.396702 0.134 Uiso 1 1 calc R U . . .
H12C H 0.154564 0.636127 0.446489 0.134 Uiso 1 1 calc R U . . .
C21 C -0.1393(16) 0.7002(13) 0.7366(10) 0.064(4) Uani 1 1 d . U . . .
C22 C -0.0890(18) 0.6349(13) 0.7794(10) 0.066(5) Uani 1 1 d . U . . .
H22A H -0.036523 0.590161 0.761686 0.099 Uiso 1 1 calc R U . . .
H22B H -0.140090 0.614398 0.800430 0.099 Uiso 1 1 calc R U . . .
H22C H -0.057542 0.657763 0.804024 0.099 Uiso 1 1 calc R U . . .
C23 C -0.1848(19) 0.6687(14) 0.6963(11) 0.071(5) Uani 1 1 d . U . . .
H23A H -0.213275 0.712370 0.668281 0.106 Uiso 1 1 calc R U . . .
H23B H -0.238902 0.649557 0.715038 0.106 Uiso 1 1 calc R U . . .
H23C H -0.132048 0.623498 0.679188 0.106 Uiso 1 1 calc R U . . .
C24 C -0.2171(17) 0.7723(13) 0.7637(10) 0.067(5) Uani 1 1 d . U . . .
H24A H -0.183179 0.793917 0.787654 0.100 Uiso 1 1 calc R U . . .
H24B H -0.269976 0.754434 0.785227 0.100 Uiso 1 1 calc R U . . .
H24C H -0.248249 0.814829 0.735510 0.100 Uiso 1 1 calc R U . . .
C25 C -0.013(2) 0.8869(12) 0.6471(11) 0.078(5) Uani 1 1 d . U . . .
C26 C -0.061(2) 0.8645(16) 0.6013(13) 0.097(7) Uani 1 1 d . U . . .
H26A H -0.007956 0.839237 0.573214 0.146 Uiso 1 1 calc R U . . .
H26B H -0.110204 0.913769 0.584957 0.146 Uiso 1 1 calc R U . . .
H26C H -0.096293 0.826056 0.616351 0.146 Uiso 1 1 calc R U . . .
C27 C -0.089(2) 0.9297(13) 0.6892(13) 0.099(8) Uani 1 1 d . U . . .
H27A H -0.122947 0.892681 0.708397 0.148 Uiso 1 1 calc R U . . .
H27B H -0.139543 0.976987 0.671885 0.148 Uiso 1 1 calc R U . . .
H27C H -0.055229 0.947808 0.715271 0.148 Uiso 1 1 calc R U . . .
C28 C 0.056(2) 0.9393(15) 0.6247(14) 0.098(7) Uani 1 1 d . U . . .
H28A H 0.079948 0.956420 0.655389 0.147 Uiso 1 1 calc R U . . .
H28B H 0.016128 0.987441 0.602773 0.147 Uiso 1 1 calc R U . . .
H28C H 0.114138 0.906850 0.601998 0.147 Uiso 1 1 calc R U . . .
C29 C 0.0759(17) 0.7863(13) 0.8177(9) 0.060(4) Uani 1 1 d . U . . .
C30 C 0.008(2) 0.8540(16) 0.8502(11) 0.079(6) Uani 1 1 d . U . . .
H30A H -0.006201 0.905651 0.827444 0.119 Uiso 1 1 calc R U . . .
H30B H 0.041779 0.856953 0.882115 0.119 Uiso 1 1 calc R U . . .
H30C H -0.055989 0.843962 0.862274 0.119 Uiso 1 1 calc R U . . .
C31 C 0.1639(18) 0.8085(14) 0.7889(9) 0.062(4) Uani 1 1 d . U . . .
H31A H 0.214635 0.760084 0.774025 0.093 Uiso 1 1 calc R U . . .
H31B H 0.194883 0.829628 0.814724 0.093 Uiso 1 1 calc R U . . .
H31C H 0.139859 0.850279 0.759021 0.093 Uiso 1 1 calc R U . . .
C32 C 0.113(2) 0.7045(16) 0.8509(10) 0.073(5) Uani 1 1 d . U . . .
H32A H 0.056383 0.683496 0.860568 0.110 Uiso 1 1 calc R U . . .
H32B H 0.139791 0.711417 0.884291 0.110 Uiso 1 1 calc R U . . .
H32C H 0.167149 0.665877 0.829186 0.110 Uiso 1 1 calc R U . . .
C37 C -0.043(2) 0.4209(14) 0.7372(12) 0.080(6) Uani 1 1 d . U . . .
H37A H -0.052333 0.433731 0.775392 0.120 Uiso 1 1 calc R U . . .
H37B H -0.086932 0.466846 0.715224 0.120 Uiso 1 1 calc R U . . .
H37C H 0.028213 0.410794 0.723494 0.120 Uiso 1 1 calc R U . . .
C41 C 0.4370(17) 0.8197(12) 0.6759(9) 0.059(4) Uani 1 1 d . U . . .
C42 C 0.3990(19) 0.8687(15) 0.6228(10) 0.071(5) Uani 1 1 d . U . . .
H42A H 0.428398 0.835147 0.592034 0.107 Uiso 1 1 calc R U . . .
H42B H 0.419749 0.917318 0.617652 0.107 Uiso 1 1 calc R U . . .
H42C H 0.324606 0.885190 0.624656 0.107 Uiso 1 1 calc R U . . .
C43 C 0.3776(18) 0.8676(13) 0.7233(10) 0.066(5) Uani 1 1 d . U . . .
H43A H 0.304545 0.879433 0.720823 0.100 Uiso 1 1 calc R U . . .
H43B H 0.391932 0.918735 0.721923 0.100 Uiso 1 1 calc R U . . .
H43C H 0.397742 0.835490 0.757784 0.100 Uiso 1 1 calc R U . . .
C44 C 0.5472(17) 0.7986(14) 0.6755(11) 0.069(5) Uani 1 1 d . U . . .
H44A H 0.569410 0.771985 0.711131 0.104 Uiso 1 1 calc R U . . .
H44B H 0.565575 0.848198 0.668040 0.104 Uiso 1 1 calc R U . . .
H44C H 0.580678 0.761458 0.647028 0.104 Uiso 1 1 calc R U . . .
C45 C 0.512(3) 0.618(2) 0.8117(13) 0.144(11) Uani 1 1 d D U . . .
C46 C 0.452(4) 0.652(3) 0.8632(15) 0.200(16) Uani 1 1 d D U . . .
H46A H 0.456549 0.705988 0.865790 0.300 Uiso 1 1 calc R U . . .
H46B H 0.480738 0.615805 0.894882 0.300 Uiso 1 1 calc R U . . .
H46C H 0.380902 0.656188 0.862285 0.300 Uiso 1 1 calc R U . . .
C47 C 0.622(3) 0.608(3) 0.8168(17) 0.172(13) Uani 1 1 d D U . . .
H47A H 0.656503 0.610832 0.780293 0.258 Uiso 1 1 calc R U . . .
H47B H 0.655146 0.555863 0.836508 0.258 Uiso 1 1 calc R U . . .
H47C H 0.624554 0.652521 0.836901 0.258 Uiso 1 1 calc R U . . .
C48 C 0.509(4) 0.531(2) 0.8127(17) 0.179(13) Uani 1 1 d D U . . .
H48A H 0.441219 0.533181 0.805554 0.268 Uiso 1 1 calc R U . . .
H48B H 0.526055 0.502784 0.848650 0.268 Uiso 1 1 calc R U . . .
H48C H 0.559337 0.502304 0.784556 0.268 Uiso 1 1 calc R U . . .
C49 C 0.5984(17) 0.5688(12) 0.6291(10) 0.065(4) Uani 1 1 d . U . . .
C50 C 0.529(2) 0.6079(15) 0.5859(10) 0.074(6) Uani 1 1 d . U . . .
H50A H 0.464169 0.598469 0.595586 0.110 Uiso 1 1 calc R U . . .
H50B H 0.559765 0.584693 0.551236 0.110 Uiso 1 1 calc R U . . .
H50C H 0.517742 0.666573 0.582125 0.110 Uiso 1 1 calc R U . . .
C51 C 0.598(2) 0.4825(14) 0.6447(12) 0.082(6) Uani 1 1 d . U . . .
H51A H 0.631983 0.461313 0.678429 0.123 Uiso 1 1 calc R U . . .
H51B H 0.633856 0.447872 0.615326 0.123 Uiso 1 1 calc R U . . .
H51C H 0.527421 0.482787 0.650523 0.123 Uiso 1 1 calc R U . . .
C52 C 0.7065(18) 0.5680(13) 0.6140(10) 0.068(5) Uani 1 1 d . U . . .
H52A H 0.706852 0.624052 0.606798 0.102 Uiso 1 1 calc R U . . .
H52B H 0.734083 0.538560 0.581240 0.102 Uiso 1 1 calc R U . . .
H52C H 0.748445 0.540815 0.644258 0.102 Uiso 1 1 calc R U . . .
C61 C -0.006(2) 0.4037(15) 0.9281(10) 0.078(5) Uani 1 1 d . U . . .
C62 C 0.003(2) 0.3267(16) 0.9020(11) 0.080(6) Uani 1 1 d . U . . .
H62A H 0.050744 0.320773 0.869504 0.121 Uiso 1 1 calc R U . . .
H62B H -0.064343 0.330389 0.891470 0.121 Uiso 1 1 calc R U . . .
H62C H 0.026876 0.279289 0.928205 0.121 Uiso 1 1 calc R U . . .
C63 C -0.086(2) 0.4182(18) 0.9753(12) 0.094(7) Uani 1 1 d . U . . .
H63A H -0.080081 0.366545 0.996787 0.141 Uiso 1 1 calc R U . . .
H63B H -0.153443 0.441395 0.961570 0.141 Uiso 1 1 calc R U . . .
H63C H -0.075581 0.456299 0.998360 0.141 Uiso 1 1 calc R U . . .
C64 C -0.028(2) 0.4764(15) 0.8855(11) 0.085(7) Uani 1 1 d . U . . .
H64A H -0.016465 0.521955 0.900013 0.128 Uiso 1 1 calc R U . . .
H64B H -0.099158 0.492796 0.876650 0.128 Uiso 1 1 calc R U . . .
H64C H 0.017099 0.461273 0.852333 0.128 Uiso 1 1 calc R U . . .
C65 C 0.274(2) 0.4599(13) 0.9731(9) 0.093(6) Uani 1 1 d D U . . .
C66 C 0.238(3) 0.5178(16) 0.9245(11) 0.114(9) Uani 1 1 d D U . . .
H66A H 0.284069 0.498435 0.892181 0.170 Uiso 1 1 calc R U . . .
H66B H 0.238949 0.571862 0.930898 0.170 Uiso 1 1 calc R U . . .
H66C H 0.169151 0.521155 0.918559 0.170 Uiso 1 1 calc R U . . .
C67 C 0.210(3) 0.4894(18) 1.0238(11) 0.124(10) Uani 1 1 d D U . . .
H67A H 0.139571 0.518699 1.015020 0.186 Uiso 1 1 calc R U . . .
H67B H 0.236499 0.526140 1.039661 0.186 Uiso 1 1 calc R U . . .
H67C H 0.211452 0.442873 1.050184 0.186 Uiso 1 1 calc R U . . .
C68 C 0.383(2) 0.4568(18) 0.9809(12) 0.111(8) Uani 1 1 d D U . . .
H68A H 0.407283 0.421531 1.013726 0.167 Uiso 1 1 calc R U . . .
H68B H 0.383311 0.511832 0.984862 0.167 Uiso 1 1 calc R U . . .
H68C H 0.428726 0.435089 0.948990 0.167 Uiso 1 1 calc R U . . .
C69 C 0.235(2) 0.2100(12) 1.0106(9) 0.066(4) Uani 1 1 d . U . . .
C70 C 0.206(2) 0.1371(14) 1.0067(10) 0.073(5) Uani 1 1 d . U . . .
H70A H 0.135107 0.154230 0.996846 0.109 Uiso 1 1 calc R U . . .
H70B H 0.211401 0.104839 1.042009 0.109 Uiso 1 1 calc R U . . .
H70C H 0.250888 0.104022 0.978673 0.109 Uiso 1 1 calc R U . . .
C71 C 0.342(2) 0.1856(16) 1.0260(10) 0.079(6) Uani 1 1 d . U . . .
H71A H 0.388512 0.152396 0.998243 0.118 Uiso 1 1 calc R U . . .
H71B H 0.348420 0.153890 1.061491 0.118 Uiso 1 1 calc R U . . .
H71C H 0.360233 0.234454 1.028189 0.118 Uiso 1 1 calc R U . . .
C72 C 0.162(3) 0.2666(15) 1.0512(10) 0.089(7) Uani 1 1 d . U . . .
H72A H 0.176215 0.318079 1.048085 0.133 Uiso 1 1 calc R U . . .
H72B H 0.172161 0.240798 1.088375 0.133 Uiso 1 1 calc R U . . .
H72C H 0.091764 0.277140 1.043164 0.133 Uiso 1 1 calc R U . . .
C81 C 0.604(2) 0.2395(17) 0.8775(12) 0.082(5) Uani 1 1 d . U . . .
C82 C 0.573(3) 0.3291(17) 0.8636(13) 0.095(7) Uani 1 1 d . U . . .
H82A H 0.606748 0.340287 0.828144 0.143 Uiso 1 1 calc R U . . .
H82B H 0.592853 0.354629 0.891743 0.143 Uiso 1 1 calc R U . . .
H82C H 0.499042 0.351363 0.861840 0.143 Uiso 1 1 calc R U . . .
C83 C 0.714(3) 0.206(2) 0.8904(15) 0.104(8) Uani 1 1 d . U . . .
H83A H 0.733724 0.147345 0.899311 0.157 Uiso 1 1 calc R U . . .
H83B H 0.722933 0.232299 0.921698 0.157 Uiso 1 1 calc R U . . .
H83C H 0.757239 0.217801 0.858667 0.157 Uiso 1 1 calc R U . . .
C84 C 0.533(3) 0.220(2) 0.9193(15) 0.112(9) Uani 1 1 d . U . . .
H84A H 0.463733 0.246203 0.908598 0.168 Uiso 1 1 calc R U . . .
H84B H 0.540021 0.238733 0.953928 0.168 Uiso 1 1 calc R U . . .
H84C H 0.548433 0.160503 0.923572 0.168 Uiso 1 1 calc R U . . .
C85 C 0.559(2) 0.0201(13) 0.8165(14) 0.090(6) Uani 1 1 d . U . . .
C86 C 0.672(2) 0.0071(14) 0.8225(13) 0.092(7) Uani 1 1 d . U . . .
H86A H 0.705364 0.017663 0.786706 0.138 Uiso 1 1 calc R U . . .
H86B H 0.705894 -0.049131 0.836646 0.138 Uiso 1 1 calc R U . . .
H86C H 0.676802 0.044587 0.847800 0.138 Uiso 1 1 calc R U . . .
C87 C 0.517(3) -0.0157(19) 0.8666(17) 0.135(11) Uani 1 1 d . U . . .
H87A H 0.486032 0.026189 0.892285 0.203 Uiso 1 1 calc R U . . .
H87B H 0.572005 -0.060099 0.883430 0.203 Uiso 1 1 calc R U . . .
H87C H 0.465622 -0.037106 0.857115 0.203 Uiso 1 1 calc R U . . .
C88 C 0.552(3) -0.0056(17) 0.7611(16) 0.107(8) Uani 1 1 d . U . . .
H88A H 0.480244 0.013125 0.752985 0.160 Uiso 1 1 calc R U . . .
H88B H 0.579460 -0.065124 0.761526 0.160 Uiso 1 1 calc R U . . .
H88C H 0.590684 0.018449 0.733062 0.160 Uiso 1 1 calc R U . . .
C89 C 0.645(2) 0.2023(16) 0.6991(11) 0.078(5) Uani 1 1 d . U . . .
C90 C 0.614(2) 0.2925(15) 0.6967(11) 0.080(6) Uani 1 1 d . U . . .
H90A H 0.544056 0.314834 0.712885 0.120 Uiso 1 1 calc R U . . .
H90B H 0.618173 0.314390 0.658577 0.120 Uiso 1 1 calc R U . . .
H90C H 0.659902 0.307733 0.717147 0.120 Uiso 1 1 calc R U . . .
C91 C 0.755(2) 0.1633(17) 0.7102(14) 0.092(7) Uani 1 1 d . U . . .
H91A H 0.761902 0.162859 0.749247 0.138 Uiso 1 1 calc R U . . .
H91B H 0.794959 0.194364 0.689096 0.138 Uiso 1 1 calc R U . . .
H91C H 0.779748 0.107253 0.699522 0.138 Uiso 1 1 calc R U . . .
C92 C 0.636(3) 0.180(2) 0.6423(13) 0.113(9) Uani 1 1 d . U . . .
H92A H 0.670096 0.121085 0.640091 0.169 Uiso 1 1 calc R U . . .
H92B H 0.669582 0.209448 0.614797 0.169 Uiso 1 1 calc R U . . .
H92C H 0.564580 0.194416 0.635675 0.169 Uiso 1 1 calc R U . . .
C101 C 0.1028(18) 0.0958(12) 0.8053(9) 0.075(5) Uani 1 1 d D U . . .
C102 C 0.1816(18) 0.0179(11) 0.8274(10) 0.079(6) Uani 1 1 d D U . . .
H10D H 0.242350 0.003770 0.801620 0.119 Uiso 1 1 calc R U . . .
H10E H 0.153014 -0.026491 0.832052 0.119 Uiso 1 1 calc R U . . .
H10F H 0.200271 0.026289 0.862729 0.119 Uiso 1 1 calc R U . . .
C103 C 0.060(2) 0.0786(16) 0.7556(10) 0.089(7) Uani 1 1 d D U . . .
H10G H 0.011617 0.129336 0.740282 0.133 Uiso 1 1 calc R U . . .
H10H H 0.024169 0.039131 0.766851 0.133 Uiso 1 1 calc R U . . .
H10I H 0.115290 0.056373 0.728016 0.133 Uiso 1 1 calc R U . . .
C104 C 0.018(2) 0.1274(15) 0.8488(10) 0.094(7) Uani 1 1 d D U . . .
H10J H 0.047075 0.124466 0.883570 0.141 Uiso 1 1 calc R U . . .
H10K H -0.026590 0.094218 0.852979 0.141 Uiso 1 1 calc R U . . .
H10L H -0.021348 0.184118 0.838288 0.141 Uiso 1 1 calc R U . . .
C105 C 0.240(2) 0.1787(13) 0.6516(10) 0.095(6) Uani 1 1 d D U . . .
C106 C 0.216(3) 0.1280(19) 0.6118(14) 0.135(10) Uani 1 1 d D U . . .
H10M H 0.214952 0.076147 0.630807 0.202 Uiso 1 1 calc R U . . .
H10N H 0.269035 0.117581 0.581287 0.202 Uiso 1 1 calc R U . . .
H10O H 0.149940 0.157950 0.597889 0.202 Uiso 1 1 calc R U . . .
C107 C 0.329(2) 0.1241(17) 0.6838(12) 0.116(10) Uani 1 1 d D U . . .
H10P H 0.349805 0.157245 0.706426 0.173 Uiso 1 1 calc R U . . .
H10Q H 0.386536 0.097244 0.658346 0.173 Uiso 1 1 calc R U . . .
H10R H 0.307825 0.082810 0.707289 0.173 Uiso 1 1 calc R U . . .
C108 C 0.262(3) 0.2506(17) 0.6220(13) 0.125(10) Uani 1 1 d D U . . .
H10S H 0.198575 0.296125 0.618322 0.188 Uiso 1 1 calc R U . . .
H10T H 0.295426 0.236605 0.585657 0.188 Uiso 1 1 calc R U . . .
H10U H 0.307618 0.266290 0.642551 0.188 Uiso 1 1 calc R U . . .
C109 C -0.0711(18) 0.3458(13) 0.7333(10) 0.065(4) Uani 1 1 d . U . . .
C110 C 0.516(2) 0.4021(15) 0.5017(14) 0.099(7) Uani 1 1 d . U . . .
H11D H 0.518818 0.418023 0.462400 0.149 Uiso 1 1 calc R U . . .
H11E H 0.554717 0.344050 0.508091 0.149 Uiso 1 1 calc R U . . .
H11F H 0.546353 0.433984 0.520212 0.149 Uiso 1 1 calc R U . . .
C111 C -0.1696(19) 0.3526(16) 0.7660(11) 0.082(6) Uani 1 1 d . U . . .
H11G H -0.187439 0.303776 0.763331 0.123 Uiso 1 1 calc R U . . .
H11H H -0.223309 0.400745 0.751905 0.123 Uiso 1 1 calc R U . . .
H11I H -0.162768 0.357700 0.804330 0.123 Uiso 1 1 calc R U . . .
C112 C -0.075(2) 0.3336(14) 0.6750(10) 0.074(6) Uani 1 1 d . U . . .
H11J H -0.012423 0.337463 0.654078 0.111 Uiso 1 1 calc R U . . .
H11K H -0.133982 0.375605 0.660186 0.111 Uiso 1 1 calc R U . . .
H11L H -0.079550 0.279711 0.672431 0.111 Uiso 1 1 calc R U . . .
U3 U 0.654941 -0.028931 1.279888 0.03831(13) Uani 1 1 d D . . . .
U4 U 0.697821 -0.195090 1.209148 0.04059(14) Uani 1 1 d D . . . .
Rb3 Rb 0.60478(14) 0.14904(9) 1.36284(7) 0.0440(4) Uani 1 1 d . . . . .
Rb4 Rb 0.74870(15) -0.37294(10) 1.12545(7) 0.0466(4) Uani 1 1 d . . . . .
Si7 Si 0.5950(4) -0.0393(3) 1.4339(2) 0.0466(11) Uani 1 1 d . . . . .
Si8 Si 0.8432(4) 0.0844(3) 1.2822(2) 0.0464(11) Uani 1 1 d . . . . .
Si9 Si 0.4431(4) 0.1726(3) 1.2558(2) 0.0432(10) Uani 1 1 d . . . . .
Si10 Si 0.7011(5) -0.1754(3) 1.0544(2) 0.0526(12) Uani 1 1 d . . . . .
Si11 Si 0.5280(4) -0.3267(3) 1.2235(2) 0.0466(11) Uani 1 1 d . . . . .
Si12 Si 0.9362(4) -0.3806(3) 1.2129(2) 0.0523(13) Uani 1 1 d . . . . .
O2A O 0.5766(14) -0.0961(12) 1.2462(11) 0.062(5) Uani 0.66(2) 1 d D U P B 1
O2B O 0.710(4) -0.1625(12) 1.2892(12) 0.065(7) Uani 0.34(2) 1 d D U P B 2
O121 O 0.6095(11) -0.0265(7) 1.3683(5) 0.056(3) Uani 1 1 d . . . . .
O122 O 0.4949(10) -0.0623(8) 1.4558(5) 0.053(3) Uani 1 1 d . . . . .
O123 O 0.6903(11) -0.1057(7) 1.4621(6) 0.059(3) Uani 1 1 d . . . . .
O124 O 0.5912(11) 0.0477(7) 1.4557(5) 0.051(3) Uani 1 1 d . . . . .
O141 O 0.7618(10) 0.0361(8) 1.2897(6) 0.052(3) Uani 1 1 d . . . . .
O142 O 0.9528(10) 0.0288(8) 1.3045(6) 0.053(3) Uani 1 1 d . . . . .
O143 O 0.7881(10) 0.1625(7) 1.3184(6) 0.050(3) Uani 1 1 d . . . . .
O144 O 0.8641(12) 0.1196(8) 1.2215(6) 0.062(3) Uani 1 1 d . . . . .
O161 O 0.5380(9) 0.0925(6) 1.2666(5) 0.044(3) Uani 1 1 d . . . . .
O162 O 0.3341(9) 0.1603(7) 1.2721(6) 0.049(3) Uani 1 1 d . . . . .
O163 O 0.4411(10) 0.2131(7) 1.1939(5) 0.048(2) Uani 1 1 d . . . . .
O164 O 0.4476(10) 0.2361(7) 1.2990(5) 0.050(3) Uani 1 1 d . . . . .
O181 O 0.7021(12) -0.1926(8) 1.1202(5) 0.057(3) Uani 1 1 d . . . . .
O182 O 0.7861(14) -0.1398(9) 1.0246(6) 0.069(4) Uani 1 1 d . . . . .
O183 O 0.5942(13) -0.1134(8) 1.0351(6) 0.066(3) Uani 1 1 d . . . . .
O184 O 0.7272(11) -0.2638(8) 1.0309(5) 0.056(3) Uani 1 1 d . . . . .
O201 O 0.6061(10) -0.2763(7) 1.2157(6) 0.049(3) Uani 1 1 d . . . . .
O202 O 0.4111(9) -0.2742(7) 1.2107(5) 0.051(3) Uani 1 1 d . . . . .
O203 O 0.5681(10) -0.3925(7) 1.1763(6) 0.052(3) Uani 1 1 d . . . . .
O204 O 0.5228(10) -0.3741(7) 1.2837(5) 0.051(3) Uani 1 1 d . . . . .
O221 O 0.8340(10) -0.3059(8) 1.2069(6) 0.054(3) Uani 1 1 d . . . . .
O222 O 0.9225(11) -0.4522(8) 1.1807(6) 0.062(4) Uani 1 1 d . . . . .
O223 O 0.9518(15) -0.4223(10) 1.2757(7) 0.084(5) Uani 1 1 d . . . . .
O224 O 1.0380(11) -0.3599(9) 1.1928(7) 0.069(3) Uani 1 1 d . . . . .
N3A N 0.767(3) -0.1503(15) 1.2715(10) 0.066(5) Uani 0.66(2) 1 d D U P B 1
N3B N 0.694(4) -0.068(3) 1.198(2) 0.057(6) Uani 0.34(2) 1 d D U P B 2
N4A N 0.766(2) -0.1079(15) 1.2197(10) 0.065(5) Uani 0.66(2) 1 d D U P B 1
N4B N 0.596(3) -0.071(3) 1.216(2) 0.056(6) Uani 0.34(2) 1 d D U P B 2
C121 C 0.3941(17) -0.0308(14) 1.4368(9) 0.063(4) Uani 1 1 d . U . . .
C122 C 0.3637(19) 0.0571(14) 1.4171(11) 0.073(5) Uani 1 1 d . U . . .
H12D H 0.380277 0.087479 1.443475 0.109 Uiso 1 1 calc R U . . .
H12E H 0.290340 0.078268 1.413095 0.109 Uiso 1 1 calc R U . . .
H12F H 0.400641 0.063506 1.381639 0.109 Uiso 1 1 calc R U . . .
C123 C 0.3250(19) -0.0471(18) 1.4850(10) 0.078(6) Uani 1 1 d . U . . .
H12G H 0.347177 -0.105553 1.496298 0.117 Uiso 1 1 calc R U . . .
H12H H 0.254894 -0.029400 1.474602 0.117 Uiso 1 1 calc R U . . .
H12I H 0.328210 -0.016986 1.515430 0.117 Uiso 1 1 calc R U . . .
C124 C 0.392(2) -0.0826(16) 1.3905(10) 0.072(6) Uani 1 1 d . U . . .
H12J H 0.434824 -0.071453 1.358507 0.108 Uiso 1 1 calc R U . . .
H12K H 0.321994 -0.068654 1.380782 0.108 Uiso 1 1 calc R U . . .
H12L H 0.418176 -0.140507 1.403050 0.108 Uiso 1 1 calc R U . . .
C125 C 0.7296(16) -0.1935(11) 1.4671(8) 0.070(5) Uani 1 1 d D U . . .
C126 C 0.697(2) -0.2208(17) 1.5232(10) 0.119(10) Uani 1 1 d D U . . .
H12M H 0.679432 -0.176078 1.546871 0.178 Uiso 1 1 calc R U . . .
H12N H 0.751806 -0.267292 1.537731 0.178 Uiso 1 1 calc R U . . .
H12O H 0.636533 -0.237042 1.521781 0.178 Uiso 1 1 calc R U . . .
C127 C 0.8452(16) -0.2182(15) 1.4604(11) 0.086(6) Uani 1 1 d D U . . .
H12P H 0.867138 -0.206000 1.422316 0.129 Uiso 1 1 calc R U . . .
H12Q H 0.875022 -0.276714 1.470389 0.129 Uiso 1 1 calc R U . . .
H12R H 0.867920 -0.187823 1.484209 0.129 Uiso 1 1 calc R U . . .
C128 C 0.694(2) -0.2290(14) 1.4241(11) 0.097(8) Uani 1 1 d D U . . .
H12S H 0.619455 -0.212124 1.427839 0.145 Uiso 1 1 calc R U . . .
H12T H 0.722478 -0.288502 1.428496 0.145 Uiso 1 1 calc R U . . .
H12U H 0.716656 -0.209387 1.387880 0.145 Uiso 1 1 calc R U . . .
C129 C 0.5958(18) 0.0670(12) 1.5114(8) 0.059(4) Uani 1 1 d . U . . .
C130 C 0.540(2) 0.1593(13) 1.5104(10) 0.079(6) Uani 1 1 d . U . . .
H13A H 0.565259 0.186359 1.477722 0.118 Uiso 1 1 calc R U . . .
H13B H 0.553561 0.179837 1.543071 0.118 Uiso 1 1 calc R U . . .
H13C H 0.467044 0.170628 1.509860 0.118 Uiso 1 1 calc R U . . .
C131 C 0.7079(19) 0.0454(15) 1.5195(10) 0.075(6) Uani 1 1 d . U . . .
H13D H 0.744437 -0.010396 1.509845 0.113 Uiso 1 1 calc R U . . .
H13E H 0.715840 0.049663 1.557760 0.113 Uiso 1 1 calc R U . . .
H13F H 0.735691 0.083102 1.496022 0.113 Uiso 1 1 calc R U . . .
C132 C 0.543(2) 0.0242(15) 1.5531(8) 0.070(5) Uani 1 1 d . U . . .
H13G H 0.469507 0.045588 1.549059 0.105 Uiso 1 1 calc R U . . .
H13H H 0.555681 0.032937 1.589698 0.105 Uiso 1 1 calc R U . . .
H13I H 0.568475 -0.034266 1.548213 0.105 Uiso 1 1 calc R U . . .
C141 C 0.9766(16) -0.0303(12) 1.3507(9) 0.061(4) Uani 1 1 d . U . . .
C142 C 0.9851(18) -0.1123(13) 1.3334(11) 0.071(5) Uani 1 1 d . U . . .
H14A H 0.917804 -0.111812 1.325690 0.106 Uiso 1 1 calc R U . . .
H14B H 1.011195 -0.154449 1.362721 0.106 Uiso 1 1 calc R U . . .
H14C H 1.031811 -0.123927 1.300381 0.106 Uiso 1 1 calc R U . . .
C143 C 0.898(2) -0.0054(14) 1.3978(10) 0.072(5) Uani 1 1 d . U . . .
H14D H 0.891317 0.049795 1.406030 0.107 Uiso 1 1 calc R U . . .
H14E H 0.919615 -0.043294 1.429964 0.107 Uiso 1 1 calc R U . . .
H14F H 0.832695 -0.006253 1.388313 0.107 Uiso 1 1 calc R U . . .
C144 C 1.0795(18) -0.0281(14) 1.3644(11) 0.071(5) Uani 1 1 d . U . . .
H14G H 1.131598 -0.050524 1.335153 0.106 Uiso 1 1 calc R U . . .
H14H H 1.098229 -0.060724 1.398919 0.106 Uiso 1 1 calc R U . . .
H14I H 1.074453 0.028279 1.367965 0.106 Uiso 1 1 calc R U . . .
C145 C 0.8129(17) 0.2362(12) 1.3214(10) 0.062(4) Uani 1 1 d . U . . .
C146 C 0.9272(17) 0.2178(13) 1.3158(12) 0.074(6) Uani 1 1 d . U . . .
H14J H 0.957782 0.178637 1.345812 0.111 Uiso 1 1 calc R U . . .
H14K H 0.942268 0.268219 1.317202 0.111 Uiso 1 1 calc R U . . .
H14L H 0.955526 0.194767 1.280873 0.111 Uiso 1 1 calc R U . . .
C147 C 0.766(2) 0.2668(13) 1.3754(11) 0.073(5) Uani 1 1 d . U . . .
H14M H 0.692379 0.279379 1.377112 0.110 Uiso 1 1 calc R U . . .
H14N H 0.781501 0.316177 1.380070 0.110 Uiso 1 1 calc R U . . .
H14O H 0.794379 0.225005 1.404636 0.110 Uiso 1 1 calc R U . . .
C148 C 0.7634(19) 0.2956(13) 1.2749(11) 0.072(5) Uani 1 1 d . U . . .
H14P H 0.788459 0.270877 1.240224 0.108 Uiso 1 1 calc R U . . .
H14Q H 0.780274 0.345538 1.274279 0.108 Uiso 1 1 calc R U . . .
H14R H 0.689318 0.308637 1.280320 0.108 Uiso 1 1 calc R U . . .
C149 C 0.9264(19) 0.0815(15) 1.1746(10) 0.070(5) Uani 1 1 d . U . . .
C150 C 0.875(2) 0.1320(18) 1.1253(11) 0.090(7) Uani 1 1 d . U . . .
H15A H 0.807645 0.126664 1.124821 0.134 Uiso 1 1 calc R U . . .
H15B H 0.916558 0.112621 1.091862 0.134 Uiso 1 1 calc R U . . .
H15C H 0.867240 0.189312 1.127538 0.134 Uiso 1 1 calc R U . . .
C151 C 0.934(2) -0.0061(15) 1.1749(11) 0.077(6) Uani 1 1 d . U . . .
H15D H 0.980507 -0.039123 1.201856 0.116 Uiso 1 1 calc R U . . .
H15E H 0.959584 -0.025165 1.138594 0.116 Uiso 1 1 calc R U . . .
H15F H 0.866327 -0.011123 1.184447 0.116 Uiso 1 1 calc R U . . .
C152 C 1.032(2) 0.086(2) 1.1755(13) 0.091(7) Uani 1 1 d . U . . .
H15G H 1.027879 0.142457 1.175423 0.136 Uiso 1 1 calc R U . . .
H15H H 1.073873 0.062016 1.143127 0.136 Uiso 1 1 calc R U . . .
H15I H 1.062159 0.054749 1.208479 0.136 Uiso 1 1 calc R U . . .
C161 C 0.2715(17) 0.1306(13) 1.2435(9) 0.061(4) Uani 1 1 d . U . . .
C162 C 0.206(2) 0.0992(17) 1.2867(11) 0.079(6) Uani 1 1 d . U . . .
H16A H 0.249505 0.052252 1.308145 0.119 Uiso 1 1 calc R U . . .
H16B H 0.157775 0.082684 1.269233 0.119 Uiso 1 1 calc R U . . .
H16C H 0.168904 0.142247 1.310779 0.119 Uiso 1 1 calc R U . . .
C163 C 0.337(2) 0.0643(17) 1.2082(13) 0.088(7) Uani 1 1 d . U . . .
H16D H 0.384772 0.084423 1.183730 0.132 Uiso 1 1 calc R U . . .
H16E H 0.293447 0.048427 1.186416 0.132 Uiso 1 1 calc R U . . .
H16F H 0.374815 0.016972 1.231371 0.132 Uiso 1 1 calc R U . . .
C164 C 0.207(2) 0.2034(17) 1.2082(12) 0.083(6) Uani 1 1 d . U . . .
H16G H 0.144043 0.231770 1.229357 0.124 Uiso 1 1 calc R U . . .
H16H H 0.191143 0.184140 1.175842 0.124 Uiso 1 1 calc R U . . .
H16I H 0.245635 0.240759 1.196845 0.124 Uiso 1 1 calc R U . . .
C165 C 0.5196(16) 0.2280(13) 1.1562(9) 0.057(4) Uani 1 1 d . U . . .
C166 C 0.5713(18) 0.1527(14) 1.1251(9) 0.067(5) Uani 1 1 d . U . . .
H16J H 0.598026 0.105290 1.150939 0.100 Uiso 1 1 calc R U . . .
H16K H 0.627481 0.160762 1.100291 0.100 Uiso 1 1 calc R U . . .
H16L H 0.521862 0.143436 1.103864 0.100 Uiso 1 1 calc R U . . .
C167 C 0.467(2) 0.2993(14) 1.1188(9) 0.069(5) Uani 1 1 d . U . . .
H16M H 0.421478 0.284369 1.097632 0.104 Uiso 1 1 calc R U . . .
H16N H 0.517151 0.315481 1.093822 0.104 Uiso 1 1 calc R U . . .
H16O H 0.426315 0.344863 1.140288 0.104 Uiso 1 1 calc R U . . .
C168 C 0.5977(18) 0.2486(15) 1.1848(10) 0.068(5) Uani 1 1 d . U . . .
H16P H 0.563193 0.296665 1.205186 0.102 Uiso 1 1 calc R U . . .
H16Q H 0.648546 0.259983 1.157522 0.102 Uiso 1 1 calc R U . . .
H16R H 0.631333 0.202419 1.210108 0.102 Uiso 1 1 calc R U . . .
C169 C 0.3736(16) 0.3142(10) 1.3131(8) 0.054(4) Uani 1 1 d . U . . .
C170 C 0.4339(18) 0.3607(12) 1.3322(10) 0.066(5) Uani 1 1 d . U . . .
H17A H 0.466639 0.331669 1.365031 0.099 Uiso 1 1 calc R U . . .
H17B H 0.388341 0.415058 1.340645 0.099 Uiso 1 1 calc R U . . .
H17C H 0.486010 0.365622 1.303366 0.099 Uiso 1 1 calc R U . . .
C171 C 0.3131(17) 0.3591(11) 1.2641(9) 0.065(5) Uani 1 1 d . U . . .
H17D H 0.359634 0.371649 1.234489 0.098 Uiso 1 1 calc R U . . .
H17E H 0.261589 0.409876 1.275180 0.098 Uiso 1 1 calc R U . . .
H17F H 0.279564 0.324501 1.251306 0.098 Uiso 1 1 calc R U . . .
C172 C 0.3042(18) 0.2932(13) 1.3592(10) 0.068(5) Uani 1 1 d . U . . .
H17G H 0.266583 0.262109 1.345834 0.102 Uiso 1 1 calc R U . . .
H17H H 0.256068 0.343355 1.373209 0.102 Uiso 1 1 calc R U . . .
H17I H 0.344932 0.260337 1.388637 0.102 Uiso 1 1 calc R U . . .
C181 C 0.803(2) -0.0628(15) 1.0196(10) 0.096(6) Uani 1 1 d D U . . .
C182 C 0.919(2) -0.077(2) 1.0186(14) 0.120(9) Uani 1 1 d D U . . .
H18A H 0.945225 -0.108070 1.052334 0.180 Uiso 1 1 calc R U . . .
H18B H 0.930088 -0.024190 1.015501 0.180 Uiso 1 1 calc R U . . .
H18C H 0.954795 -0.107204 0.987168 0.180 Uiso 1 1 calc R U . . .
C183 C 0.750(3) -0.0179(18) 1.0687(12) 0.124(9) Uani 1 1 d D U . . .
H18D H 0.679745 0.013553 1.061658 0.186 Uiso 1 1 calc R U . . .
H18E H 0.785564 0.019042 1.076070 0.186 Uiso 1 1 calc R U . . .
H18F H 0.751281 -0.057097 1.100450 0.186 Uiso 1 1 calc R U . . .
C184 C 0.764(3) -0.021(2) 0.9668(12) 0.136(10) Uani 1 1 d D U . . .
H18G H 0.809415 -0.048138 0.936531 0.204 Uiso 1 1 calc R U . . .
H18H H 0.760743 0.035994 0.964594 0.204 Uiso 1 1 calc R U . . .
H18I H 0.695602 -0.023365 0.964661 0.204 Uiso 1 1 calc R U . . .
C185 C 0.490(2) -0.1079(14) 1.0540(11) 0.075(5) Uani 1 1 d . U . . .
C186 C 0.454(2) -0.0514(15) 1.1007(11) 0.083(7) Uani 1 1 d . U . . .
H18J H 0.492339 -0.077497 1.132479 0.124 Uiso 1 1 calc R U . . .
H18K H 0.381331 -0.040702 1.110511 0.124 Uiso 1 1 calc R U . . .
H18L H 0.466302 0.000045 1.088845 0.124 Uiso 1 1 calc R U . . .
C187 C 0.427(2) -0.0755(17) 1.0054(11) 0.086(7) Uani 1 1 d . U . . .
H18M H 0.443179 -0.028413 0.986734 0.129 Uiso 1 1 calc R U . . .
H18N H 0.354413 -0.058838 1.017763 0.129 Uiso 1 1 calc R U . . .
H18O H 0.442736 -0.118066 0.980071 0.129 Uiso 1 1 calc R U . . .
C188 C 0.482(2) -0.1915(14) 1.0748(11) 0.078(6) Uani 1 1 d . U . . .
H18P H 0.495011 -0.225240 1.043944 0.117 Uiso 1 1 calc R U . . .
H18Q H 0.413772 -0.184927 1.092323 0.117 Uiso 1 1 calc R U . . .
H18R H 0.532732 -0.217978 1.101249 0.117 Uiso 1 1 calc R U . . .
C189 C 0.755(2) -0.2888(12) 0.9759(9) 0.068(5) Uani 1 1 d . U . . .
C190 C 0.869(2) -0.3112(15) 0.9654(10) 0.081(6) Uani 1 1 d . U . . .
H19A H 0.889938 -0.264987 0.971751 0.121 Uiso 1 1 calc R U . . .
H19B H 0.889715 -0.324823 0.927506 0.121 Uiso 1 1 calc R U . . .
H19C H 0.902654 -0.358267 0.990163 0.121 Uiso 1 1 calc R U . . .
C191 C 0.718(2) -0.3626(13) 0.9745(9) 0.070(5) Uani 1 1 d . U . . .
H19D H 0.748168 -0.404443 1.003317 0.105 Uiso 1 1 calc R U . . .
H19E H 0.739665 -0.385113 0.938868 0.105 Uiso 1 1 calc R U . . .
H19F H 0.643922 -0.344814 0.980422 0.105 Uiso 1 1 calc R U . . .
C192 C 0.698(3) -0.2238(15) 0.9340(10) 0.091(7) Uani 1 1 d . U . . .
H19G H 0.625478 -0.216744 0.939434 0.137 Uiso 1 1 calc R U . . .
H19H H 0.724309 -0.240507 0.897160 0.137 Uiso 1 1 calc R U . . .
H19I H 0.708285 -0.172204 0.938310 0.137 Uiso 1 1 calc R U . . .
C201 C 0.3308(16) -0.2194(12) 1.2439(9) 0.060(4) Uani 1 1 d . U . . .
C202 C 0.3716(18) -0.1758(16) 1.2785(11) 0.079(6) Uani 1 1 d . U . . .
H20A H 0.422770 -0.215388 1.300662 0.118 Uiso 1 1 calc R U . . .
H20B H 0.315955 -0.142850 1.302553 0.118 Uiso 1 1 calc R U . . .
H20C H 0.402928 -0.140239 1.255161 0.118 Uiso 1 1 calc R U . . .
C203 C 0.2604(17) -0.1596(13) 1.2046(9) 0.065(5) Uani 1 1 d . U . . .
H20D H 0.296741 -0.126221 1.182790 0.097 Uiso 1 1 calc R U . . .
H20E H 0.200967 -0.124437 1.225217 0.097 Uiso 1 1 calc R U . . .
H20F H 0.238115 -0.189612 1.180311 0.097 Uiso 1 1 calc R U . . .
C204 C 0.2758(19) -0.2707(15) 1.2798(11) 0.078(6) Uani 1 1 d . U . . .
H20G H 0.244806 -0.296147 1.256726 0.118 Uiso 1 1 calc R U . . .
H20H H 0.222559 -0.235767 1.304056 0.118 Uiso 1 1 calc R U . . .
H20I H 0.324541 -0.313043 1.301785 0.118 Uiso 1 1 calc R U . . .
C205 C 0.5215(19) -0.4463(12) 1.1577(10) 0.064(4) Uani 1 1 d . U . . .
C206 C 0.457(2) -0.3978(14) 1.1113(10) 0.073(5) Uani 1 1 d . U . . .
H20J H 0.398484 -0.354627 1.126134 0.110 Uiso 1 1 calc R U . . .
H20K H 0.434102 -0.434246 1.092985 0.110 Uiso 1 1 calc R U . . .
H20L H 0.498833 -0.373550 1.084878 0.110 Uiso 1 1 calc R U . . .
C207 C 0.455(2) -0.4757(15) 1.2030(11) 0.079(6) Uani 1 1 d . U . . .
H20M H 0.497085 -0.504858 1.233012 0.119 Uiso 1 1 calc R U . . .
H20N H 0.426849 -0.512358 1.188577 0.119 Uiso 1 1 calc R U . . .
H20O H 0.399996 -0.428800 1.216563 0.119 Uiso 1 1 calc R U . . .
C208 C 0.6084(19) -0.5182(13) 1.1360(12) 0.076(6) Uani 1 1 d . U . . .
H20P H 0.647385 -0.498662 1.105441 0.115 Uiso 1 1 calc R U . . .
H20Q H 0.580556 -0.556738 1.123412 0.115 Uiso 1 1 calc R U . . .
H20R H 0.653086 -0.545362 1.165131 0.115 Uiso 1 1 calc R U . . .
C209 C 0.6046(17) -0.4164(12) 1.3194(8) 0.059(4) Uani 1 1 d . U . . .
C210 C 0.6149(19) -0.3574(14) 1.3540(9) 0.067(5) Uani 1 1 d . U . . .
H21A H 0.628837 -0.312429 1.330941 0.101 Uiso 1 1 calc R U . . .
H21B H 0.671246 -0.384214 1.377192 0.101 Uiso 1 1 calc R U . . .
H21C H 0.551606 -0.336011 1.377119 0.101 Uiso 1 1 calc R U . . .
C211 C 0.565(2) -0.4783(14) 1.3556(10) 0.068(5) Uani 1 1 d . U . . .
H21D H 0.497169 -0.450314 1.372498 0.102 Uiso 1 1 calc R U . . .
H21E H 0.611547 -0.504462 1.384190 0.102 Uiso 1 1 calc R U . . .
H21F H 0.561461 -0.519785 1.333211 0.102 Uiso 1 1 calc R U . . .
C212 C 0.7020(17) -0.4578(14) 1.2862(9) 0.067(5) Uani 1 1 d . U . . .
H21G H 0.688952 -0.491570 1.260910 0.100 Uiso 1 1 calc R U . . .
H21H H 0.752932 -0.492096 1.310667 0.100 Uiso 1 1 calc R U . . .
H21I H 0.727359 -0.416529 1.265474 0.100 Uiso 1 1 calc R U . . .
C221 C 0.9847(19) -0.5377(13) 1.1770(11) 0.073(5) Uani 1 1 d . U . . .
C222 C 0.960(2) -0.5585(17) 1.1242(14) 0.100(8) Uani 1 1 d . U . . .
H22D H 0.889537 -0.559169 1.128005 0.150 Uiso 1 1 calc R U . . .
H22E H 1.006463 -0.612341 1.115392 0.150 Uiso 1 1 calc R U . . .
H22F H 0.966602 -0.517690 1.094928 0.150 Uiso 1 1 calc R U . . .
C223 C 0.956(3) -0.5858(16) 1.2264(15) 0.106(8) Uani 1 1 d . U . . .
H22G H 0.964618 -0.563923 1.259498 0.158 Uiso 1 1 calc R U . . .
H22H H 0.999146 -0.642990 1.225845 0.158 Uiso 1 1 calc R U . . .
H22I H 0.884303 -0.581987 1.226145 0.158 Uiso 1 1 calc R U . . .
C224 C 1.0954(18) -0.5485(13) 1.1706(11) 0.076(6) Uani 1 1 d . U . . .
H22J H 1.111151 -0.520042 1.136088 0.114 Uiso 1 1 calc R U . . .
H22K H 1.134959 -0.606593 1.170498 0.114 Uiso 1 1 calc R U . . .
H22L H 1.112928 -0.525852 1.201049 0.114 Uiso 1 1 calc R U . . .
C225 C 0.989(2) -0.4006(17) 1.3212(10) 0.090(6) Uani 1 1 d . U . . .
C226 C 0.924(3) -0.428(2) 1.3692(13) 0.122(9) Uani 1 1 d . U . . .
H22M H 0.852367 -0.393848 1.367322 0.183 Uiso 1 1 calc R U . . .
H22N H 0.947400 -0.422417 1.403923 0.183 Uiso 1 1 calc R U . . .
H22O H 0.930476 -0.485000 1.366740 0.183 Uiso 1 1 calc R U . . .
C227 C 1.101(2) -0.4500(19) 1.3232(13) 0.104(9) Uani 1 1 d . U . . .
H22P H 1.109135 -0.508083 1.328104 0.156 Uiso 1 1 calc R U . . .
H22Q H 1.127933 -0.435132 1.353827 0.156 Uiso 1 1 calc R U . . .
H22R H 1.138315 -0.438716 1.288962 0.156 Uiso 1 1 calc R U . . .
C228 C 0.973(3) -0.3123(17) 1.3195(12) 0.101(8) Uani 1 1 d . U . . .
H22S H 1.017274 -0.297386 1.289807 0.152 Uiso 1 1 calc R U . . .
H22T H 0.988339 -0.299504 1.354339 0.152 Uiso 1 1 calc R U . . .
H22U H 0.901495 -0.281503 1.313239 0.152 Uiso 1 1 calc R U . . .
C229 C 1.058(2) -0.3086(15) 1.1444(12) 0.079(5) Uani 1 1 d . U . . .
C230 C 1.173(2) -0.3455(17) 1.1360(13) 0.090(7) Uani 1 1 d . U . . .
H23D H 1.203811 -0.342561 1.169120 0.134 Uiso 1 1 calc R U . . .
H23E H 1.198698 -0.315251 1.105212 0.134 Uiso 1 1 calc R U . . .
H23F H 1.191917 -0.402581 1.128151 0.134 Uiso 1 1 calc R U . . .
C231 C 1.0290(19) -0.2248(15) 1.1636(12) 0.079(6) Uani 1 1 d . U . . .
H23G H 0.958162 -0.208064 1.179114 0.118 Uiso 1 1 calc R U . . .
H23H H 1.036370 -0.186419 1.132661 0.118 Uiso 1 1 calc R U . . .
H23I H 1.073554 -0.225286 1.191555 0.118 Uiso 1 1 calc R U . . .
C232 C 1.005(2) -0.3110(16) 1.0972(12) 0.083(6) Uani 1 1 d . U . . .
H23J H 1.016312 -0.367724 1.090816 0.125 Uiso 1 1 calc R U . . .
H23K H 1.030347 -0.283918 1.064809 0.125 Uiso 1 1 calc R U . . .
H23L H 0.931497 -0.282820 1.104551 0.125 Uiso 1 1 calc R U . . .

loop_
_atom_site_aniso_label
_atom_site_aniso_U_11
_atom_site_aniso_U_22
_atom_site_aniso_U_33
_atom_site_aniso_U_23
_atom_site_aniso_U_13
_atom_site_aniso_U_12
U1 0.0411(3) 0.0285(2) 0.0432(3) -0.0009(2) -0.0075(2) -0.0053(2)
U2 0.0526(3) 0.0284(2) 0.0442(3) -0.0045(2) -0.0047(2) -0.0042(2)
Rb1 0.0583(11) 0.0345(7) 0.0570(10) 0.0012(7) -0.0160(8) -0.0138(7)
Rb2 0.0709(12) 0.0333(7) 0.0531(10) -0.0046(7) -0.0048(9) -0.0099(7)
Si1 0.072(3) 0.034(2) 0.043(2) -0.0046(17) -0.013(2) -0.009(2)
Si2 0.045(3) 0.0301(19) 0.065(3) -0.0064(19) -0.012(2) -0.0036(18)
Si3 0.053(3) 0.044(2) 0.062(3) 0.004(2) -0.011(2) -0.016(2)
Si4 0.082(4) 0.034(2) 0.044(2) -0.0035(18) -0.004(2) -0.011(2)
Si5 0.060(3) 0.033(2) 0.067(3) -0.007(2) -0.013(3) 0.001(2)
Si6 0.064(3) 0.035(2) 0.066(3) -0.010(2) -0.013(3) -0.007(2)
O1 0.072(9) 0.037(6) 0.043(5) -0.009(4) -0.011(5) -0.010(5)
O1A 0.077(11) 0.023(6) 0.069(10) 0.006(6) 0.022(9) 0.015(7)
O1B 0.061(10) 0.028(8) 0.069(11) 0.003(8) -0.007(9) -0.003(8)
O2 0.076(8) 0.039(5) 0.049(7) -0.003(5) 0.002(6) -0.011(5)
O3 0.082(8) 0.052(7) 0.051(7) -0.011(6) -0.006(6) -0.018(6)
O4 0.069(8) 0.041(5) 0.044(5) 0.005(4) -0.009(5) -0.006(5)
O21 0.045(6) 0.027(5) 0.073(8) -0.003(5) -0.012(6) 0.001(4)
O22 0.038(6) 0.041(6) 0.086(9) -0.012(6) -0.016(5) -0.004(4)
O23 0.060(7) 0.028(5) 0.071(7) 0.000(5) -0.014(6) -0.003(5)
O24 0.051(7) 0.046(6) 0.071(7) -0.015(5) -0.007(6) -0.011(5)
O41 0.049(6) 0.052(6) 0.060(7) 0.001(5) -0.018(6) -0.026(5)
O42 0.058(7) 0.043(5) 0.074(8) -0.001(5) -0.015(7) -0.019(5)
O43 0.082(11) 0.068(9) 0.070(7) -0.007(6) -0.020(7) -0.025(8)
O44 0.057(7) 0.052(7) 0.079(8) -0.004(6) -0.007(6) -0.018(6)
O61 0.090(10) 0.042(6) 0.050(6) -0.007(5) 0.011(6) -0.017(6)
O62 0.088(7) 0.044(6) 0.044(6) -0.006(5) 0.005(6) -0.004(6)
O63 0.114(11) 0.042(6) 0.057(7) -0.003(5) -0.015(8) -0.027(7)
O64 0.077(9) 0.034(5) 0.051(6) -0.004(4) -0.005(6) -0.006(5)
O81 0.061(7) 0.039(6) 0.071(8) 0.002(6) -0.004(6) -0.002(5)
O82 0.097(12) 0.068(9) 0.104(11) -0.017(9) -0.037(9) -0.001(8)
O83 0.073(9) 0.035(6) 0.108(12) 0.010(6) -0.002(8) 0.000(5)
O84 0.083(11) 0.064(9) 0.101(9) -0.006(8) 0.014(8) -0.008(8)
O101 0.067(7) 0.037(5) 0.059(7) -0.010(5) -0.005(6) -0.009(5)
O102 0.076(9) 0.038(6) 0.078(8) -0.005(5) -0.015(7) -0.014(5)
O103 0.082(10) 0.070(9) 0.068(7) -0.025(7) -0.007(7) -0.015(7)
O104 0.061(7) 0.039(6) 0.068(8) -0.002(5) -0.007(6) -0.010(5)
N1A 0.066(9) 0.032(7) 0.069(10) -0.003(7) 0.006(8) -0.006(7)
N1B 0.055(10) 0.037(9) 0.070(12) -0.001(9) 0.007(11) -0.001(9)
N2A 0.048(8) 0.037(8) 0.072(12) 0.000(9) 0.009(9) 0.003(7)
N2B 0.045(11) 0.033(10) 0.070(13) 0.000(10) 0.000(11) -0.002(9)
C1 0.089(11) 0.037(7) 0.073(10) -0.013(7) -0.002(9) -0.004(8)
C3 0.119(17) 0.039(9) 0.080(11) 0.002(8) -0.019(11) -0.006(10)
C4 0.114(16) 0.053(11) 0.080(13) -0.025(10) -0.017(12) -0.002(11)
C5 0.086(10) 0.078(11) 0.092(12) -0.010(10) -0.008(9) -0.037(9)
C6 0.100(18) 0.089(15) 0.118(16) 0.016(13) 0.013(13) -0.026(14)
C7 0.107(17) 0.13(2) 0.127(18) -0.031(16) -0.020(15) -0.052(16)
C8 0.073(14) 0.075(11) 0.093(15) 0.003(10) -0.016(12) -0.013(10)
C9 0.108(12) 0.047(8) 0.047(8) 0.009(7) -0.002(8) -0.013(9)
C10 0.110(13) 0.068(12) 0.064(12) 0.010(10) 0.008(11) -0.022(11)
C11 0.124(18) 0.057(10) 0.076(14) 0.025(9) -0.006(13) 0.001(11)
C12 0.136(19) 0.076(12) 0.049(10) 0.013(9) -0.019(12) -0.031(13)
C21 0.047(8) 0.058(9) 0.085(10) -0.017(7) -0.006(7) -0.011(6)
C22 0.054(11) 0.059(10) 0.086(12) -0.008(8) -0.007(9) -0.018(8)
C23 0.064(12) 0.063(11) 0.087(13) -0.019(10) -0.007(10) -0.019(9)
C24 0.053(11) 0.058(10) 0.086(13) -0.020(9) -0.004(9) -0.012(8)
C25 0.086(12) 0.029(7) 0.102(13) 0.013(7) -0.024(9) 0.004(7)
C26 0.106(17) 0.059(12) 0.110(15) 0.014(11) -0.044(13) -0.002(11)
C27 0.104(16) 0.036(9) 0.123(16) 0.003(10) -0.013(13) 0.017(10)
C28 0.104(16) 0.045(10) 0.132(19) 0.028(11) -0.024(14) -0.013(10)
C29 0.064(9) 0.065(9) 0.058(9) -0.012(7) 0.000(7) -0.028(7)
C30 0.082(14) 0.081(12) 0.080(13) -0.031(10) 0.005(10) -0.029(11)
C31 0.072(11) 0.063(10) 0.059(10) -0.007(8) -0.003(8) -0.033(9)
C32 0.076(14) 0.081(11) 0.062(11) 0.007(9) -0.009(10) -0.029(10)
C37 0.087(14) 0.057(9) 0.097(15) 0.011(10) -0.032(12) -0.023(10)
C41 0.057(8) 0.048(8) 0.072(9) -0.003(7) -0.004(8) -0.020(7)
C42 0.067(12) 0.069(11) 0.085(11) 0.013(9) -0.016(10) -0.034(10)
C43 0.067(12) 0.049(9) 0.084(11) -0.018(9) 0.006(10) -0.022(9)
C44 0.054(9) 0.062(11) 0.089(14) -0.005(10) -0.001(9) -0.018(8)
C45 0.17(2) 0.19(2) 0.102(15) 0.071(17) -0.086(17) -0.11(2)
C46 0.22(3) 0.22(3) 0.123(16) 0.08(2) -0.05(2) -0.05(3)
C47 0.16(2) 0.23(3) 0.13(2) 0.08(2) -0.09(2) -0.09(2)
C48 0.22(3) 0.18(2) 0.15(2) 0.09(2) -0.10(2) -0.10(2)
C49 0.055(9) 0.048(8) 0.085(10) -0.009(7) -0.004(8) -0.006(7)
C50 0.072(12) 0.068(11) 0.073(11) -0.023(9) -0.006(9) -0.008(10)
C51 0.078(14) 0.051(9) 0.110(16) -0.012(9) 0.000(13) -0.014(9)
C52 0.065(10) 0.056(10) 0.082(13) -0.017(9) -0.005(9) -0.018(8)
C61 0.078(10) 0.061(9) 0.075(11) -0.003(8) 0.000(8) 0.001(9)
C62 0.077(14) 0.073(11) 0.080(14) -0.008(10) -0.007(11) -0.010(10)
C63 0.081(13) 0.081(14) 0.090(14) -0.009(11) 0.011(11) 0.005(12)
C64 0.088(15) 0.062(11) 0.083(13) 0.000(9) -0.011(11) 0.003(11)
C65 0.156(18) 0.050(9) 0.083(12) -0.016(8) -0.005(12) -0.046(11)
C66 0.18(2) 0.060(12) 0.119(16) 0.011(11) -0.030(16) -0.057(15)
C67 0.20(2) 0.071(14) 0.107(15) -0.045(12) 0.025(17) -0.052(16)
C68 0.16(2) 0.074(14) 0.111(18) -0.006(13) -0.022(15) -0.056(14)
C69 0.091(11) 0.048(8) 0.055(8) 0.003(7) -0.008(8) -0.019(8)
C70 0.089(14) 0.060(10) 0.068(12) 0.006(8) -0.005(11) -0.027(9)
C71 0.100(13) 0.067(12) 0.068(12) 0.009(10) -0.023(10) -0.025(10)
C72 0.124(17) 0.061(11) 0.061(11) 0.005(9) 0.011(12) -0.013(12)
C81 0.083(12) 0.080(11) 0.087(11) -0.017(10) -0.018(9) -0.024(10)
C82 0.106(18) 0.080(11) 0.103(17) -0.025(11) -0.017(14) -0.027(11)
C83 0.091(14) 0.111(18) 0.111(18) -0.005(15) -0.029(13) -0.028(13)
C84 0.104(17) 0.108(18) 0.110(16) 0.000(15) -0.002(14) -0.023(15)
C85 0.085(12) 0.037(8) 0.129(15) 0.010(9) -0.019(12) 0.003(8)
C86 0.087(12) 0.045(10) 0.122(18) -0.002(11) -0.025(12) 0.010(9)
C87 0.118(18) 0.070(14) 0.17(2) 0.051(14) 0.002(17) 0.011(14)
C88 0.095(17) 0.059(12) 0.162(18) -0.024(13) -0.032(15) -0.009(12)
C89 0.081(11) 0.070(10) 0.074(11) -0.008(9) 0.003(9) -0.015(9)
C90 0.073(14) 0.069(10) 0.084(14) 0.008(10) 0.006(12) -0.015(9)
C91 0.077(11) 0.071(13) 0.118(18) -0.012(13) 0.007(12) -0.014(10)
C92 0.13(2) 0.116(18) 0.086(12) -0.018(13) -0.003(13) -0.038(17)
C101 0.095(12) 0.044(8) 0.091(12) -0.009(8) -0.014(9) -0.029(8)
C102 0.095(14) 0.046(9) 0.101(15) 0.005(9) -0.007(12) -0.033(9)
C103 0.105(17) 0.078(14) 0.098(14) -0.012(11) -0.017(12) -0.045(12)
C104 0.107(16) 0.060(12) 0.102(15) 0.001(11) 0.001(12) -0.017(11)
C105 0.104(14) 0.070(11) 0.090(13) -0.026(9) 0.012(10) -0.004(10)
C106 0.16(2) 0.111(18) 0.122(19) -0.055(15) 0.005(17) -0.019(17)
C107 0.114(17) 0.093(16) 0.102(17) -0.019(13) 0.012(14) 0.012(14)
C108 0.14(2) 0.087(15) 0.12(2) -0.005(13) 0.027(16) -0.011(14)
C109 0.064(9) 0.053(8) 0.073(9) 0.002(8) -0.022(8) -0.010(7)
C110 0.098(13) 0.053(11) 0.125(18) -0.014(12) 0.020(12) -0.003(10)
C111 0.066(10) 0.075(13) 0.091(13) 0.003(11) -0.010(10) -0.008(9)
C112 0.083(14) 0.062(11) 0.073(10) 0.007(9) -0.017(9) -0.017(10)
U3 0.0376(3) 0.0269(2) 0.0480(3) -0.0104(2) -0.0039(2) -0.00505(19)
U4 0.0415(3) 0.0299(2) 0.0477(3) -0.0128(2) -0.0027(2) -0.0057(2)
Rb3 0.0467(9) 0.0310(7) 0.0535(9) -0.0087(6) -0.0075(7) -0.0090(6)
Rb4 0.0523(10) 0.0345(7) 0.0504(9) -0.0105(7) -0.0034(8) -0.0089(7)
Si7 0.057(3) 0.033(2) 0.045(2) -0.0081(17) -0.004(2) -0.0078(19)
Si8 0.043(3) 0.041(2) 0.056(3) -0.012(2) -0.004(2) -0.0110(19)
Si9 0.042(2) 0.0301(19) 0.054(3) -0.0080(17) -0.009(2) -0.0033(17)
Si10 0.071(3) 0.036(2) 0.047(2) -0.0087(18) -0.005(2) -0.011(2)
Si11 0.047(3) 0.039(2) 0.056(3) -0.0120(19) -0.004(2) -0.0151(19)
Si12 0.049(3) 0.037(2) 0.060(3) -0.017(2) -0.011(2) 0.0059(19)
O2A 0.052(9) 0.045(9) 0.096(13) -0.040(10) 0.005(10) -0.017(7)
O2B 0.081(17) 0.042(11) 0.066(13) -0.026(10) -0.011(12) -0.003(11)
O121 0.074(9) 0.036(6) 0.047(5) -0.012(4) 0.013(5) -0.007(5)
O122 0.056(6) 0.048(6) 0.054(7) -0.007(5) -0.006(5) -0.015(5)
O123 0.071(8) 0.032(5) 0.069(8) -0.005(5) -0.015(7) -0.007(5)
O124 0.069(8) 0.028(5) 0.050(6) -0.012(4) -0.001(5) -0.008(5)
O141 0.043(6) 0.056(7) 0.062(7) -0.020(6) -0.004(5) -0.017(5)
O142 0.038(6) 0.044(6) 0.074(8) 0.001(5) -0.002(5) -0.012(5)
O143 0.041(6) 0.041(5) 0.071(8) -0.011(5) -0.010(6) -0.013(5)
O144 0.068(9) 0.043(6) 0.069(7) 0.000(5) -0.007(6) -0.013(6)
O161 0.034(5) 0.030(5) 0.064(7) -0.010(4) -0.009(5) 0.000(4)
O162 0.035(5) 0.045(6) 0.066(7) -0.010(5) -0.009(5) -0.007(4)
O163 0.046(6) 0.045(6) 0.054(6) -0.010(4) -0.006(5) -0.013(5)
O164 0.048(6) 0.033(5) 0.066(7) -0.015(5) -0.015(5) -0.002(4)
O181 0.079(9) 0.041(6) 0.046(5) -0.014(5) -0.008(5) -0.011(6)
O182 0.093(10) 0.054(7) 0.059(8) -0.013(6) 0.013(7) -0.030(7)
O183 0.082(7) 0.039(6) 0.065(8) -0.007(6) -0.013(6) -0.002(6)
O184 0.071(9) 0.044(6) 0.049(6) -0.013(5) -0.001(6) -0.014(6)
O201 0.045(6) 0.030(5) 0.073(8) -0.017(5) -0.002(6) -0.012(4)
O202 0.041(6) 0.048(6) 0.063(7) -0.018(5) 0.003(5) -0.010(5)
O203 0.056(7) 0.035(5) 0.068(7) -0.020(5) -0.002(6) -0.016(5)
O204 0.053(7) 0.042(6) 0.061(6) -0.005(5) -0.002(5) -0.018(5)
O221 0.040(6) 0.048(6) 0.065(8) -0.023(6) -0.007(6) 0.003(5)
O222 0.052(7) 0.049(6) 0.074(8) -0.024(6) -0.015(6) 0.004(5)
O223 0.106(13) 0.065(9) 0.066(7) -0.014(6) -0.030(8) 0.001(8)
O224 0.048(7) 0.061(8) 0.093(9) -0.027(6) -0.015(6) -0.003(6)
N3A 0.070(12) 0.050(9) 0.072(10) -0.030(8) -0.001(10) -0.005(8)
N3B 0.074(12) 0.047(10) 0.057(11) -0.039(9) 0.014(11) -0.023(9)
N4A 0.076(11) 0.060(9) 0.065(10) -0.036(8) 0.015(9) -0.025(8)
N4B 0.061(11) 0.040(10) 0.070(12) -0.040(10) 0.002(11) -0.014(9)
C121 0.062(9) 0.069(9) 0.061(9) -0.012(7) -0.013(7) -0.021(8)
C122 0.064(12) 0.068(10) 0.081(13) 0.000(9) -0.021(10) -0.014(9)
C123 0.063(11) 0.101(15) 0.070(11) -0.005(10) -0.007(9) -0.028(11)
C124 0.072(13) 0.086(13) 0.066(11) -0.021(10) -0.008(10) -0.032(11)
C125 0.087(11) 0.029(7) 0.083(11) -0.002(7) -0.010(9) -0.004(7)
C126 0.16(2) 0.056(12) 0.107(14) 0.011(11) 0.026(15) -0.004(15)
C127 0.086(11) 0.058(11) 0.096(15) -0.014(11) -0.015(11) 0.004(9)
C128 0.109(17) 0.043(10) 0.134(16) -0.013(11) -0.046(15) -0.005(11)
C129 0.072(10) 0.045(8) 0.052(8) -0.014(6) -0.005(7) -0.007(7)
C130 0.107(16) 0.048(8) 0.067(12) -0.025(8) -0.008(11) 0.001(9)
C131 0.075(10) 0.077(13) 0.073(12) -0.027(10) -0.013(9) -0.017(9)
C132 0.085(13) 0.073(11) 0.047(9) -0.013(8) 0.000(9) -0.020(10)
C141 0.053(9) 0.047(8) 0.074(9) 0.010(7) -0.003(7) -0.010(7)
C142 0.056(11) 0.050(8) 0.098(14) 0.005(9) 0.000(10) -0.012(8)
C143 0.072(12) 0.061(11) 0.074(11) 0.008(9) 0.002(9) -0.020(10)
C144 0.058(10) 0.060(11) 0.087(14) 0.016(10) -0.011(9) -0.015(9)
C145 0.056(9) 0.043(7) 0.094(10) -0.004(7) -0.023(8) -0.022(7)
C146 0.059(9) 0.050(10) 0.124(16) -0.007(10) -0.025(10) -0.026(8)
C147 0.091(14) 0.046(10) 0.092(11) -0.010(9) -0.013(11) -0.031(10)
C148 0.073(13) 0.051(9) 0.096(12) -0.003(9) -0.034(11) -0.020(9)
C149 0.066(10) 0.076(10) 0.069(9) -0.019(8) -0.011(8) -0.022(8)
C150 0.084(15) 0.087(14) 0.081(11) -0.013(11) -0.014(11) -0.003(13)
C151 0.071(13) 0.077(10) 0.081(13) -0.024(10) 0.005(11) -0.020(10)
C152 0.074(11) 0.115(17) 0.094(15) -0.029(14) -0.006(10) -0.038(12)
C161 0.059(10) 0.061(9) 0.067(10) -0.006(7) -0.016(7) -0.023(7)
C162 0.080(13) 0.086(14) 0.083(13) 0.007(10) -0.015(10) -0.043(11)
C163 0.082(14) 0.087(13) 0.112(16) -0.047(12) -0.001(12) -0.041(11)
C164 0.073(13) 0.089(13) 0.096(15) 0.021(11) -0.038(11) -0.038(10)
C165 0.053(9) 0.060(8) 0.062(9) -0.013(7) 0.000(6) -0.022(7)
C166 0.065(12) 0.064(10) 0.068(11) -0.019(9) 0.000(9) -0.016(9)
C167 0.081(13) 0.067(10) 0.059(10) -0.004(8) -0.001(9) -0.025(9)
C168 0.059(11) 0.076(12) 0.074(12) -0.014(10) -0.002(9) -0.028(9)
C169 0.057(9) 0.034(7) 0.063(9) -0.014(6) -0.006(7) -0.002(6)
C170 0.071(11) 0.040(8) 0.085(13) -0.026(9) -0.002(9) -0.010(8)
C171 0.071(12) 0.032(8) 0.077(10) -0.016(7) -0.015(9) 0.010(8)
C172 0.069(12) 0.051(10) 0.079(11) -0.018(8) 0.004(9) -0.012(8)
C181 0.147(17) 0.069(10) 0.096(14) -0.019(9) -0.018(13) -0.058(12)
C182 0.141(18) 0.090(16) 0.15(2) -0.021(16) -0.004(16) -0.062(15)
C183 0.18(2) 0.082(15) 0.136(18) -0.046(14) 0.015(18) -0.070(16)
C184 0.20(3) 0.093(17) 0.125(17) 0.029(14) -0.035(18) -0.064(19)
C185 0.076(9) 0.054(9) 0.082(11) -0.008(8) -0.016(8) -0.001(8)
C186 0.079(14) 0.063(11) 0.087(13) -0.015(10) -0.004(11) 0.003(11)
C187 0.089(14) 0.074(13) 0.085(13) 0.003(10) -0.021(11) -0.014(12)
C188 0.073(13) 0.063(10) 0.089(14) -0.003(9) -0.016(11) -0.008(9)
C189 0.099(11) 0.046(8) 0.052(8) -0.021(7) 0.001(8) -0.012(8)
C190 0.102(12) 0.068(12) 0.068(12) -0.031(10) 0.016(10) -0.024(10)
C191 0.085(13) 0.059(9) 0.062(11) -0.022(8) -0.002(10) -0.014(9)
C192 0.136(18) 0.065(11) 0.060(10) -0.009(9) -0.013(12) -0.013(12)
C201 0.054(9) 0.057(9) 0.062(9) -0.016(7) -0.003(7) -0.007(6)
C202 0.062(12) 0.081(13) 0.087(13) -0.043(11) -0.013(10) -0.001(9)
C203 0.061(11) 0.056(10) 0.067(11) -0.011(8) -0.006(8) -0.003(8)
C204 0.062(12) 0.071(12) 0.080(13) 0.008(10) 0.010(10) -0.002(9)
C205 0.076(11) 0.044(8) 0.079(10) -0.024(7) -0.002(8) -0.025(7)
C206 0.081(13) 0.067(11) 0.078(11) -0.021(9) -0.011(10) -0.027(9)
C207 0.103(15) 0.060(11) 0.091(13) -0.020(9) 0.003(11) -0.047(11)
C208 0.072(12) 0.051(9) 0.115(16) -0.039(10) -0.011(10) -0.020(8)
C209 0.061(9) 0.051(8) 0.058(9) -0.005(6) -0.005(7) -0.011(7)
C210 0.074(13) 0.066(11) 0.065(11) -0.014(9) -0.011(9) -0.024(9)
C211 0.078(13) 0.060(10) 0.068(11) 0.004(8) -0.012(9) -0.025(9)
C212 0.061(10) 0.062(11) 0.065(11) -0.007(8) -0.007(8) -0.003(8)
C221 0.063(9) 0.046(8) 0.099(12) -0.025(8) 0.005(9) -0.001(7)
C222 0.086(15) 0.071(13) 0.128(15) -0.053(12) -0.012(13) 0.008(12)
C223 0.104(17) 0.056(11) 0.131(16) -0.014(11) 0.035(14) -0.005(12)
C224 0.061(9) 0.051(10) 0.097(15) -0.018(10) 0.006(10) 0.007(8)
C225 0.095(13) 0.084(11) 0.068(10) -0.033(9) -0.029(9) 0.015(10)
C226 0.129(19) 0.127(19) 0.081(12) -0.026(14) -0.007(13) 0.000(16)
C227 0.094(14) 0.096(16) 0.099(16) -0.029(14) -0.033(12) 0.014(13)
C228 0.114(18) 0.085(12) 0.083(14) -0.042(11) -0.029(13) 0.013(11)
C229 0.064(10) 0.062(9) 0.104(11) -0.019(8) -0.004(9) -0.011(8)
C230 0.067(11) 0.081(14) 0.113(17) -0.033(13) 0.003(10) -0.009(10)
C231 0.058(12) 0.070(10) 0.112(16) -0.027(10) -0.006(12) -0.019(9)
C232 0.081(14) 0.072(13) 0.092(13) -0.021(11) -0.003(11) -0.015(11)

loop_
_atom_type_symbol
_atom_type_description
_atom_type_scat_dispersion_real
_atom_type_scat_dispersion_imag
_atom_type_scat_source
C C 0.0181 0.0091 'International Tables Vol C Tables 4.2.6.8 and 6.1.1.4'
H H 0.0000 0.0000 'International Tables Vol C Tables 4.2.6.8 and 6.1.1.4'
N N 0.0311 0.0180 'International Tables Vol C Tables 4.2.6.8 and 6.1.1.4'
O O 0.0492 0.0322 'International Tables Vol C Tables 4.2.6.8 and 6.1.1.4'
Rb Rb -0.4688 1.6079 'International Tables Vol C Tables 4.2.6.8 and 6.1.1.4'
Si Si 0.2541 0.3302 'International Tables Vol C Tables 4.2.6.8 and 6.1.1.4'
U U -4.3638 13.4090 'International Tables Vol C Tables 4.2.6.8 and 6.1.1.4'

loop_
_exptl_crystal_face_index_h
_exptl_crystal_face_index_k
_exptl_crystal_face_index_l
_exptl_crystal_face_perp_dist
0 1 1 0.0276
0 -1 -1 0.0164
1 0 0 0.0416
-1 0 0 0.0475
0 -2 1 0.0631
1 1 -1 0.0710
-2 1 -2 0.0418
1 -2 2 0.0498

loop_
_geom_angle_atom_site_label_1
_geom_angle_atom_site_label_2
_geom_angle_atom_site_label_3
_geom_angle
_geom_angle_site_symmetry_1
_geom_angle_site_symmetry_3
_geom_angle_publ_flag
U2 U1 Rb1 175.68(3) . . ?
O1 U1 U2 123.6(3) . . ?
O1 U1 Rb1 52.2(3) . . ?
O1 U1 N1B 135.1(15) . . ?
O1A U1 U2 37.2(4) . . ?
O1A U1 Rb1 139.0(4) . . ?
O1A U1 O1 94.8(6) . . ?
O1A U1 O21 163.7(7) . . ?
O1A U1 O41 109.0(8) . . ?
O1A U1 N1A 73.8(7) . . ?
O1B U1 U2 38.6(6) . . ?
O1B U1 Rb1 143.0(6) . . ?
O1B U1 O1 140.3(11) . . ?
O1B U1 O21 132.1(11) . . ?
O1B U1 N1B 63.3(17) . . ?
O21 U1 U2 130.4(4) . . ?
O21 U1 Rb1 52.7(4) . . ?
O21 U1 O1 87.3(5) . . ?
O21 U1 N1B 87.9(14) . . ?
O41 U1 U2 126.0(3) . . ?
O41 U1 Rb1 55.0(3) . . ?
O41 U1 O1 89.3(5) . . ?
O41 U1 O1B 88.1(7) . . ?
O41 U1 O21 87.2(5) . . ?
O41 U1 N1B 134.9(15) . . ?
N1A U1 U2 40.2(6) . . ?
N1A U1 Rb1 144.1(6) . . ?
N1A U1 O1 161.4(7) . . ?
N1A U1 O21 99.6(7) . . ?
N1A U1 O41 108.1(7) . . ?
N1B U1 U2 42.6(13) . . ?
N1B U1 Rb1 140.6(13) . . ?
N2A U1 U2 38.3(6) . . ?
N2A U1 Rb1 143.8(6) . . ?
N2A U1 O1 124.4(8) . . ?
N2A U1 O1A 72.4(8) . . ?
N2A U1 O21 93.0(7) . . ?
N2A U1 O41 146.2(8) . . ?
N2A U1 N1A 38.5(5) . . ?
N2B U1 U2 39.4(13) . . ?
N2B U1 Rb1 140.1(14) . . ?
N2B U1 O1 104.2(15) . . ?
N2B U1 O1B 76.6(15) . . ?
N2B U1 O21 100.9(13) . . ?
N2B U1 O41 164.5(14) . . ?
N2B U1 N1B 33.9(10) . . ?
U1 U2 Rb2 179.31(3) . . ?
O1A U2 U1 37.9(4) . . ?
O1A U2 Rb2 141.8(4) . . ?
O1A U2 O61 157.2(8) . . ?
O1A U2 O81 94.4(6) . . ?
O1A U2 O101 113.3(8) . . ?
O1A U2 N1A 72.9(8) . . ?
O1A U2 N2A 72.1(9) . . ?
O1B U2 U1 39.2(6) . . ?
O1B U2 Rb2 141.4(6) . . ?
O1B U2 O61 107.2(10) . . ?
O1B U2 O81 98.1(9) . . ?
O1B U2 O101 161.6(8) . . ?
O1B U2 N1B 67(2) . . ?
O1B U2 N2B 75.3(16) . . ?
O61 U2 U1 127.3(3) . . ?
O61 U2 Rb2 53.3(3) . . ?
O61 U2 O81 87.2(6) . . ?
O61 U2 N1A 89.0(7) . . ?
O61 U2 N1B 87.3(14) . . ?
O61 U2 N2B 118.8(14) . . ?
O81 U2 U1 127.0(4) . . ?
O81 U2 Rb2 53.0(4) . . ?
O81 U2 N1A 131.1(8) . . ?
O81 U2 N1B 161.7(17) . . ?
O101 U2 U1 123.7(4) . . ?
O101 U2 Rb2 55.7(4) . . ?
O101 U2 O61 89.4(6) . . ?
O101 U2 O81 90.4(5) . . ?
O101 U2 N1A 138.3(7) . . ?
O101 U2 N1B 107.0(18) . . ?
O101 U2 N2B 89.9(15) . . ?
N1A U2 U1 38.6(7) . . ?
N1A U2 Rb2 142.1(7) . . ?
N1B U2 U1 47.0(16) . . ?
N1B U2 Rb2 133.3(16) . . ?
N2A U2 U1 37.3(8) . . ?
N2A U2 Rb2 142.7(8) . . ?
N2A U2 O61 101.9(9) . . ?
N2A U2 O81 163.9(8) . . ?
N2A U2 O101 102.8(8) . . ?
N2A U2 N1A 37.4(4) . . ?
N2B U2 U1 37.5(15) . . ?
N2B U2 Rb2 142.2(15) . . ?
N2B U2 O81 154.0(14) . . ?
N2B U2 N1B 35.7(7) . . ?
Si1 Rb1 U1 62.11(8) . . ?
Si1 Rb1 Si2 97.81(13) . . ?
Si2 Rb1 U1 62.15(8) . . ?
Si3 Rb1 U1 62.42(9) . . ?
Si3 Rb1 Si1 102.49(13) . . ?
Si3 Rb1 Si2 99.75(13) . . ?
O1 Rb1 U1 36.2(2) . . ?
O1 Rb1 Si1 25.9(2) . . ?
O1 Rb1 Si2 82.2(3) . . ?
O1 Rb1 Si3 85.0(3) . . ?
O1 Rb1 O21 61.8(3) . . ?
O1 Rb1 O41 61.9(3) . . ?
O4 Rb1 U1 88.4(3) . . ?
O4 Rb1 Si1 26.5(3) . . ?
O4 Rb1 Si2 110.2(3) . . ?
O4 Rb1 Si3 121.1(3) . . ?
O4 Rb1 O1 52.3(3) . . ?
O4 Rb1 O21 104.4(4) . . ?
O4 Rb1 O41 108.5(3) . . ?
O21 Rb1 U1 36.1(2) . . ?
O21 Rb1 Si1 83.5(3) . . ?
O21 Rb1 Si2 26.1(2) . . ?
O21 Rb1 Si3 81.7(3) . . ?
O21 Rb1 O41 60.3(4) . . ?
O23 Rb1 U1 88.0(3) . . ?
O23 Rb1 Si1 111.0(3) . . ?
O23 Rb1 Si2 25.9(3) . . ?
O23 Rb1 Si3 116.4(3) . . ?
O23 Rb1 O1 103.1(4) . . ?
O23 Rb1 O4 112.0(4) . . ?
O23 Rb1 O21 52.0(3) . . ?
O23 Rb1 O41 106.7(4) . . ?
O23 Rb1 O42 111.7(4) . . ?
O41 Rb1 U1 35.9(2) . . ?
O41 Rb1 Si1 84.1(2) . . ?
O41 Rb1 Si2 83.5(3) . . ?
O41 Rb1 Si3 26.6(3) . . ?
O42 Rb1 U1 87.2(3) . . ?
O42 Rb1 Si1 125.4(3) . . ?
O42 Rb1 Si2 106.2(3) . . ?
O42 Rb1 Si3 26.4(3) . . ?
O42 Rb1 O1 111.1(4) . . ?
O42 Rb1 O4 135.9(4) . . ?
O42 Rb1 O21 97.4(4) . . ?
O42 Rb1 O41 52.1(4) . . ?
Si4 Rb2 U2 62.04(9) . . ?
Si4 Rb2 Si6 99.16(12) . . ?
Si4 Rb2 C101 118.4(3) . . ?
Si5 Rb2 U2 62.76(8) . . ?
Si5 Rb2 Si4 99.04(14) . . ?
Si5 Rb2 Si6 101.85(15) . . ?
Si5 Rb2 C101 130.2(4) . . ?
Si6 Rb2 U2 61.84(9) . . ?
Si6 Rb2 C101 44.2(3) . . ?
O61 Rb2 U2 36.1(3) . . ?
O61 Rb2 Si4 26.0(3) . . ?
O61 Rb2 Si5 83.9(3) . . ?
O61 Rb2 Si6 81.8(3) . . ?
O61 Rb2 O101 60.8(4) . . ?
O61 Rb2 C101 115.8(4) . . ?
O64 Rb2 U2 87.9(3) . . ?
O64 Rb2 Si4 26.0(3) . . ?
O64 Rb2 Si5 111.0(3) . . ?
O64 Rb2 Si6 117.1(3) . . ?
O64 Rb2 O61 52.0(4) . . ?
O64 Rb2 O81 102.1(4) . . ?
O64 Rb2 O83 124.3(5) . . ?
O64 Rb2 O101 107.5(3) . . ?
O64 Rb2 C101 117.0(5) . . ?
O81 Rb2 U2 36.4(2) . . ?
O81 Rb2 Si4 82.0(3) . . ?
O81 Rb2 Si5 26.4(3) . . ?
O81 Rb2 Si6 84.9(3) . . ?
O81 Rb2 O61 61.2(4) . . ?
O81 Rb2 O101 61.8(4) . . ?
O81 Rb2 C101 125.1(5) . . ?
O83 Rb2 U2 87.9(3) . . ?
O83 Rb2 Si4 121.5(4) . . ?
O83 Rb2 Si5 26.7(3) . . ?
O83 Rb2 Si6 109.1(4) . . ?
O83 Rb2 O61 110.2(5) . . ?
O83 Rb2 O81 52.3(4) . . ?
O83 Rb2 O101 100.3(5) . . ?
O83 Rb2 C101 117.5(5) . . ?
O101 Rb2 U2 35.7(3) . . ?
O101 Rb2 Si4 83.6(2) . . ?
O101 Rb2 Si5 83.8(3) . . ?
O101 Rb2 Si6 26.1(3) . . ?
O101 Rb2 C101 70.3(4) . . ?
O102 Rb2 U2 87.1(3) . . ?
O102 Rb2 Si4 114.2(3) . . ?
O102 Rb2 Si5 116.8(4) . . ?
O102 Rb2 Si6 25.2(3) . . ?
O102 Rb2 O61 103.3(4) . . ?
O102 Rb2 O64 122.5(4) . . ?
O102 Rb2 O81 106.6(5) . . ?
O102 Rb2 O83 112.6(5) . . ?
O102 Rb2 O101 51.4(4) . . ?
O102 Rb2 C101 19.4(5) . . ?
C101 Rb2 U2 105.7(3) . . ?
O1 Si1 Rb1 54.6(5) . . ?
O1 Si1 O2 115.3(8) . . ?
O1 Si1 O3 113.7(8) . . ?
O1 Si1 O4 104.6(7) . . ?
O2 Si1 Rb1 120.3(6) . . ?
O2 Si1 O4 105.4(8) . . ?
O3 Si1 Rb1 132.6(5) . . ?
O3 Si1 O2 106.3(8) . . ?
O3 Si1 O4 111.3(8) . . ?
O4 Si1 Rb1 50.2(5) . . ?
O21 Si2 Rb1 55.1(6) . . ?
O21 Si2 O22 114.9(7) . . ?
O21 Si2 O23 103.1(8) . . ?
O21 Si2 O24 114.5(7) . . ?
O22 Si2 Rb1 124.1(6) . . ?
O22 Si2 O23 106.8(8) . . ?
O23 Si2 Rb1 48.0(5) . . ?
O24 Si2 Rb1 129.7(6) . . ?
O24 Si2 O22 105.2(8) . . ?
O24 Si2 O23 112.3(7) . . ?
O41 Si3 Rb1 58.8(5) . . ?
O41 Si3 O42 105.8(7) . . ?
O41 Si3 O43 114.5(9) . . ?
O41 Si3 O44 116.9(8) . . ?
O42 Si3 Rb1 49.4(5) . . ?
O42 Si3 O43 102.1(8) . . ?
O43 Si3 Rb1 133.4(6) . . ?
O44 Si3 Rb1 118.6(6) . . ?
O44 Si3 O42 111.1(8) . . ?
O44 Si3 O43 105.5(9) . . ?
O61 Si4 Rb2 55.7(5) . . ?
O61 Si4 O62 114.8(8) . . ?
O61 Si4 O63 114.3(10) . . ?
O61 Si4 O64 104.7(7) . . ?
O62 Si4 Rb2 126.2(6) . . ?
O62 Si4 O64 111.0(9) . . ?
O63 Si4 Rb2 125.9(6) . . ?
O63 Si4 O62 106.7(8) . . ?
O63 Si4 O64 105.0(8) . . ?
O64 Si4 Rb2 49.1(5) . . ?
O81 Si5 Rb2 57.2(6) . . ?
O81 Si5 O82 117.3(9) . . ?
O81 Si5 O83 106.1(9) . . ?
O81 Si5 O84 112.2(9) . . ?
O82 Si5 Rb2 124.2(9) . . ?
O82 Si5 O83 115.5(11) . . ?
O82 Si5 O84 102.7(12) . . ?
O83 Si5 Rb2 51.2(6) . . ?
O83 Si5 O84 102.0(10) . . ?
O84 Si5 Rb2 132.0(8) . . ?
O101 Si6 Rb2 57.4(5) . . ?
O101 Si6 O102 104.4(8) . . ?
O101 Si6 O103 113.7(9) . . ?
O102 Si6 Rb2 47.1(6) . . ?
O102 Si6 O103 110.3(8) . . ?
O103 Si6 Rb2 129.4(6) . . ?
O104 Si6 Rb2 122.6(6) . . ?
O104 Si6 O101 116.1(7) . . ?
O104 Si6 O102 105.7(9) . . ?
O104 Si6 O103 106.2(9) . . ?
U1 O1 Rb1 91.5(4) . . ?
Si1 O1 U1 168.9(8) . . ?
Si1 O1 Rb1 99.6(6) . . ?
U2 O1A U1 104.9(7) . . ?
U2 O1B U1 102.2(10) . . ?
C1 O2 Si1 131.3(15) . . ?
C5 O3 Si1 130.8(14) . . ?
Si1 O4 Rb1 103.3(6) . . ?
C9 O4 Rb1 124.5(12) . . ?
C9 O4 Si1 129.5(12) . . ?
U1 O21 Rb1 91.1(5) . . ?
Si2 O21 U1 168.0(9) . . ?
Si2 O21 Rb1 98.7(6) . . ?
C21 O22 Si2 134.1(14) . . ?
Si2 O23 Rb1 106.2(5) . . ?
C25 O23 Rb1 122.4(14) . . ?
C25 O23 Si2 130.0(16) . . ?
C29 O24 Si2 132.3(13) . . ?
U1 O41 Rb1 89.2(4) . . ?
Si3 O41 U1 175.4(9) . . ?
Si3 O41 Rb1 94.7(6) . . ?
Si3 O42 Rb1 104.2(6) . . ?
C41 O42 Rb1 124.9(11) . . ?
C41 O42 Si3 130.6(13) . . ?
C45 O43 Si3 128.4(19) . . ?
C49 O44 Si3 127.9(14) . . ?
U2 O61 Rb2 90.7(4) . . ?
Si4 O61 U2 170.2(9) . . ?
Si4 O61 Rb2 98.3(6) . . ?
C61 O62 Si4 131.2(13) . . ?
C65 O63 Si4 133.5(15) . . ?
Si4 O64 Rb2 104.8(6) . . ?
C69 O64 Rb2 123.9(10) . . ?
C69 O64 Si4 131.1(12) . . ?
U2 O81 Rb2 90.6(5) . . ?
Si5 O81 U2 172.6(10) . . ?
Si5 O81 Rb2 96.4(7) . . ?
C81 O82 Si5 132.3(19) . . ?
Si5 O83 Rb2 102.0(6) . . ?
C85 O83 Rb2 124.8(17) . . ?
C85 O83 Si5 132.9(18) . . ?
C89 O84 Si5 134.7(18) . . ?
U2 O101 Rb2 88.5(5) . . ?
Si6 O101 U2 173.4(8) . . ?
Si6 O101 Rb2 96.5(6) . . ?
Si6 O102 Rb2 107.6(7) . . ?
C101 O102 Rb2 120.1(12) . . ?
C101 O102 Si6 129.9(14) . . ?
C105 O103 Si6 131.2(16) . . ?
C109 O104 Si6 137.0(15) . . ?
U1 N1A U2 101.2(9) . . ?
N2A N1A U1 69.5(16) . . ?
N2A N1A U2 68.9(13) . . ?
U2 N1B U1 90(2) . . ?
N2B N1B U1 59(3) . . ?
N2B N1B U2 69(3) . . ?
U1 N2A U2 104.4(10) . . ?
N1A N2A U1 71.9(16) . . ?
N1A N2A U2 73.7(13) . . ?
U1 N2B U2 103(2) . . ?
N1B N2B U1 87(4) . . ?
N1B N2B U2 75(3) . . ?
O2 C1 C3 109.2(17) . . ?
O2 C1 C4 109.0(19) . . ?
O2 C1 C110 106(2) . . ?
C3 C1 C4 113(2) . . ?
C3 C1 C110 108(2) . . ?
C110 C1 C4 111(2) . . ?
C1 C3 H3A 109.5 . . ?
C1 C3 H3B 109.5 . . ?
C1 C3 H3C 109.5 . . ?
H3A C3 H3B 109.5 . . ?
H3A C3 H3C 109.5 . . ?
H3B C3 H3C 109.5 . . ?
C1 C4 H4A 109.5 . . ?
C1 C4 H4B 109.5 . . ?
C1 C4 H4C 109.5 . . ?
H4A C4 H4B 109.5 . . ?
H4A C4 H4C 109.5 . . ?
H4B C4 H4C 109.5 . . ?
O3 C5 C6 111(2) . . ?
O3 C5 C7 105(2) . . ?
O3 C5 C8 110(2) . . ?
C6 C5 C7 114(3) . . ?
C6 C5 C8 112(3) . . ?
C8 C5 C7 104(3) . . ?
C5 C6 H6A 109.5 . . ?
C5 C6 H6B 109.5 . . ?
C5 C6 H6C 109.5 . . ?
H6A C6 H6B 109.5 . . ?
H6A C6 H6C 109.5 . . ?
H6B C6 H6C 109.5 . . ?
C5 C7 H7A 109.5 . . ?
C5 C7 H7B 109.5 . . ?
C5 C7 H7C 109.5 . . ?
H7A C7 H7B 109.5 . . ?
H7A C7 H7C 109.5 . . ?
H7B C7 H7C 109.5 . . ?
C5 C8 H8A 109.5 . . ?
C5 C8 H8B 109.5 . . ?
C5 C8 H8C 109.5 . . ?
H8A C8 H8B 109.5 . . ?
H8A C8 H8C 109.5 . . ?
H8B C8 H8C 109.5 . . ?
O4 C9 C10 109(2) . . ?
O4 C9 C11 104.7(18) . . ?
O4 C9 C12 112(2) . . ?
C10 C9 C11 110(2) . . ?
C10 C9 C12 111(2) . . ?
C12 C9 C11 109(2) . . ?
C9 C10 H10A 109.5 . . ?
C9 C10 H10B 109.5 . . ?
C9 C10 H10C 109.5 . . ?
H10A C10 H10B 109.5 . . ?
H10A C10 H10C 109.5 . . ?
H10B C10 H10C 109.5 . . ?
C9 C11 H11A 109.5 . . ?
C9 C11 H11B 109.5 . . ?
C9 C11 H11C 109.5 . . ?
H11A C11 H11B 109.5 . . ?
H11A C11 H11C 109.5 . . ?
H11B C11 H11C 109.5 . . ?
C9 C12 H12A 109.5 . . ?
C9 C12 H12B 109.5 . . ?
C9 C12 H12C 109.5 . . ?
H12A C12 H12B 109.5 . . ?
H12A C12 H12C 109.5 . . ?
H12B C12 H12C 109.5 . . ?
O22 C21 C22 109.5(17) . . ?
O22 C21 C23 103.9(19) . . ?
O22 C21 C24 108.8(18) . . ?
C22 C21 C24 110(2) . . ?
C23 C21 C22 112(2) . . ?
C23 C21 C24 112.0(18) . . ?
C21 C22 H22A 109.5 . . ?
C21 C22 H22B 109.5 . . ?
C21 C22 H22C 109.5 . . ?
H22A C22 H22B 109.5 . . ?
H22A C22 H22C 109.5 . . ?
H22B C22 H22C 109.5 . . ?
C21 C23 H23A 109.5 . . ?
C21 C23 H23B 109.5 . . ?
C21 C23 H23C 109.5 . . ?
H23A C23 H23B 109.5 . . ?
H23A C23 H23C 109.5 . . ?
H23B C23 H23C 109.5 . . ?
C21 C24 H24A 109.5 . . ?
C21 C24 H24B 109.5 . . ?
C21 C24 H24C 109.5 . . ?
H24A C24 H24B 109.5 . . ?
H24A C24 H24C 109.5 . . ?
H24B C24 H24C 109.5 . . ?
O23 C25 C26 106.9(17) . . ?
O23 C25 C27 112(2) . . ?
O23 C25 C28 104(2) . . ?
C26 C25 C28 112(3) . . ?
C27 C25 C26 113(3) . . ?
C27 C25 C28 109(2) . . ?
C25 C26 H26A 109.5 . . ?
C25 C26 H26B 109.5 . . ?
C25 C26 H26C 109.5 . . ?
H26A C26 H26B 109.5 . . ?
H26A C26 H26C 109.5 . . ?
H26B C26 H26C 109.5 . . ?
C25 C27 H27A 109.5 . . ?
C25 C27 H27B 109.5 . . ?
C25 C27 H27C 109.5 . . ?
H27A C27 H27B 109.5 . . ?
H27A C27 H27C 109.5 . . ?
H27B C27 H27C 109.5 . . ?
C25 C28 H28A 109.5 . . ?
C25 C28 H28B 109.5 . . ?
C25 C28 H28C 109.5 . . ?
H28A C28 H28B 109.5 . . ?
H28A C28 H28C 109.5 . . ?
H28B C28 H28C 109.5 . . ?
O24 C29 C30 104.4(18) . . ?
O24 C29 C31 109.4(17) . . ?
O24 C29 C32 107.6(17) . . ?
C30 C29 C31 110(2) . . ?
C30 C29 C32 114(2) . . ?
C31 C29 C32 111(2) . . ?
C29 C30 H30A 109.5 . . ?
C29 C30 H30B 109.5 . . ?
C29 C30 H30C 109.5 . . ?
H30A C30 H30B 109.5 . . ?
H30A C30 H30C 109.5 . . ?
H30B C30 H30C 109.5 . . ?
C29 C31 H31A 109.5 . . ?
C29 C31 H31B 109.5 . . ?
C29 C31 H31C 109.5 . . ?
H31A C31 H31B 109.5 . . ?
H31A C31 H31C 109.5 . . ?
H31B C31 H31C 109.5 . . ?
C29 C32 H32A 109.5 . . ?
C29 C32 H32B 109.5 . . ?
C29 C32 H32C 109.5 . . ?
H32A C32 H32B 109.5 . . ?
H32A C32 H32C 109.5 . . ?
H32B C32 H32C 109.5 . . ?
H37A C37 H37B 109.5 . . ?
H37A C37 H37C 109.5 . . ?
H37B C37 H37C 109.5 . . ?
C109 C37 H37A 109.5 . . ?
C109 C37 H37B 109.5 . . ?
C109 C37 H37C 109.5 . . ?
O42 C41 C42 104.3(17) . . ?
O42 C41 C43 106.6(18) . . ?
O42 C41 C44 112.4(17) . . ?
C43 C41 C42 108.3(19) . . ?
C44 C41 C42 111(2) . . ?
C44 C41 C43 114(2) . . ?
C41 C42 H42A 109.5 . . ?
C41 C42 H42B 109.5 . . ?
C41 C42 H42C 109.5 . . ?
H42A C42 H42B 109.5 . . ?
H42A C42 H42C 109.5 . . ?
H42B C42 H42C 109.5 . . ?
C41 C43 H43A 109.5 . . ?
C41 C43 H43B 109.5 . . ?
C41 C43 H43C 109.5 . . ?
H43A C43 H43B 109.5 . . ?
H43A C43 H43C 109.5 . . ?
H43B C43 H43C 109.5 . . ?
C41 C44 H44A 109.5 . . ?
C41 C44 H44B 109.5 . . ?
C41 C44 H44C 109.5 . . ?
H44A C44 H44B 109.5 . . ?
H44A C44 H44C 109.5 . . ?
H44B C44 H44C 109.5 . . ?
O43 C45 C46 107(3) . . ?
O43 C45 C47 112(3) . . ?
O43 C45 C48 119(3) . . ?
C46 C45 C47 107(2) . . ?
C46 C45 C48 107(2) . . ?
C47 C45 C48 105(2) . . ?
C45 C46 H46A 109.5 . . ?
C45 C46 H46B 109.5 . . ?
C45 C46 H46C 109.5 . . ?
H46A C46 H46B 109.5 . . ?
H46A C46 H46C 109.5 . . ?
H46B C46 H46C 109.5 . . ?
C45 C47 H47A 109.5 . . ?
C45 C47 H47B 109.5 . . ?
C45 C47 H47C 109.5 . . ?
H47A C47 H47B 109.5 . . ?
H47A C47 H47C 109.5 . . ?
H47B C47 H47C 109.5 . . ?
C45 C48 H48A 109.5 . . ?
C45 C48 H48B 109.5 . . ?
C45 C48 H48C 109.5 . . ?
H48A C48 H48B 109.5 . . ?
H48A C48 H48C 109.5 . . ?
H48B C48 H48C 109.5 . . ?
O44 C49 C51 107(2) . . ?
O44 C49 C52 103.1(18) . . ?
C50 C49 O44 112.9(16) . . ?
C50 C49 C51 110(2) . . ?
C50 C49 C52 114(2) . . ?
C52 C49 C51 109.9(18) . . ?
C49 C50 H50A 109.5 . . ?
C49 C50 H50B 109.5 . . ?
C49 C50 H50C 109.5 . . ?
H50A C50 H50B 109.5 . . ?
H50A C50 H50C 109.5 . . ?
H50B C50 H50C 109.5 . . ?
C49 C51 H51A 109.5 . . ?
C49 C51 H51B 109.5 . . ?
C49 C51 H51C 109.5 . . ?
H51A C51 H51B 109.5 . . ?
H51A C51 H51C 109.5 . . ?
H51B C51 H51C 109.5 . . ?
C49 C52 H52A 109.5 . . ?
C49 C52 H52B 109.5 . . ?
C49 C52 H52C 109.5 . . ?
H52A C52 H52B 109.5 . . ?
H52A C52 H52C 109.5 . . ?
H52B C52 H52C 109.5 . . ?
O62 C61 C62 111.8(19) . . ?
O62 C61 C63 105(2) . . ?
O62 C61 C64 107(2) . . ?
C62 C61 C64 110(2) . . ?
C63 C61 C62 111(3) . . ?
C63 C61 C64 112(2) . . ?
C61 C62 H62A 109.5 . . ?
C61 C62 H62B 109.5 . . ?
C61 C62 H62C 109.5 . . ?
H62A C62 H62B 109.5 . . ?
H62A C62 H62C 109.5 . . ?
H62B C62 H62C 109.5 . . ?
C61 C63 H63A 109.5 . . ?
C61 C63 H63B 109.5 . . ?
C61 C63 H63C 109.5 . . ?
H63A C63 H63B 109.5 . . ?
H63A C63 H63C 109.5 . . ?
H63B C63 H63C 109.5 . . ?
C61 C64 H64A 109.5 . . ?
C61 C64 H64B 109.5 . . ?
C61 C64 H64C 109.5 . . ?
H64A C64 H64B 109.5 . . ?
H64A C64 H64C 109.5 . . ?
H64B C64 H64C 109.5 . . ?
O63 C65 C66 111.7(19) . . ?
O63 C65 C67 109(2) . . ?
O63 C65 C68 110(2) . . ?
C66 C65 C68 107.6(18) . . ?
C67 C65 C66 111.3(18) . . ?
C67 C65 C68 106.9(17) . . ?
C65 C66 H66A 109.5 . . ?
C65 C66 H66B 109.5 . . ?
C65 C66 H66C 109.5 . . ?
H66A C66 H66B 109.5 . . ?
H66A C66 H66C 109.5 . . ?
H66B C66 H66C 109.5 . . ?
C65 C67 H67A 109.5 . . ?
C65 C67 H67B 109.5 . . ?
C65 C67 H67C 109.5 . . ?
H67A C67 H67B 109.5 . . ?
H67A C67 H67C 109.5 . . ?
H67B C67 H67C 109.5 . . ?
C65 C68 H68A 109.5 . . ?
C65 C68 H68B 109.5 . . ?
C65 C68 H68C 109.5 . . ?
H68A C68 H68B 109.5 . . ?
H68A C68 H68C 109.5 . . ?
H68B C68 H68C 109.5 . . ?
O64 C69 C70 105.7(18) . . ?
O64 C69 C71 107(2) . . ?
O64 C69 C72 111.6(17) . . ?
C70 C69 C71 111(2) . . ?
C70 C69 C72 112(2) . . ?
C71 C69 C72 110(2) . . ?
C69 C70 H70A 109.5 . . ?
C69 C70 H70B 109.5 . . ?
C69 C70 H70C 109.5 . . ?
H70A C70 H70B 109.5 . . ?
H70A C70 H70C 109.5 . . ?
H70B C70 H70C 109.5 . . ?
C69 C71 H71A 109.5 . . ?
C69 C71 H71B 109.5 . . ?
C69 C71 H71C 109.5 . . ?
H71A C71 H71B 109.5 . . ?
H71A C71 H71C 109.5 . . ?
H71B C71 H71C 109.5 . . ?
C69 C72 H72A 109.5 . . ?
C69 C72 H72B 109.5 . . ?
C69 C72 H72C 109.5 . . ?
H72A C72 H72B 109.5 . . ?
H72A C72 H72C 109.5 . . ?
H72B C72 H72C 109.5 . . ?
O82 C81 C82 107(2) . . ?
O82 C81 C83 101(2) . . ?
C82 C81 C83 110(3) . . ?
C84 C81 O82 112(3) . . ?
C84 C81 C82 111(3) . . ?
C84 C81 C83 115(3) . . ?
C81 C82 H82A 109.5 . . ?
C81 C82 H82B 109.5 . . ?
C81 C82 H82C 109.5 . . ?
H82A C82 H82B 109.5 . . ?
H82A C82 H82C 109.5 . . ?
H82B C82 H82C 109.5 . . ?
C81 C83 H83A 109.5 . . ?
C81 C83 H83B 109.5 . . ?
C81 C83 H83C 109.5 . . ?
H83A C83 H83B 109.5 . . ?
H83A C83 H83C 109.5 . . ?
H83B C83 H83C 109.5 . . ?
C81 C84 H84A 109.5 . . ?
C81 C84 H84B 109.5 . . ?
C81 C84 H84C 109.5 . . ?
H84A C84 H84B 109.5 . . ?
H84A C84 H84C 109.5 . . ?
H84B C84 H84C 109.5 . . ?
O83 C85 C86 112(2) . . ?
O83 C85 C87 103(2) . . ?
O83 C85 C88 105(2) . . ?
C87 C85 C86 109(3) . . ?
C87 C85 C88 120(3) . . ?
C88 C85 C86 108(3) . . ?
C85 C86 H86A 109.5 . . ?
C85 C86 H86B 109.5 . . ?
C85 C86 H86C 109.5 . . ?
H86A C86 H86B 109.5 . . ?
H86A C86 H86C 109.5 . . ?
H86B C86 H86C 109.5 . . ?
C85 C87 H87A 109.5 . . ?
C85 C87 H87B 109.5 . . ?
C85 C87 H87C 109.5 . . ?
H87A C87 H87B 109.5 . . ?
H87A C87 H87C 109.5 . . ?
H87B C87 H87C 109.5 . . ?
C85 C88 H88A 109.5 . . ?
C85 C88 H88B 109.5 . . ?
C85 C88 H88C 109.5 . . ?
H88A C88 H88B 109.5 . . ?
H88A C88 H88C 109.5 . . ?
H88B C88 H88C 109.5 . . ?
O84 C89 C90 114(2) . . ?
O84 C89 C91 112(2) . . ?
O84 C89 C92 106(3) . . ?
C90 C89 C91 111(3) . . ?
C90 C89 C92 107(2) . . ?
C91 C89 C92 106(2) . . ?
C89 C90 H90A 109.5 . . ?
C89 C90 H90B 109.5 . . ?
C89 C90 H90C 109.5 . . ?
H90A C90 H90B 109.5 . . ?
H90A C90 H90C 109.5 . . ?
H90B C90 H90C 109.5 . . ?
C89 C91 H91A 109.5 . . ?
C89 C91 H91B 109.5 . . ?
C89 C91 H91C 109.5 . . ?
H91A C91 H91B 109.5 . . ?
H91A C91 H91C 109.5 . . ?
H91B C91 H91C 109.5 . . ?
C89 C92 H92A 109.5 . . ?
C89 C92 H92B 109.5 . . ?
C89 C92 H92C 109.5 . . ?
H92A C92 H92B 109.5 . . ?
H92A C92 H92C 109.5 . . ?
H92B C92 H92C 109.5 . . ?
O102 C101 Rb2 40.5(9) . . ?
O102 C101 C102 106.2(18) . . ?
O102 C101 C103 111(2) . . ?
O102 C101 C104 109.6(18) . . ?
C102 C101 Rb2 75.3(12) . . ?
C102 C101 C103 109.5(15) . . ?
C103 C101 Rb2 148.1(17) . . ?
C104 C101 Rb2 96.8(14) . . ?
C104 C101 C102 110.1(17) . . ?
C104 C101 C103 109.9(18) . . ?
C101 C102 H10D 109.5 . . ?
C101 C102 H10E 109.5 . . ?
C101 C102 H10F 109.5 . . ?
H10D C102 H10E 109.5 . . ?
H10D C102 H10F 109.5 . . ?
H10E C102 H10F 109.5 . . ?
C101 C103 H10G 109.5 . . ?
C101 C103 H10H 109.5 . . ?
C101 C103 H10I 109.5 . . ?
H10G C103 H10H 109.5 . . ?
H10G C103 H10I 109.5 . . ?
H10H C103 H10I 109.5 . . ?
C101 C104 H10J 109.5 . . ?
C101 C104 H10K 109.5 . . ?
C101 C104 H10L 109.5 . . ?
H10J C104 H10K 109.5 . . ?
H10J C104 H10L 109.5 . . ?
H10K C104 H10L 109.5 . . ?
O103 C105 C106 105(2) . . ?
O103 C105 C107 114(2) . . ?
O103 C105 C108 106(2) . . ?
C107 C105 C106 108.9(17) . . ?
C108 C105 C106 110.8(19) . . ?
C108 C105 C107 112(2) . . ?
C105 C106 H10M 109.5 . . ?
C105 C106 H10N 109.5 . . ?
C105 C106 H10O 109.5 . . ?
H10M C106 H10N 109.5 . . ?
H10M C106 H10O 109.5 . . ?
H10N C106 H10O 109.5 . . ?
C105 C107 H10P 109.5 . . ?
C105 C107 H10Q 109.5 . . ?
C105 C107 H10R 109.5 . . ?
H10P C107 H10Q 109.5 . . ?
H10P C107 H10R 109.5 . . ?
H10Q C107 H10R 109.5 . . ?
C105 C108 H10S 109.5 . . ?
C105 C108 H10T 109.5 . . ?
C105 C108 H10U 109.5 . . ?
H10S C108 H10T 109.5 . . ?
H10S C108 H10U 109.5 . . ?
H10T C108 H10U 109.5 . . ?
O104 C109 C37 106.1(18) . . ?
O104 C109 C111 107.3(19) . . ?
O104 C109 C112 111.0(18) . . ?
C111 C109 C37 110(2) . . ?
C112 C109 C37 110(2) . . ?
C112 C109 C111 112(2) . . ?
C1 C110 H11D 109.5 . . ?
C1 C110 H11E 109.5 . . ?
C1 C110 H11F 109.5 . . ?
H11D C110 H11E 109.5 . . ?
H11D C110 H11F 109.5 . . ?
H11E C110 H11F 109.5 . . ?
C109 C111 H11G 109.5 . . ?
C109 C111 H11H 109.5 . . ?
C109 C111 H11I 109.5 . . ?
H11G C111 H11H 109.5 . . ?
H11G C111 H11I 109.5 . . ?
H11H C111 H11I 109.5 . . ?
C109 C112 H11J 109.5 . . ?
C109 C112 H11K 109.5 . . ?
C109 C112 H11L 109.5 . . ?
H11J C112 H11K 109.5 . . ?
H11J C112 H11L 109.5 . . ?
H11K C112 H11L 109.5 . . ?
U4 U3 Rb3 177.65(3) . . ?
O2A U3 U4 38.2(4) . . ?
O2A U3 Rb3 141.0(4) . . ?
O2A U3 O121 107.7(9) . . ?
O2A U3 O141 162.4(8) . . ?
O2A U3 O161 96.4(6) . . ?
O2A U3 N3A 75.0(10) . . ?
O2A U3 N4A 72.8(9) . . ?
O2B U3 U4 38.2(6) . . ?
O2B U3 Rb3 139.8(6) . . ?
O2B U3 O121 89.7(9) . . ?
O2B U3 O141 118.4(15) . . ?
O2B U3 O161 154.5(15) . . ?
O121 U3 U4 123.4(3) . . ?
O121 U3 Rb3 54.2(3) . . ?
O121 U3 O141 89.6(5) . . ?
O121 U3 O161 89.1(5) . . ?
O121 U3 N4A 140.8(8) . . ?
O141 U3 U4 128.3(3) . . ?
O141 U3 Rb3 53.0(3) . . ?
O141 U3 N4A 91.8(8) . . ?
O161 U3 U4 127.1(3) . . ?
O161 U3 Rb3 54.0(3) . . ?
O161 U3 O141 87.0(5) . . ?
O161 U3 N4A 130.0(8) . . ?
N3A U3 U4 40.6(8) . . ?
N3A U3 Rb3 138.7(8) . . ?
N3A U3 O121 104.2(8) . . ?
N3A U3 O141 97.9(10) . . ?
N3A U3 O161 165.7(7) . . ?
N3A U3 N4A 36.9(5) . . ?
N3B U3 U4 39.0(13) . . ?
N3B U3 Rb3 143.4(13) . . ?
N3B U3 O2B 74.2(16) . . ?
N3B U3 O121 162.3(13) . . ?
N3B U3 O141 104.4(12) . . ?
N3B U3 O161 102.2(15) . . ?
N3B U3 N4B 37.9(7) . . ?
N4A U3 U4 37.1(8) . . ?
N4A U3 Rb3 144.5(8) . . ?
N4B U3 U4 38.0(13) . . ?
N4B U3 Rb3 142.8(13) . . ?
N4B U3 O2B 72.5(16) . . ?
N4B U3 O121 130.5(15) . . ?
N4B U3 O141 139.7(15) . . ?
N4B U3 O161 89.1(14) . . ?
U3 U4 Rb4 177.37(3) . . ?
O2A U4 U3 37.5(4) . . ?
O2A U4 Rb4 143.2(4) . . ?
O2A U4 O181 115.2(8) . . ?
O2A U4 O201 94.3(6) . . ?
O2A U4 O221 156.5(8) . . ?
O2A U4 N3A 73.0(9) . . ?
O2B U4 U3 38.8(6) . . ?
O2B U4 Rb4 143.3(6) . . ?
O2B U4 O181 160.6(12) . . ?
O2B U4 O201 110.3(15) . . ?
O2B U4 O221 97.7(10) . . ?
O2B U4 N3B 73.8(15) . . ?
O181 U4 U3 124.8(3) . . ?
O181 U4 Rb4 52.7(3) . . ?
O181 U4 O201 88.3(5) . . ?
O181 U4 O221 88.3(5) . . ?
O181 U4 N3A 138.4(9) . . ?
O181 U4 N3B 87.8(13) . . ?
O201 U4 U3 127.5(3) . . ?
O201 U4 Rb4 54.6(3) . . ?
O201 U4 O221 87.1(5) . . ?
O201 U4 N3A 132.9(9) . . ?
O201 U4 N3B 145.2(13) . . ?
O221 U4 U3 127.9(3) . . ?
O221 U4 Rb4 52.6(3) . . ?
O221 U4 N3A 88.8(8) . . ?
N3A U4 U3 39.2(7) . . ?
N3A U4 Rb4 141.4(7) . . ?
N3B U4 U3 38.0(11) . . ?
N3B U4 Rb4 139.4(11) . . ?
N3B U4 O221 127.3(13) . . ?
N4A U4 U3 39.8(7) . . ?
N4A U4 Rb4 138.3(7) . . ?
N4A U4 O2A 74.7(9) . . ?
N4A U4 O181 102.8(8) . . ?
N4A U4 O201 166.8(7) . . ?
N4A U4 O221 100.0(9) . . ?
N4A U4 N3A 37.3(5) . . ?
N4B U4 U3 38.3(13) . . ?
N4B U4 Rb4 140.7(14) . . ?
N4B U4 O2B 73.4(16) . . ?
N4B U4 O181 96.1(16) . . ?
N4B U4 O201 108.7(12) . . ?
N4B U4 O221 163.6(12) . . ?
N4B U4 N3B 37.6(7) . . ?
Si7 Rb3 U3 62.32(8) . . ?
Si7 Rb3 C145 133.9(3) . . ?
Si8 Rb3 U3 62.60(8) . . ?
Si8 Rb3 Si7 102.10(13) . . ?
Si8 Rb3 C145 45.2(4) . . ?
Si9 Rb3 U3 62.40(7) . . ?
Si9 Rb3 Si7 101.26(12) . . ?
Si9 Rb3 Si8 97.48(12) . . ?
Si9 Rb3 C145 112.8(4) . . ?
O121 Rb3 U3 36.0(2) . . ?
O121 Rb3 Si7 26.5(2) . . ?
O121 Rb3 Si8 86.7(3) . . ?
O121 Rb3 Si9 82.1(3) . . ?
O121 Rb3 C145 129.7(4) . . ?
O124 Rb3 U3 88.4(2) . . ?
O124 Rb3 Si7 26.3(2) . . ?
O124 Rb3 Si8 114.5(3) . . ?
O124 Rb3 Si9 119.9(3) . . ?
O124 Rb3 O121 52.8(3) . . ?
O124 Rb3 O141 102.5(4) . . ?
O124 Rb3 O161 110.0(4) . . ?
O124 Rb3 C145 126.1(5) . . ?
O141 Rb3 U3 36.2(3) . . ?
O141 Rb3 Si7 82.4(3) . . ?
O141 Rb3 Si8 26.6(3) . . ?
O141 Rb3 Si9 83.9(3) . . ?
O141 Rb3 O121 62.1(4) . . ?
O141 Rb3 O161 60.8(3) . . ?
O141 Rb3 C145 71.8(4) . . ?
O143 Rb3 U3 88.3(3) . . ?
O143 Rb3 Si7 120.1(3) . . ?
O143 Rb3 Si8 25.9(3) . . ?
O143 Rb3 Si9 109.3(3) . . ?
O143 Rb3 O121 110.7(4) . . ?
O143 Rb3 O124 121.8(4) . . ?
O143 Rb3 O141 52.5(4) . . ?
O143 Rb3 O161 100.3(4) . . ?
O143 Rb3 O164 111.8(4) . . ?
O143 Rb3 C145 19.5(4) . . ?
O161 Rb3 U3 36.21(19) . . ?
O161 Rb3 Si7 85.5(3) . . ?
O161 Rb3 Si8 80.4(2) . . ?
O161 Rb3 Si9 26.3(2) . . ?
O161 Rb3 O121 61.4(3) . . ?
O161 Rb3 C145 112.1(5) . . ?
O164 Rb3 U3 88.7(2) . . ?
O164 Rb3 Si7 117.7(3) . . ?
O164 Rb3 Si8 111.3(3) . . ?
O164 Rb3 Si9 26.4(2) . . ?
O164 Rb3 O121 105.0(4) . . ?
O164 Rb3 O124 126.1(4) . . ?
O164 Rb3 O141 106.0(4) . . ?
O164 Rb3 O161 52.5(3) . . ?
O164 Rb3 C145 106.0(5) . . ?
C145 Rb3 U3 107.1(3) . . ?
Si10 Rb4 U4 62.30(8) . . ?
Si10 Rb4 Si11 98.83(13) . . ?
Si11 Rb4 U4 61.98(8) . . ?
Si12 Rb4 U4 62.36(7) . . ?
Si12 Rb4 Si10 102.27(14) . . ?
Si12 Rb4 Si11 98.94(13) . . ?
O181 Rb4 U4 35.6(2) . . ?
O181 Rb4 Si10 26.7(3) . . ?
O181 Rb4 Si11 82.1(3) . . ?
O181 Rb4 Si12 84.5(3) . . ?
O181 Rb4 O201 60.7(4) . . ?
O184 Rb4 U4 88.4(2) . . ?
O184 Rb4 Si10 26.1(3) . . ?
O184 Rb4 Si11 114.4(3) . . ?
O184 Rb4 Si12 117.7(3) . . ?
O184 Rb4 O181 52.8(3) . . ?
O184 Rb4 O201 105.8(4) . . ?
O184 Rb4 O221 106.8(4) . . ?
O201 Rb4 U4 35.8(2) . . ?
O201 Rb4 Si10 83.1(3) . . ?
O201 Rb4 Si11 26.2(2) . . ?
O201 Rb4 Si12 82.0(3) . . ?
O203 Rb4 U4 87.8(2) . . ?
O203 Rb4 Si10 111.2(3) . . ?
O203 Rb4 Si11 26.0(2) . . ?
O203 Rb4 Si12 116.4(3) . . ?
O203 Rb4 O181 102.6(4) . . ?
O203 Rb4 O184 115.8(4) . . ?
O203 Rb4 O201 52.1(3) . . ?
O203 Rb4 O221 106.4(4) . . ?
O221 Rb4 U4 36.0(2) . . ?
O221 Rb4 Si10 84.4(3) . . ?
O221 Rb4 Si11 82.8(3) . . ?
O221 Rb4 Si12 26.3(2) . . ?
O221 Rb4 O181 61.7(4) . . ?
O221 Rb4 O201 60.4(3) . . ?
O222 Rb4 U4 88.4(3) . . ?
O222 Rb4 Si10 122.9(4) . . ?
O222 Rb4 Si11 109.0(3) . . ?
O222 Rb4 Si12 26.6(3) . . ?
O222 Rb4 O181 110.1(4) . . ?
O222 Rb4 O184 128.4(5) . . ?
O222 Rb4 O201 100.9(4) . . ?
O222 Rb4 O203 115.5(5) . . ?
O222 Rb4 O221 52.6(3) . . ?
O121 Si7 Rb3 57.2(5) . . ?
O121 Si7 O124 105.0(7) . . ?
O122 Si7 Rb3 127.2(5) . . ?
O122 Si7 O121 113.4(8) . . ?
O122 Si7 O123 107.8(8) . . ?
O122 Si7 O124 111.8(7) . . ?
O123 Si7 Rb3 123.5(6) . . ?
O123 Si7 O121 114.9(8) . . ?
O123 Si7 O124 103.6(7) . . ?
O124 Si7 Rb3 47.8(5) . . ?
O141 Si8 Rb3 56.0(5) . . ?
O141 Si8 O142 112.3(8) . . ?
O141 Si8 O143 103.3(7) . . ?
O142 Si8 Rb3 126.2(6) . . ?
O142 Si8 O143 111.1(7) . . ?
O143 Si8 Rb3 47.3(5) . . ?
O144 Si8 Rb3 125.1(6) . . ?
O144 Si8 O141 115.2(8) . . ?
O144 Si8 O142 107.7(8) . . ?
O144 Si8 O143 107.0(8) . . ?
O161 Si9 Rb3 57.5(4) . . ?
O161 Si9 O162 114.0(7) . . ?
O161 Si9 O163 114.7(7) . . ?
O161 Si9 O164 105.3(6) . . ?
O162 Si9 Rb3 117.8(5) . . ?
O162 Si9 O164 104.1(7) . . ?
O163 Si9 Rb3 133.6(5) . . ?
O163 Si9 O162 107.0(7) . . ?
O163 Si9 O164 111.3(7) . . ?
O164 Si9 Rb3 48.1(4) . . ?
O181 Si10 Rb4 55.9(5) . . ?
O181 Si10 O184 105.8(7) . . ?
O182 Si10 Rb4 125.5(6) . . ?
O182 Si10 O181 115.8(9) . . ?
O182 Si10 O183 105.9(9) . . ?
O182 Si10 O184 105.1(8) . . ?
O183 Si10 Rb4 127.6(7) . . ?
O183 Si10 O181 113.1(8) . . ?
O183 Si10 O184 111.0(8) . . ?
O184 Si10 Rb4 49.9(5) . . ?
O201 Si11 Rb4 57.1(5) . . ?
O201 Si11 O202 115.4(7) . . ?
O201 Si11 O203 105.0(7) . . ?
O201 Si11 O204 114.3(8) . . ?
O202 Si11 Rb4 126.4(5) . . ?
O202 Si11 O203 104.5(7) . . ?
O203 Si11 Rb4 48.1(5) . . ?
O204 Si11 Rb4 124.9(5) . . ?
O204 Si11 O202 106.8(8) . . ?
O204 Si11 O203 110.3(7) . . ?
O221 Si12 Rb4 56.6(5) . . ?
O221 Si12 O222 105.4(7) . . ?
O221 Si12 O223 114.0(9) . . ?
O221 Si12 O224 114.6(9) . . ?
O222 Si12 Rb4 49.6(5) . . ?
O222 Si12 O223 103.3(9) . . ?
O223 Si12 Rb4 129.2(8) . . ?
O224 Si12 Rb4 124.0(6) . . ?
O224 Si12 O222 113.5(8) . . ?
O224 Si12 O223 105.6(10) . . ?
U3 O2A U4 104.3(8) . . ?
U4 O2B U3 103.0(11) . . ?
U3 O121 Rb3 89.7(4) . . ?
Si7 O121 U3 169.4(8) . . ?
Si7 O121 Rb3 96.3(5) . . ?
C121 O122 Si7 129.6(14) . . ?
C125 O123 Si7 134.2(13) . . ?
Si7 O124 Rb3 106.0(6) . . ?
C129 O124 Rb3 124.2(11) . . ?
C129 O124 Si7 129.2(12) . . ?
U3 O141 Rb3 90.8(4) . . ?
Si8 O141 U3 167.3(9) . . ?
Si8 O141 Rb3 97.3(5) . . ?
C141 O142 Si8 130.6(13) . . ?
Si8 O143 Rb3 106.8(6) . . ?
C145 O143 Rb3 121.4(12) . . ?
C145 O143 Si8 130.9(14) . . ?
C149 O144 Si8 132.1(14) . . ?
U3 O161 Rb3 89.8(4) . . ?
Si9 O161 U3 171.6(8) . . ?
Si9 O161 Rb3 96.3(5) . . ?
C161 O162 Si9 132.7(13) . . ?
C165 O163 Si9 131.6(12) . . ?
Si9 O164 Rb3 105.6(5) . . ?
C169 O164 Rb3 122.5(10) . . ?
C169 O164 Si9 130.3(12) . . ?
U4 O181 Rb4 91.7(4) . . ?
Si10 O181 U4 170.9(8) . . ?
Si10 O181 Rb4 97.4(5) . . ?
C181 O182 Si10 136.2(15) . . ?
C185 O183 Si10 130.9(14) . . ?
Si10 O184 Rb4 104.0(6) . . ?
C189 O184 Rb4 124.1(11) . . ?
C189 O184 Si10 130.8(13) . . ?
U4 O201 Rb4 89.6(4) . . ?
Si11 O201 U4 173.1(7) . . ?
Si11 O201 Rb4 96.8(5) . . ?
C201 O202 Si11 130.0(12) . . ?
Si11 O203 Rb4 105.9(6) . . ?
C205 O203 Rb4 122.8(12) . . ?
C205 O203 Si11 131.1(13) . . ?
C209 O204 Si11 129.6(13) . . ?
U4 O221 Rb4 91.4(4) . . ?
Si12 O221 U4 171.4(8) . . ?
Si12 O221 Rb4 97.0(5) . . ?
Si12 O222 Rb4 103.8(6) . . ?
C221 O222 Rb4 124.7(13) . . ?
C221 O222 Si12 131.5(15) . . ?
C225 O223 Si12 132(2) . . ?
C229 O224 Si12 129.1(15) . . ?
U3 N3A U4 100.2(12) . . ?
N4A N3A U3 73.6(14) . . ?
N4A N3A U4 65.8(16) . . ?
U3 N3B U4 103(2) . . ?
N4B N3B U3 72(2) . . ?
N4B N3B U4 70(3) . . ?
U4 N4A U3 103.1(12) . . ?
N3A N4A U3 69.5(14) . . ?
N3A N4A U4 76.9(17) . . ?
U4 N4B U3 104(2) . . ?
N3B N4B U3 70(2) . . ?
N3B N4B U4 73(3) . . ?
O122 C121 C122 113.2(19) . . ?
O122 C121 C123 104.7(18) . . ?
O122 C121 C124 107.5(17) . . ?
C122 C121 C123 112(2) . . ?
C122 C121 C124 110(2) . . ?
C123 C121 C124 108(2) . . ?
C121 C122 H12D 109.5 . . ?
C121 C122 H12E 109.5 . . ?
C121 C122 H12F 109.5 . . ?
H12D C122 H12E 109.5 . . ?
H12D C122 H12F 109.5 . . ?
H12E C122 H12F 109.5 . . ?
C121 C123 H12G 109.5 . . ?
C121 C123 H12H 109.5 . . ?
C121 C123 H12I 109.5 . . ?
H12G C123 H12H 109.5 . . ?
H12G C123 H12I 109.5 . . ?
H12H C123 H12I 109.5 . . ?
C121 C124 H12J 109.5 . . ?
C121 C124 H12K 109.5 . . ?
C121 C124 H12L 109.5 . . ?
H12J C124 H12K 109.5 . . ?
H12J C124 H12L 109.5 . . ?
H12K C124 H12L 109.5 . . ?
O123 C125 C126 107.3(17) . . ?
O123 C125 C127 107.0(17) . . ?
O123 C125 C128 111.6(16) . . ?
C126 C125 C127 109.7(16) . . ?
C126 C125 C128 111.8(17) . . ?
C128 C125 C127 109.3(15) . . ?
C125 C126 H12M 109.5 . . ?
C125 C126 H12N 109.5 . . ?
C125 C126 H12O 109.5 . . ?
H12M C126 H12N 109.5 . . ?
H12M C126 H12O 109.5 . . ?
H12N C126 H12O 109.5 . . ?
C125 C127 H12P 109.5 . . ?
C125 C127 H12Q 109.5 . . ?
C125 C127 H12R 109.5 . . ?
H12P C127 H12Q 109.5 . . ?
H12P C127 H12R 109.5 . . ?
H12Q C127 H12R 109.5 . . ?
C125 C128 H12S 109.5 . . ?
C125 C128 H12T 109.5 . . ?
C125 C128 H12U 109.5 . . ?
H12S C128 H12T 109.5 . . ?
H12S C128 H12U 109.5 . . ?
H12T C128 H12U 109.5 . . ?
O124 C129 C130 103.9(16) . . ?
O124 C129 C131 106.1(17) . . ?
O124 C129 C132 112.4(18) . . ?
C131 C129 C130 112(2) . . ?
C132 C129 C130 109.7(19) . . ?
C132 C129 C131 113(2) . . ?
C129 C130 H13A 109.5 . . ?
C129 C130 H13B 109.5 . . ?
C129 C130 H13C 109.5 . . ?
H13A C130 H13B 109.5 . . ?
H13A C130 H13C 109.5 . . ?
H13B C130 H13C 109.5 . . ?
C129 C131 H13D 109.5 . . ?
C129 C131 H13E 109.5 . . ?
C129 C131 H13F 109.5 . . ?
H13D C131 H13E 109.5 . . ?
H13D C131 H13F 109.5 . . ?
H13E C131 H13F 109.5 . . ?
C129 C132 H13G 109.5 . . ?
C129 C132 H13H 109.5 . . ?
C129 C132 H13I 109.5 . . ?
H13G C132 H13H 109.5 . . ?
H13G C132 H13I 109.5 . . ?
H13H C132 H13I 109.5 . . ?
O142 C141 C142 108.6(19) . . ?
O142 C141 C143 110.8(16) . . ?
O142 C141 C144 102.9(17) . . ?
C142 C141 C144 111.8(18) . . ?
C143 C141 C142 112(2) . . ?
C143 C141 C144 110(2) . . ?
C141 C142 H14A 109.5 . . ?
C141 C142 H14B 109.5 . . ?
C141 C142 H14C 109.5 . . ?
H14A C142 H14B 109.5 . . ?
H14A C142 H14C 109.5 . . ?
H14B C142 H14C 109.5 . . ?
C141 C143 H14D 109.5 . . ?
C141 C143 H14E 109.5 . . ?
C141 C143 H14F 109.5 . . ?
H14D C143 H14E 109.5 . . ?
H14D C143 H14F 109.5 . . ?
H14E C143 H14F 109.5 . . ?
C141 C144 H14G 109.5 . . ?
C141 C144 H14H 109.5 . . ?
C141 C144 H14I 109.5 . . ?
H14G C144 H14H 109.5 . . ?
H14G C144 H14I 109.5 . . ?
H14H C144 H14I 109.5 . . ?
O143 C145 Rb3 39.1(9) . . ?
O143 C145 C146 110.7(16) . . ?
O143 C145 C147 105.8(19) . . ?
O143 C145 C148 106.3(16) . . ?
C146 C145 Rb3 144.8(13) . . ?
C146 C145 C148 111(2) . . ?
C147 C145 Rb3 73.6(13) . . ?
C147 C145 C146 112(2) . . ?
C147 C145 C148 111.0(19) . . ?
C148 C145 Rb3 98.0(14) . . ?
C145 C146 H14J 109.5 . . ?
C145 C146 H14K 109.5 . . ?
C145 C146 H14L 109.5 . . ?
H14J C146 H14K 109.5 . . ?
H14J C146 H14L 109.5 . . ?
H14K C146 H14L 109.5 . . ?
C145 C147 H14M 109.5 . . ?
C145 C147 H14N 109.5 . . ?
C145 C147 H14O 109.5 . . ?
H14M C147 H14N 109.5 . . ?
H14M C147 H14O 109.5 . . ?
H14N C147 H14O 109.5 . . ?
C145 C148 H14P 109.5 . . ?
C145 C148 H14Q 109.5 . . ?
C145 C148 H14R 109.5 . . ?
H14P C148 H14Q 109.5 . . ?
H14P C148 H14R 109.5 . . ?
H14Q C148 H14R 109.5 . . ?
O144 C149 C150 105.0(19) . . ?
O144 C149 C151 112(2) . . ?
O144 C149 C152 108.7(19) . . ?
C151 C149 C150 111(2) . . ?
C151 C149 C152 109(2) . . ?
C152 C149 C150 111(3) . . ?
C149 C150 H15A 109.5 . . ?
C149 C150 H15B 109.5 . . ?
C149 C150 H15C 109.5 . . ?
H15A C150 H15B 109.5 . . ?
H15A C150 H15C 109.5 . . ?
H15B C150 H15C 109.5 . . ?
C149 C151 H15D 109.5 . . ?
C149 C151 H15E 109.5 . . ?
C149 C151 H15F 109.5 . . ?
H15D C151 H15E 109.5 . . ?
H15D C151 H15F 109.5 . . ?
H15E C151 H15F 109.5 . . ?
C149 C152 H15G 109.5 . . ?
C149 C152 H15H 109.5 . . ?
C149 C152 H15I 109.5 . . ?
H15G C152 H15H 109.5 . . ?
H15G C152 H15I 109.5 . . ?
H15H C152 H15I 109.5 . . ?
O162 C161 C162 106.3(18) . . ?
O162 C161 C163 110.5(18) . . ?
O162 C161 C164 106.6(18) . . ?
C162 C161 C163 111(2) . . ?
C162 C161 C164 112(2) . . ?
C163 C161 C164 110(2) . . ?
C161 C162 H16A 109.5 . . ?
C161 C162 H16B 109.5 . . ?
C161 C162 H16C 109.5 . . ?
H16A C162 H16B 109.5 . . ?
H16A C162 H16C 109.5 . . ?
H16B C162 H16C 109.5 . . ?
C161 C163 H16D 109.5 . . ?
C161 C163 H16E 109.5 . . ?
C161 C163 H16F 109.5 . . ?
H16D C163 H16E 109.5 . . ?
H16D C163 H16F 109.5 . . ?
H16E C163 H16F 109.5 . . ?
C161 C164 H16G 109.5 . . ?
C161 C164 H16H 109.5 . . ?
C161 C164 H16I 109.5 . . ?
H16G C164 H16H 109.5 . . ?
H16G C164 H16I 109.5 . . ?
H16H C164 H16I 109.5 . . ?
O163 C165 C166 108.3(17) . . ?
O163 C165 C167 105.6(17) . . ?
O163 C165 C168 112.3(17) . . ?
C166 C165 C168 110.3(18) . . ?
C167 C165 C166 111.0(18) . . ?
C167 C165 C168 109.3(19) . . ?
C165 C166 H16J 109.5 . . ?
C165 C166 H16K 109.5 . . ?
C165 C166 H16L 109.5 . . ?
H16J C166 H16K 109.5 . . ?
H16J C166 H16L 109.5 . . ?
H16K C166 H16L 109.5 . . ?
C165 C167 H16M 109.5 . . ?
C165 C167 H16N 109.5 . . ?
C165 C167 H16O 109.5 . . ?
H16M C167 H16N 109.5 . . ?
H16M C167 H16O 109.5 . . ?
H16N C167 H16O 109.5 . . ?
C165 C168 H16P 109.5 . . ?
C165 C168 H16Q 109.5 . . ?
C165 C168 H16R 109.5 . . ?
H16P C168 H16Q 109.5 . . ?
H16P C168 H16R 109.5 . . ?
H16Q C168 H16R 109.5 . . ?
O164 C169 C170 105.7(16) . . ?
O164 C169 C171 111.1(15) . . ?
O164 C169 C172 105.0(16) . . ?
C170 C169 C171 112.6(18) . . ?
C170 C169 C172 111.2(18) . . ?
C172 C169 C171 110.8(19) . . ?
C169 C170 H17A 109.5 . . ?
C169 C170 H17B 109.5 . . ?
C169 C170 H17C 109.5 . . ?
H17A C170 H17B 109.5 . . ?
H17A C170 H17C 109.5 . . ?
H17B C170 H17C 109.5 . . ?
C169 C171 H17D 109.5 . . ?
C169 C171 H17E 109.5 . . ?
C169 C171 H17F 109.5 . . ?
H17D C171 H17E 109.5 . . ?
H17D C171 H17F 109.5 . . ?
H17E C171 H17F 109.5 . . ?
C169 C172 H17G 109.5 . . ?
C169 C172 H17H 109.5 . . ?
C169 C172 H17I 109.5 . . ?
H17G C172 H17H 109.5 . . ?
H17G C172 H17I 109.5 . . ?
H17H C172 H17I 109.5 . . ?
O182 C181 C182 110(2) . . ?
O182 C181 C183 108(2) . . ?
O182 C181 C184 106(2) . . ?
C183 C181 C182 108.6(17) . . ?
C184 C181 C182 110(2) . . ?
C184 C181 C183 114.1(19) . . ?
C181 C182 H18A 109.5 . . ?
C181 C182 H18B 109.5 . . ?
C181 C182 H18C 109.5 . . ?
H18A C182 H18B 109.5 . . ?
H18A C182 H18C 109.5 . . ?
H18B C182 H18C 109.5 . . ?
C181 C183 H18D 109.5 . . ?
C181 C183 H18E 109.5 . . ?
C181 C183 H18F 109.5 . . ?
H18D C183 H18E 109.5 . . ?
H18D C183 H18F 109.5 . . ?
H18E C183 H18F 109.5 . . ?
C181 C184 H18G 109.5 . . ?
C181 C184 H18H 109.5 . . ?
C181 C184 H18I 109.5 . . ?
H18G C184 H18H 109.5 . . ?
H18G C184 H18I 109.5 . . ?
H18H C184 H18I 109.5 . . ?
O183 C185 C186 108(2) . . ?
O183 C185 C187 107(2) . . ?
O183 C185 C188 111.5(18) . . ?
C187 C185 C186 113(2) . . ?
C187 C185 C188 109(2) . . ?
C188 C185 C186 109(2) . . ?
C185 C186 H18J 109.5 . . ?
C185 C186 H18K 109.5 . . ?
C185 C186 H18L 109.5 . . ?
H18J C186 H18K 109.5 . . ?
H18J C186 H18L 109.5 . . ?
H18K C186 H18L 109.5 . . ?
C185 C187 H18M 109.5 . . ?
C185 C187 H18N 109.5 . . ?
C185 C187 H18O 109.5 . . ?
H18M C187 H18N 109.5 . . ?
H18M C187 H18O 109.5 . . ?
H18N C187 H18O 109.5 . . ?
C185 C188 H18P 109.5 . . ?
C185 C188 H18Q 109.5 . . ?
C185 C188 H18R 109.5 . . ?
H18P C188 H18Q 109.5 . . ?
H18P C188 H18R 109.5 . . ?
H18Q C188 H18R 109.5 . . ?
O184 C189 C190 108.0(19) . . ?
O184 C189 C191 105.4(19) . . ?
O184 C189 C192 112.0(17) . . ?
C190 C189 C191 112.5(18) . . ?
C190 C189 C192 113(2) . . ?
C192 C189 C191 106(2) . . ?
C189 C190 H19A 109.5 . . ?
C189 C190 H19B 109.5 . . ?
C189 C190 H19C 109.5 . . ?
H19A C190 H19B 109.5 . . ?
H19A C190 H19C 109.5 . . ?
H19B C190 H19C 109.5 . . ?
C189 C191 H19D 109.5 . . ?
C189 C191 H19E 109.5 . . ?
C189 C191 H19F 109.5 . . ?
H19D C191 H19E 109.5 . . ?
H19D C191 H19F 109.5 . . ?
H19E C191 H19F 109.5 . . ?
C189 C192 H19G 109.5 . . ?
C189 C192 H19H 109.5 . . ?
C189 C192 H19I 109.5 . . ?
H19G C192 H19H 109.5 . . ?
H19G C192 H19I 109.5 . . ?
H19H C192 H19I 109.5 . . ?
O202 C201 C202 111.8(18) . . ?
O202 C201 C203 106.3(16) . . ?
O202 C201 C204 107.3(17) . . ?
C202 C201 C203 110.5(19) . . ?
C202 C201 C204 110(2) . . ?
C203 C201 C204 111(2) . . ?
C201 C202 H20A 109.5 . . ?
C201 C202 H20B 109.5 . . ?
C201 C202 H20C 109.5 . . ?
H20A C202 H20B 109.5 . . ?
H20A C202 H20C 109.5 . . ?
H20B C202 H20C 109.5 . . ?
C201 C203 H20D 109.5 . . ?
C201 C203 H20E 109.5 . . ?
C201 C203 H20F 109.5 . . ?
H20D C203 H20E 109.5 . . ?
H20D C203 H20F 109.5 . . ?
H20E C203 H20F 109.5 . . ?
C201 C204 H20G 109.5 . . ?
C201 C204 H20H 109.5 . . ?
C201 C204 H20I 109.5 . . ?
H20G C204 H20H 109.5 . . ?
H20G C204 H20I 109.5 . . ?
H20H C204 H20I 109.5 . . ?
O203 C205 C206 106.2(17) . . ?
O203 C205 C207 112.7(17) . . ?
O203 C205 C208 106.5(18) . . ?
C207 C205 C206 111(2) . . ?
C208 C205 C206 110(2) . . ?
C208 C205 C207 110(2) . . ?
C205 C206 H20J 109.5 . . ?
C205 C206 H20K 109.5 . . ?
C205 C206 H20L 109.5 . . ?
H20J C206 H20K 109.5 . . ?
H20J C206 H20L 109.5 . . ?
H20K C206 H20L 109.5 . . ?
C205 C207 H20M 109.5 . . ?
C205 C207 H20N 109.5 . . ?
C205 C207 H20O 109.5 . . ?
H20M C207 H20N 109.5 . . ?
H20M C207 H20O 109.5 . . ?
H20N C207 H20O 109.5 . . ?
C205 C208 H20P 109.5 . . ?
C205 C208 H20Q 109.5 . . ?
C205 C208 H20R 109.5 . . ?
H20P C208 H20Q 109.5 . . ?
H20P C208 H20R 109.5 . . ?
H20Q C208 H20R 109.5 . . ?
O204 C209 C210 108.5(16) . . ?
O204 C209 C211 104.2(18) . . ?
O204 C209 C212 110.5(17) . . ?
C210 C209 C211 108.8(18) . . ?
C210 C209 C212 113(2) . . ?
C212 C209 C211 111.6(18) . . ?
C209 C210 H21A 109.5 . . ?
C209 C210 H21B 109.5 . . ?
C209 C210 H21C 109.5 . . ?
H21A C210 H21B 109.5 . . ?
H21A C210 H21C 109.5 . . ?
H21B C210 H21C 109.5 . . ?
C209 C211 H21D 109.5 . . ?
C209 C211 H21E 109.5 . . ?
C209 C211 H21F 109.5 . . ?
H21D C211 H21E 109.5 . . ?
H21D C211 H21F 109.5 . . ?
H21E C211 H21F 109.5 . . ?
C209 C212 H21G 109.5 . . ?
C209 C212 H21H 109.5 . . ?
C209 C212 H21I 109.5 . . ?
H21G C212 H21H 109.5 . . ?
H21G C212 H21I 109.5 . . ?
H21H C212 H21I 109.5 . . ?
O222 C221 C222 104(2) . . ?
O222 C221 C223 108.1(19) . . ?
O222 C221 C224 112(2) . . ?
C223 C221 C222 114(3) . . ?
C224 C221 C222 106(2) . . ?
C224 C221 C223 113(2) . . ?
C221 C222 H22D 109.5 . . ?
C221 C222 H22E 109.5 . . ?
C221 C222 H22F 109.5 . . ?
H22D C222 H22E 109.5 . . ?
H22D C222 H22F 109.5 . . ?
H22E C222 H22F 109.5 . . ?
C221 C223 H22G 109.5 . . ?
C221 C223 H22H 109.5 . . ?
C221 C223 H22I 109.5 . . ?
H22G C223 H22H 109.5 . . ?
H22G C223 H22I 109.5 . . ?
H22H C223 H22I 109.5 . . ?
C221 C224 H22J 109.5 . . ?
C221 C224 H22K 109.5 . . ?
C221 C224 H22L 109.5 . . ?
H22J C224 H22K 109.5 . . ?
H22J C224 H22L 109.5 . . ?
H22K C224 H22L 109.5 . . ?
O223 C225 C226 101(3) . . ?
O223 C225 C227 108.6(19) . . ?
O223 C225 C228 113(2) . . ?
C227 C225 C226 112(3) . . ?
C228 C225 C226 111(2) . . ?
C228 C225 C227 111(3) . . ?
C225 C226 H22M 109.5 . . ?
C225 C226 H22N 109.5 . . ?
C225 C226 H22O 109.5 . . ?
H22M C226 H22N 109.5 . . ?
H22M C226 H22O 109.5 . . ?
H22N C226 H22O 109.5 . . ?
C225 C227 H22P 109.5 . . ?
C225 C227 H22Q 109.5 . . ?
C225 C227 H22R 109.5 . . ?
H22P C227 H22Q 109.5 . . ?
H22P C227 H22R 109.5 . . ?
H22Q C227 H22R 109.5 . . ?
C225 C228 H22S 109.5 . . ?
C225 C228 H22T 109.5 . . ?
C225 C228 H22U 109.5 . . ?
H22S C228 H22T 109.5 . . ?
H22S C228 H22U 109.5 . . ?
H22T C228 H22U 109.5 . . ?
O224 C229 C230 100(2) . . ?
O224 C229 C231 105(2) . . ?
C231 C229 C230 110(2) . . ?
C232 C229 O224 113(2) . . ?
C232 C229 C230 114(2) . . ?
C232 C229 C231 113(2) . . ?
C229 C230 H23D 109.5 . . ?
C229 C230 H23E 109.5 . . ?
C229 C230 H23F 109.5 . . ?
H23D C230 H23E 109.5 . . ?
H23D C230 H23F 109.5 . . ?
H23E C230 H23F 109.5 . . ?
C229 C231 H23G 109.5 . . ?
C229 C231 H23H 109.5 . . ?
C229 C231 H23I 109.5 . . ?
H23G C231 H23H 109.5 . . ?
H23G C231 H23I 109.5 . . ?
H23H C231 H23I 109.5 . . ?
C229 C232 H23J 109.5 . . ?
C229 C232 H23K 109.5 . . ?
C229 C232 H23L 109.5 . . ?
H23J C232 H23K 109.5 . . ?
H23J C232 H23L 109.5 . . ?
H23K C232 H23L 109.5 . . ?

loop_
_geom_bond_atom_site_label_1
_geom_bond_atom_site_label_2
_geom_bond_distance
_geom_bond_site_symmetry_2
_geom_bond_publ_flag
U1 U2 3.40827(9) . ?
U1 Rb1 3.7558(18) . ?
U1 O1 2.221(12) . ?
U1 O1A 2.165(13) . ?
U1 O1B 2.20(2) . ?
U1 O21 2.215(11) . ?
U1 O41 2.201(13) . ?
U1 N1A 2.17(3) . ?
U1 N1B 2.49(7) . ?
U1 N2A 2.13(3) . ?
U1 N2B 2.13(6) . ?
U2 Rb2 3.7510(19) . ?
U2 O1A 2.133(15) . ?
U2 O1B 2.18(2) . ?
U2 O61 2.208(13) . ?
U2 O81 2.224(13) . ?
U2 O101 2.192(15) . ?
U2 N1A 2.24(2) . ?
U2 N1B 2.31(6) . ?
U2 N2A 2.18(2) . ?
U2 N2B 2.22(5) . ?
Rb1 Si1 3.594(5) . ?
Rb1 Si2 3.602(6) . ?
Rb1 Si3 3.585(6) . ?
Rb1 O1 2.970(12) . ?
Rb1 O4 2.838(13) . ?
Rb1 O21 2.990(15) . ?
Rb1 O23 2.785(14) . ?
Rb1 O41 3.075(13) . ?
Rb1 O42 2.809(14) . ?
Rb2 Si4 3.603(5) . ?
Rb2 Si5 3.545(7) . ?
Rb2 Si6 3.659(6) . ?
Rb2 O61 3.007(13) . ?
Rb2 O64 2.819(12) . ?
Rb2 O81 2.998(16) . ?
Rb2 O83 2.827(18) . ?
Rb2 O101 3.101(14) . ?
Rb2 O102 2.814(16) . ?
Rb2 C101 3.75(2) . ?
Si1 O1 1.590(12) . ?
Si1 O2 1.613(15) . ?
Si1 O3 1.605(17) . ?
Si1 O4 1.647(13) . ?
Si2 O21 1.605(12) . ?
Si2 O22 1.630(14) . ?
Si2 O23 1.636(15) . ?
Si2 O24 1.626(14) . ?
Si3 O41 1.608(14) . ?
Si3 O42 1.644(14) . ?
Si3 O43 1.648(16) . ?
Si3 O44 1.617(16) . ?
Si4 O61 1.597(14) . ?
Si4 O62 1.623(16) . ?
Si4 O63 1.610(17) . ?
Si4 O64 1.635(13) . ?
Si5 O81 1.587(14) . ?
Si5 O82 1.59(2) . ?
Si5 O83 1.629(17) . ?
Si5 O84 1.64(2) . ?
Si6 O101 1.623(16) . ?
Si6 O102 1.637(15) . ?
Si6 O103 1.639(16) . ?
Si6 O104 1.595(15) . ?
O2 C1 1.46(2) . ?
O3 C5 1.45(3) . ?
O4 C9 1.45(2) . ?
O22 C21 1.44(3) . ?
O23 C25 1.47(2) . ?
O24 C29 1.45(2) . ?
O42 C41 1.46(2) . ?
O43 C45 1.40(3) . ?
O44 C49 1.47(3) . ?
O62 C61 1.45(3) . ?
O63 C65 1.43(2) . ?
O64 C69 1.47(2) . ?
O82 C81 1.45(3) . ?
O83 C85 1.44(2) . ?
O84 C89 1.39(3) . ?
O102 C101 1.44(3) . ?
O103 C105 1.43(3) . ?
O104 C109 1.44(2) . ?
N1A N2A 1.420(14) . ?
N1B N2B 1.391(14) . ?
C1 C3 1.47(3) . ?
C1 C4 1.47(4) . ?
C1 C110 1.47(4) . ?
C3 H3A 0.9800 . ?
C3 H3B 0.9800 . ?
C3 H3C 0.9800 . ?
C4 H4A 0.9800 . ?
C4 H4B 0.9800 . ?
C4 H4C 0.9800 . ?
C5 C6 1.45(4) . ?
C5 C7 1.57(4) . ?
C5 C8 1.54(4) . ?
C6 H6A 0.9800 . ?
C6 H6B 0.9800 . ?
C6 H6C 0.9800 . ?
C7 H7A 0.9800 . ?
C7 H7B 0.9800 . ?
C7 H7C 0.9800 . ?
C8 H8A 0.9800 . ?
C8 H8B 0.9800 . ?
C8 H8C 0.9800 . ?
C9 C10 1.49(4) . ?
C9 C11 1.54(3) . ?
C9 C12 1.51(4) . ?
C10 H10A 0.9800 . ?
C10 H10B 0.9800 . ?
C10 H10C 0.9800 . ?
C11 H11A 0.9800 . ?
C11 H11B 0.9800 . ?
C11 H11C 0.9800 . ?
C12 H12A 0.9800 . ?
C12 H12B 0.9800 . ?
C12 H12C 0.9800 . ?
C21 C22 1.51(3) . ?
C21 C23 1.49(3) . ?
C21 C24 1.52(3) . ?
C22 H22A 0.9800 . ?
C22 H22B 0.9800 . ?
C22 H22C 0.9800 . ?
C23 H23A 0.9800 . ?
C23 H23B 0.9800 . ?
C23 H23C 0.9800 . ?
C24 H24A 0.9800 . ?
C24 H24B 0.9800 . ?
C24 H24C 0.9800 . ?
C25 C26 1.53(4) . ?
C25 C27 1.47(4) . ?
C25 C28 1.56(4) . ?
C26 H26A 0.9800 . ?
C26 H26B 0.9800 . ?
C26 H26C 0.9800 . ?
C27 H27A 0.9800 . ?
C27 H27B 0.9800 . ?
C27 H27C 0.9800 . ?
C28 H28A 0.9800 . ?
C28 H28B 0.9800 . ?
C28 H28C 0.9800 . ?
C29 C30 1.49(3) . ?
C29 C31 1.50(3) . ?
C29 C32 1.52(3) . ?
C30 H30A 0.9800 . ?
C30 H30B 0.9800 . ?
C30 H30C 0.9800 . ?
C31 H31A 0.9800 . ?
C31 H31B 0.9800 . ?
C31 H31C 0.9800 . ?
C32 H32A 0.9800 . ?
C32 H32B 0.9800 . ?
C32 H32C 0.9800 . ?
C37 H37A 0.9800 . ?
C37 H37B 0.9800 . ?
C37 H37C 0.9800 . ?
C37 C109 1.51(3) . ?
C41 C42 1.53(3) . ?
C41 C43 1.52(3) . ?
C41 C44 1.46(3) . ?
C42 H42A 0.9800 . ?
C42 H42B 0.9800 . ?
C42 H42C 0.9800 . ?
C43 H43A 0.9800 . ?
C43 H43B 0.9800 . ?
C43 H43C 0.9800 . ?
C44 H44A 0.9800 . ?
C44 H44B 0.9800 . ?
C44 H44C 0.9800 . ?
C45 C46 1.50(3) . ?
C45 C47 1.51(3) . ?
C45 C48 1.52(3) . ?
C46 H46A 0.9800 . ?
C46 H46B 0.9800 . ?
C46 H46C 0.9800 . ?
C47 H47A 0.9800 . ?
C47 H47B 0.9800 . ?
C47 H47C 0.9800 . ?
C48 H48A 0.9800 . ?
C48 H48B 0.9800 . ?
C48 H48C 0.9800 . ?
C49 C50 1.47(3) . ?
C49 C51 1.52(3) . ?
C49 C52 1.51(3) . ?
C50 H50A 0.9800 . ?
C50 H50B 0.9800 . ?
C50 H50C 0.9800 . ?
C51 H51A 0.9800 . ?
C51 H51B 0.9800 . ?
C51 H51C 0.9800 . ?
C52 H52A 0.9800 . ?
C52 H52B 0.9800 . ?
C52 H52C 0.9800 . ?
C61 C62 1.52(4) . ?
C61 C63 1.50(4) . ?
C61 C64 1.53(3) . ?
C62 H62A 0.9800 . ?
C62 H62B 0.9800 . ?
C62 H62C 0.9800 . ?
C63 H63A 0.9800 . ?
C63 H63B 0.9800 . ?
C63 H63C 0.9800 . ?
C64 H64A 0.9800 . ?
C64 H64B 0.9800 . ?
C64 H64C 0.9800 . ?
C65 C66 1.49(2) . ?
C65 C67 1.49(2) . ?
C65 C68 1.55(2) . ?
C66 H66A 0.9800 . ?
C66 H66B 0.9800 . ?
C66 H66C 0.9800 . ?
C67 H67A 0.9800 . ?
C67 H67B 0.9800 . ?
C67 H67C 0.9800 . ?
C68 H68A 0.9800 . ?
C68 H68B 0.9800 . ?
C68 H68C 0.9800 . ?
C69 C70 1.48(3) . ?
C69 C71 1.50(4) . ?
C69 C72 1.53(3) . ?
C70 H70A 0.9800 . ?
C70 H70B 0.9800 . ?
C70 H70C 0.9800 . ?
C71 H71A 0.9800 . ?
C71 H71B 0.9800 . ?
C71 H71C 0.9800 . ?
C72 H72A 0.9800 . ?
C72 H72B 0.9800 . ?
C72 H72C 0.9800 . ?
C81 C82 1.49(4) . ?
C81 C83 1.51(4) . ?
C81 C84 1.45(4) . ?
C82 H82A 0.9800 . ?
C82 H82B 0.9800 . ?
C82 H82C 0.9800 . ?
C83 H83A 0.9800 . ?
C83 H83B 0.9800 . ?
C83 H83C 0.9800 . ?
C84 H84A 0.9800 . ?
C84 H84B 0.9800 . ?
C84 H84C 0.9800 . ?
C85 C86 1.54(4) . ?
C85 C87 1.48(5) . ?
C85 C88 1.52(5) . ?
C86 H86A 0.9800 . ?
C86 H86B 0.9800 . ?
C86 H86C 0.9800 . ?
C87 H87A 0.9800 . ?
C87 H87B 0.9800 . ?
C87 H87C 0.9800 . ?
C88 H88A 0.9800 . ?
C88 H88B 0.9800 . ?
C88 H88C 0.9800 . ?
C89 C90 1.49(4) . ?
C89 C91 1.51(4) . ?
C89 C92 1.53(4) . ?
C90 H90A 0.9800 . ?
C90 H90B 0.9800 . ?
C90 H90C 0.9800 . ?
C91 H91A 0.9800 . ?
C91 H91B 0.9800 . ?
C91 H91C 0.9800 . ?
C92 H92A 0.9800 . ?
C92 H92B 0.9800 . ?
C92 H92C 0.9800 . ?
C101 C102 1.53(2) . ?
C101 C103 1.53(2) . ?
C101 C104 1.51(2) . ?
C102 H10D 0.9800 . ?
C102 H10E 0.9800 . ?
C102 H10F 0.9800 . ?
C103 H10G 0.9800 . ?
C103 H10H 0.9800 . ?
C103 H10I 0.9800 . ?
C104 H10J 0.9800 . ?
C104 H10K 0.9800 . ?
C104 H10L 0.9800 . ?
C105 C106 1.53(2) . ?
C105 C107 1.53(2) . ?
C105 C108 1.49(2) . ?
C106 H10M 0.9800 . ?
C106 H10N 0.9800 . ?
C106 H10O 0.9800 . ?
C107 H10P 0.9800 . ?
C107 H10Q 0.9800 . ?
C107 H10R 0.9800 . ?
C108 H10S 0.9800 . ?
C108 H10T 0.9800 . ?
C108 H10U 0.9800 . ?
C109 C111 1.49(4) . ?
C109 C112 1.49(3) . ?
C110 H11D 0.9800 . ?
C110 H11E 0.9800 . ?
C110 H11F 0.9800 . ?
C111 H11G 0.9800 . ?
C111 H11H 0.9800 . ?
C111 H11I 0.9800 . ?
C112 H11J 0.9800 . ?
C112 H11K 0.9800 . ?
C112 H11L 0.9800 . ?
U3 U4 3.41021(8) . ?
U3 Rb3 3.7504(15) . ?
U3 O2A 2.143(15) . ?
U3 O2B 2.19(2) . ?
U3 O121 2.206(12) . ?
U3 O141 2.216(13) . ?
U3 O161 2.216(10) . ?
U3 N3A 2.19(3) . ?
U3 N3B 2.15(4) . ?
U3 N4A 2.24(2) . ?
U3 N4B 2.18(5) . ?
U4 Rb4 3.7585(16) . ?
U4 O2A 2.176(15) . ?
U4 O2B 2.16(2) . ?
U4 O181 2.190(12) . ?
U4 O201 2.201(12) . ?
U4 O221 2.212(11) . ?
U4 N3A 2.25(3) . ?
U4 N3B 2.20(5) . ?
U4 N4A 2.11(3) . ?
U4 N4B 2.16(5) . ?
Rb3 Si7 3.596(5) . ?
Rb3 Si8 3.583(6) . ?
Rb3 Si9 3.577(5) . ?
Rb3 O121 3.042(13) . ?
Rb3 O124 2.769(13) . ?
Rb3 O141 2.996(12) . ?
Rb3 O143 2.751(14) . ?
Rb3 O161 3.034(12) . ?
Rb3 O164 2.763(12) . ?
Rb3 C145 3.73(2) . ?
Rb4 Si10 3.582(5) . ?
Rb4 Si11 3.624(6) . ?
Rb4 Si12 3.548(6) . ?
Rb4 O181 2.992(13) . ?
Rb4 O184 2.822(14) . ?
Rb4 O201 3.063(12) . ?
Rb4 O203 2.805(14) . ?
Rb4 O221 2.986(13) . ?
Rb4 O222 2.783(13) . ?
Si7 O121 1.613(14) . ?
Si7 O122 1.607(16) . ?
Si7 O123 1.610(14) . ?
Si7 O124 1.657(12) . ?
Si8 O141 1.620(15) . ?
Si8 O142 1.631(14) . ?
Si8 O143 1.634(13) . ?
Si8 O144 1.592(16) . ?
Si9 O161 1.593(11) . ?
Si9 O162 1.614(14) . ?
Si9 O163 1.611(14) . ?
Si9 O164 1.648(12) . ?
Si10 O181 1.622(14) . ?
Si10 O182 1.596(18) . ?
Si10 O183 1.609(15) . ?
Si10 O184 1.626(13) . ?
Si11 O201 1.609(14) . ?
Si11 O202 1.630(13) . ?
Si11 O203 1.651(12) . ?
Si11 O204 1.627(14) . ?
Si12 O221 1.586(12) . ?
Si12 O222 1.636(14) . ?
Si12 O223 1.643(17) . ?
Si12 O224 1.602(19) . ?
O122 C121 1.44(3) . ?
O123 C125 1.44(2) . ?
O124 C129 1.47(2) . ?
O142 C141 1.44(2) . ?
O143 C145 1.46(2) . ?
O144 C149 1.45(3) . ?
O162 C161 1.44(2) . ?
O163 C165 1.43(3) . ?
O164 C169 1.459(19) . ?
O182 C181 1.44(3) . ?
O183 C185 1.46(3) . ?
O184 C189 1.45(2) . ?
O202 C201 1.45(2) . ?
O203 C205 1.45(2) . ?
O204 C209 1.47(2) . ?
O222 C221 1.46(2) . ?
O223 C225 1.43(3) . ?
O224 C229 1.47(3) . ?
N3A N4A 1.403(14) . ?
N3B N4B 1.407(14) . ?
C121 C122 1.49(3) . ?
C121 C123 1.51(4) . ?
C121 C124 1.55(3) . ?
C122 H12D 0.9800 . ?
C122 H12E 0.9800 . ?
C122 H12F 0.9800 . ?
C123 H12G 0.9800 . ?
C123 H12H 0.9800 . ?
C123 H12I 0.9800 . ?
C124 H12J 0.9800 . ?
C124 H12K 0.9800 . ?
C124 H12L 0.9800 . ?
C125 C126 1.49(2) . ?
C125 C127 1.52(2) . ?
C125 C128 1.50(2) . ?
C126 H12M 0.9800 . ?
C126 H12N 0.9800 . ?
C126 H12O 0.9800 . ?
C127 H12P 0.9800 . ?
C127 H12Q 0.9800 . ?
C127 H12R 0.9800 . ?
C128 H12S 0.9800 . ?
C128 H12T 0.9800 . ?
C128 H12U 0.9800 . ?
C129 C130 1.54(3) . ?
C129 C131 1.52(3) . ?
C129 C132 1.49(3) . ?
C130 H13A 0.9800 . ?
C130 H13B 0.9800 . ?
C130 H13C 0.9800 . ?
C131 H13D 0.9800 . ?
C131 H13E 0.9800 . ?
C131 H13F 0.9800 . ?
C132 H13G 0.9800 . ?
C132 H13H 0.9800 . ?
C132 H13I 0.9800 . ?
C141 C142 1.51(3) . ?
C141 C143 1.50(3) . ?
C141 C144 1.53(3) . ?
C142 H14A 0.9800 . ?
C142 H14B 0.9800 . ?
C142 H14C 0.9800 . ?
C143 H14D 0.9800 . ?
C143 H14E 0.9800 . ?
C143 H14F 0.9800 . ?
C144 H14G 0.9800 . ?
C144 H14H 0.9800 . ?
C144 H14I 0.9800 . ?
C145 C146 1.52(3) . ?
C145 C147 1.49(4) . ?
C145 C148 1.52(3) . ?
C146 H14J 0.9800 . ?
C146 H14K 0.9800 . ?
C146 H14L 0.9800 . ?
C147 H14M 0.9800 . ?
C147 H14N 0.9800 . ?
C147 H14O 0.9800 . ?
C148 H14P 0.9800 . ?
C148 H14Q 0.9800 . ?
C148 H14R 0.9800 . ?
C149 C150 1.52(4) . ?
C149 C151 1.50(3) . ?
C149 C152 1.50(4) . ?
C150 H15A 0.9800 . ?
C150 H15B 0.9800 . ?
C150 H15C 0.9800 . ?
C151 H15D 0.9800 . ?
C151 H15E 0.9800 . ?
C151 H15F 0.9800 . ?
C152 H15G 0.9800 . ?
C152 H15H 0.9800 . ?
C152 H15I 0.9800 . ?
C161 C162 1.50(3) . ?
C161 C163 1.51(3) . ?
C161 C164 1.53(3) . ?
C162 H16A 0.9800 . ?
C162 H16B 0.9800 . ?
C162 H16C 0.9800 . ?
C163 H16D 0.9800 . ?
C163 H16E 0.9800 . ?
C163 H16F 0.9800 . ?
C164 H16G 0.9800 . ?
C164 H16H 0.9800 . ?
C164 H16I 0.9800 . ?
C165 C166 1.52(3) . ?
C165 C167 1.49(3) . ?
C165 C168 1.53(3) . ?
C166 H16J 0.9800 . ?
C166 H16K 0.9800 . ?
C166 H16L 0.9800 . ?
C167 H16M 0.9800 . ?
C167 H16N 0.9800 . ?
C167 H16O 0.9800 . ?
C168 H16P 0.9800 . ?
C168 H16Q 0.9800 . ?
C168 H16R 0.9800 . ?
C169 C170 1.50(3) . ?
C169 C171 1.54(3) . ?
C169 C172 1.51(3) . ?
C170 H17A 0.9800 . ?
C170 H17B 0.9800 . ?
C170 H17C 0.9800 . ?
C171 H17D 0.9800 . ?
C171 H17E 0.9800 . ?
C171 H17F 0.9800 . ?
C172 H17G 0.9800 . ?
C172 H17H 0.9800 . ?
C172 H17I 0.9800 . ?
C181 C182 1.55(2) . ?
C181 C183 1.50(2) . ?
C181 C184 1.49(2) . ?
C182 H18A 0.9800 . ?
C182 H18B 0.9800 . ?
C182 H18C 0.9800 . ?
C183 H18D 0.9800 . ?
C183 H18E 0.9800 . ?
C183 H18F 0.9800 . ?
C184 H18G 0.9800 . ?
C184 H18H 0.9800 . ?
C184 H18I 0.9800 . ?
C185 C186 1.53(3) . ?
C185 C187 1.51(3) . ?
C185 C188 1.53(4) . ?
C186 H18J 0.9800 . ?
C186 H18K 0.9800 . ?
C186 H18L 0.9800 . ?
C187 H18M 0.9800 . ?
C187 H18N 0.9800 . ?
C187 H18O 0.9800 . ?
C188 H18P 0.9800 . ?
C188 H18Q 0.9800 . ?
C188 H18R 0.9800 . ?
C189 C190 1.51(4) . ?
C189 C191 1.55(3) . ?
C189 C192 1.52(3) . ?
C190 H19A 0.9800 . ?
C190 H19B 0.9800 . ?
C190 H19C 0.9800 . ?
C191 H19D 0.9800 . ?
C191 H19E 0.9800 . ?
C191 H19F 0.9800 . ?
C192 H19G 0.9800 . ?
C192 H19H 0.9800 . ?
C192 H19I 0.9800 . ?
C201 C202 1.48(3) . ?
C201 C203 1.52(3) . ?
C201 C204 1.52(3) . ?
C202 H20A 0.9800 . ?
C202 H20B 0.9800 . ?
C202 H20C 0.9800 . ?
C203 H20D 0.9800 . ?
C203 H20E 0.9800 . ?
C203 H20F 0.9800 . ?
C204 H20G 0.9800 . ?
C204 H20H 0.9800 . ?
C204 H20I 0.9800 . ?
C205 C206 1.53(3) . ?
C205 C207 1.53(4) . ?
C205 C208 1.52(3) . ?
C206 H20J 0.9800 . ?
C206 H20K 0.9800 . ?
C206 H20L 0.9800 . ?
C207 H20M 0.9800 . ?
C207 H20N 0.9800 . ?
C207 H20O 0.9800 . ?
C208 H20P 0.9800 . ?
C208 H20Q 0.9800 . ?
C208 H20R 0.9800 . ?
C209 C210 1.47(3) . ?
C209 C211 1.54(3) . ?
C209 C212 1.51(3) . ?
C210 H21A 0.9800 . ?
C210 H21B 0.9800 . ?
C210 H21C 0.9800 . ?
C211 H21D 0.9800 . ?
C211 H21E 0.9800 . ?
C211 H21F 0.9800 . ?
C212 H21G 0.9800 . ?
C212 H21H 0.9800 . ?
C212 H21I 0.9800 . ?
C221 C222 1.50(4) . ?
C221 C223 1.50(4) . ?
C221 C224 1.49(4) . ?
C222 H22D 0.9800 . ?
C222 H22E 0.9800 . ?
C222 H22F 0.9800 . ?
C223 H22G 0.9800 . ?
C223 H22H 0.9800 . ?
C223 H22I 0.9800 . ?
C224 H22J 0.9800 . ?
C224 H22K 0.9800 . ?
C224 H22L 0.9800 . ?
C225 C226 1.55(5) . ?
C225 C227 1.51(4) . ?
C225 C228 1.48(4) . ?
C226 H22M 0.9800 . ?
C226 H22N 0.9800 . ?
C226 H22O 0.9800 . ?
C227 H22P 0.9800 . ?
C227 H22Q 0.9800 . ?
C227 H22R 0.9800 . ?
C228 H22S 0.9800 . ?
C228 H22T 0.9800 . ?
C228 H22U 0.9800 . ?
C229 C230 1.52(4) . ?
C229 C231 1.50(3) . ?
C229 C232 1.47(4) . ?
C230 H23D 0.9800 . ?
C230 H23E 0.9800 . ?
C230 H23F 0.9800 . ?
C231 H23G 0.9800 . ?
C231 H23H 0.9800 . ?
C231 H23I 0.9800 . ?
C232 H23J 0.9800 . ?
C232 H23K 0.9800 . ?
C232 H23L 0.9800 . ?

loop_
_geom_torsion_atom_site_label_1
_geom_torsion_atom_site_label_2
_geom_torsion_atom_site_label_3
_geom_torsion_atom_site_label_4
_geom_torsion
_geom_torsion_site_symmetry_1
_geom_torsion_site_symmetry_2
_geom_torsion_site_symmetry_3
_geom_torsion_site_symmetry_4
_geom_torsion_publ_flag
U1 N1A N2A U2 111.6(8) . . . . ?
U1 N1B N2B U2 104.3(19) . . . . ?
U2 N1A N2A U1 -111.6(8) . . . . ?
U2 N1B N2B U1 -104.3(19) . . . . ?
Rb1 Si1 O1 U1 174(5) . . . . ?
Rb1 Si1 O2 C1 139.2(17) . . . . ?
Rb1 Si1 O3 C5 -23(2) . . . . ?
Rb1 Si1 O4 C9 161(2) . . . . ?
Rb1 Si2 O21 U1 -145(4) . . . . ?
Rb1 Si2 O22 C21 155.0(14) . . . . ?
Rb1 Si2 O23 C25 166(2) . . . . ?
Rb1 Si2 O24 C29 -28(2) . . . . ?
Rb1 Si3 O42 C41 -174(2) . . . . ?
Rb1 Si3 O43 C45 136(2) . . . . ?
Rb1 Si3 O44 C49 -28.6(19) . . . . ?
Rb1 O4 C9 C10 70(2) . . . . ?
Rb1 O4 C9 C11 -48(3) . . . . ?
Rb1 O4 C9 C12 -166.5(16) . . . . ?
Rb1 O23 C25 C26 79(3) . . . . ?
Rb1 O23 C25 C27 -158(2) . . . . ?
Rb1 O23 C25 C28 -40(2) . . . . ?
Rb1 O42 C41 C42 -20(2) . . . . ?
Rb1 O42 C41 C43 94.1(18) . . . . ?
Rb1 O42 C41 C44 -140.1(16) . . . . ?
Rb2 Si4 O62 C61 -25(2) . . . . ?
Rb2 Si4 O63 C65 142.1(18) . . . . ?
Rb2 Si4 O64 C69 176(2) . . . . ?
Rb2 Si5 O82 C81 -28(3) . . . . ?
Rb2 Si5 O83 C85 -174(3) . . . . ?
Rb2 Si5 O84 C89 150(2) . . . . ?
Rb2 Si6 O102 C101 162(2) . . . . ?
Rb2 Si6 O103 C105 -23(2) . . . . ?
Rb2 Si6 O104 C109 139.6(18) . . . . ?
Rb2 O64 C69 C70 -37(2) . . . . ?
Rb2 O64 C69 C71 81(2) . . . . ?
Rb2 O64 C69 C72 -158.3(18) . . . . ?
Rb2 O83 C85 C86 -146(2) . . . . ?
Rb2 O83 C85 C87 -29(4) . . . . ?
Rb2 O83 C85 C88 98(3) . . . . ?
Rb2 O102 C101 C102 -41.8(18) . . . . ?
Rb2 O102 C101 C103 -161.0(13) . . . . ?
Rb2 O102 C101 C104 77.2(17) . . . . ?
Si1 O2 C1 C3 -49(3) . . . . ?
Si1 O2 C1 C4 75(3) . . . . ?
Si1 O2 C1 C110 -165.4(19) . . . . ?
Si1 O3 C5 C6 -81(3) . . . . ?
Si1 O3 C5 C7 155(2) . . . . ?
Si1 O3 C5 C8 43(3) . . . . ?
Si1 O4 C9 C10 -88(2) . . . . ?
Si1 O4 C9 C11 153.7(19) . . . . ?
Si1 O4 C9 C12 36(3) . . . . ?
Si2 O22 C21 C22 -38(2) . . . . ?
Si2 O22 C21 C23 -158.2(14) . . . . ?
Si2 O22 C21 C24 82(2) . . . . ?
Si2 O23 C25 C26 -86(3) . . . . ?
Si2 O23 C25 C27 38(3) . . . . ?
Si2 O23 C25 C28 155.6(18) . . . . ?
Si2 O24 C29 C30 155.0(17) . . . . ?
Si2 O24 C29 C31 37(3) . . . . ?
Si2 O24 C29 C32 -83(2) . . . . ?
Si3 O42 C41 C42 152.1(16) . . . . ?
Si3 O42 C41 C43 -93(2) . . . . ?
Si3 O42 C41 C44 32(3) . . . . ?
Si3 O43 C45 C46 -144(2) . . . . ?
Si3 O43 C45 C47 100(3) . . . . ?
Si3 O43 C45 C48 -24(4) . . . . ?
Si3 O44 C49 C50 38(3) . . . . ?
Si3 O44 C49 C51 -84(2) . . . . ?
Si3 O44 C49 C52 160.6(15) . . . . ?
Si4 O62 C61 C62 30(3) . . . . ?
Si4 O62 C61 C63 150.5(18) . . . . ?
Si4 O62 C61 C64 -91(2) . . . . ?
Si4 O63 C65 C66 -31(3) . . . . ?
Si4 O63 C65 C67 93(2) . . . . ?
Si4 O63 C65 C68 -150.1(19) . . . . ?
Si4 O64 C69 C70 147.6(18) . . . . ?
Si4 O64 C69 C71 -95(2) . . . . ?
Si4 O64 C69 C72 26(3) . . . . ?
Si5 O82 C81 C82 -82(3) . . . . ?
Si5 O82 C81 C83 162(2) . . . . ?
Si5 O82 C81 C84 39(4) . . . . ?
Si5 O83 C85 C86 28(4) . . . . ?
Si5 O83 C85 C87 144(3) . . . . ?
Si5 O83 C85 C88 -89(3) . . . . ?
Si5 O84 C89 C90 -40(4) . . . . ?
Si5 O84 C89 C91 87(3) . . . . ?
Si5 O84 C89 C92 -158(2) . . . . ?
Si6 O102 C101 Rb2 -160(2) . . . . ?
Si6 O102 C101 C102 158.0(15) . . . . ?
Si6 O102 C101 C103 39(2) . . . . ?
Si6 O102 C101 C104 -83(2) . . . . ?
Si6 O103 C105 C106 151.1(19) . . . . ?
Si6 O103 C105 C107 32(3) . . . . ?
Si6 O103 C105 C108 -91(2) . . . . ?
Si6 O104 C109 C37 -62(3) . . . . ?
Si6 O104 C109 C111 -179.4(17) . . . . ?
Si6 O104 C109 C112 58(3) . . . . ?
O1 Si1 O2 C1 77(2) . . . . ?
O1 Si1 O3 C5 40(2) . . . . ?
O1 Si1 O4 Rb1 5.2(9) . . . . ?
O1 Si1 O4 C9 167(2) . . . . ?
O2 Si1 O1 U1 -75(5) . . . . ?
O2 Si1 O1 Rb1 110.4(7) . . . . ?
O2 Si1 O3 C5 168.2(19) . . . . ?
O2 Si1 O4 Rb1 -116.8(7) . . . . ?
O2 Si1 O4 C9 45(2) . . . . ?
O3 Si1 O1 U1 48(5) . . . . ?
O3 Si1 O1 Rb1 -126.5(7) . . . . ?
O3 Si1 O2 C1 -50.0(19) . . . . ?
O3 Si1 O4 Rb1 128.4(7) . . . . ?
O3 Si1 O4 C9 -70(2) . . . . ?
O4 Si1 O1 U1 169(5) . . . . ?
O4 Si1 O1 Rb1 -4.9(8) . . . . ?
O4 Si1 O2 C1 -168.2(18) . . . . ?
O4 Si1 O3 C5 -78(2) . . . . ?
O21 Si2 O22 C21 91.5(17) . . . . ?
O21 Si2 O23 Rb1 0.3(8) . . . . ?
O21 Si2 O23 C25 166.5(18) . . . . ?
O21 Si2 O24 C29 36(2) . . . . ?
O22 Si2 O21 U1 -29(5) . . . . ?
O22 Si2 O21 Rb1 115.5(8) . . . . ?
O22 Si2 O23 Rb1 -121.1(6) . . . . ?
O22 Si2 O23 C25 45.1(19) . . . . ?
O22 Si2 O24 C29 162.8(17) . . . . ?
O23 Si2 O21 U1 -145(4) . . . . ?
O23 Si2 O21 Rb1 -0.3(7) . . . . ?
O23 Si2 O22 C21 -154.9(15) . . . . ?
O23 Si2 O24 C29 -81.4(18) . . . . ?
O24 Si2 O21 U1 93(4) . . . . ?
O24 Si2 O21 Rb1 -122.6(7) . . . . ?
O24 Si2 O22 C21 -35.4(17) . . . . ?
O24 Si2 O23 Rb1 124.1(7) . . . . ?
O24 Si2 O23 C25 -69.7(19) . . . . ?
O41 Si3 O42 Rb1 -17.7(9) . . . . ?
O41 Si3 O42 C41 168.7(17) . . . . ?
O41 Si3 O43 C45 67(2) . . . . ?
O41 Si3 O44 C49 38.7(19) . . . . ?
O42 Si3 O41 Rb1 15.7(8) . . . . ?
O42 Si3 O43 C45 -180(2) . . . . ?
O42 Si3 O44 C49 -82.9(18) . . . . ?
O43 Si3 O41 Rb1 127.3(7) . . . . ?
O43 Si3 O42 Rb1 -137.8(8) . . . . ?
O43 Si3 O42 C41 48.6(19) . . . . ?
O43 Si3 O44 C49 167.2(17) . . . . ?
O44 Si3 O41 Rb1 -108.6(8) . . . . ?
O44 Si3 O42 Rb1 110.1(8) . . . . ?
O44 Si3 O42 C41 -63.5(19) . . . . ?
O44 Si3 O43 C45 -63(2) . . . . ?
O61 Si4 O62 C61 40(2) . . . . ?
O61 Si4 O63 C65 78(2) . . . . ?
O61 Si4 O64 Rb2 -4.1(10) . . . . ?
O61 Si4 O64 C69 172(2) . . . . ?
O62 Si4 O61 Rb2 -118.2(8) . . . . ?
O62 Si4 O63 C65 -50(2) . . . . ?
O62 Si4 O64 Rb2 120.3(7) . . . . ?
O62 Si4 O64 C69 -63(2) . . . . ?
O63 Si4 O61 Rb2 118.1(7) . . . . ?
O63 Si4 O62 C61 167.2(19) . . . . ?
O63 Si4 O64 Rb2 -124.8(8) . . . . ?
O63 Si4 O64 C69 52(2) . . . . ?
O64 Si4 O61 Rb2 3.7(9) . . . . ?
O64 Si4 O62 C61 -79(2) . . . . ?
O64 Si4 O63 C65 -168(2) . . . . ?
O81 Si5 O82 C81 40(3) . . . . ?
O81 Si5 O83 Rb2 -17.3(10) . . . . ?
O81 Si5 O83 C85 168(3) . . . . ?
O81 Si5 O84 C89 85(3) . . . . ?
O82 Si5 O81 Rb2 -114.8(11) . . . . ?
O82 Si5 O83 Rb2 114.6(10) . . . . ?
O82 Si5 O83 C85 -60(3) . . . . ?
O82 Si5 O84 C89 -42(3) . . . . ?
O83 Si5 O81 Rb2 16.0(9) . . . . ?
O83 Si5 O82 C81 -87(2) . . . . ?
O83 Si5 O84 C89 -162(2) . . . . ?
O84 Si5 O81 Rb2 126.6(9) . . . . ?
O84 Si5 O82 C81 163(2) . . . . ?
O84 Si5 O83 Rb2 -134.9(9) . . . . ?
O84 Si5 O83 C85 51(3) . . . . ?
O101 Si6 O102 Rb2 2.9(9) . . . . ?
O101 Si6 O102 C101 165.0(16) . . . . ?
O101 Si6 O103 C105 43(2) . . . . ?
O101 Si6 O104 C109 73(2) . . . . ?
O102 Si6 O101 Rb2 -2.5(8) . . . . ?
O102 Si6 O103 C105 -74(2) . . . . ?
O102 Si6 O104 C109 -171.6(19) . . . . ?
O103 Si6 O101 Rb2 -122.8(7) . . . . ?
O103 Si6 O102 Rb2 125.5(8) . . . . ?
O103 Si6 O102 C101 -72.4(19) . . . . ?
O103 Si6 O104 C109 -54(2) . . . . ?
O104 Si6 O101 Rb2 113.4(7) . . . . ?
O104 Si6 O102 Rb2 -120.1(7) . . . . ?
O104 Si6 O102 C101 42.0(18) . . . . ?
O104 Si6 O103 C105 171.9(19) . . . . ?
U3 N3A N4A U4 -109.6(11) . . . . ?
U3 N3B N4B U4 -112(2) . . . . ?
U4 N3A N4A U3 109.6(11) . . . . ?
U4 N3B N4B U3 112(2) . . . . ?
Rb3 Si7 O121 U3 124(6) . . . . ?
Rb3 Si7 O122 C121 25.4(17) . . . . ?
Rb3 Si7 O123 C125 -141.7(16) . . . . ?
Rb3 Si7 O124 C129 -171(2) . . . . ?
Rb3 Si8 O141 U3 130(4) . . . . ?
Rb3 Si8 O142 C141 26.7(19) . . . . ?
Rb3 Si8 O143 C145 -168.7(19) . . . . ?
Rb3 Si8 O144 C149 -143.9(17) . . . . ?
Rb3 Si9 O162 C161 -148.7(15) . . . . ?
Rb3 Si9 O163 C165 24.2(17) . . . . ?
Rb3 Si9 O164 C169 -165(2) . . . . ?
Rb3 O124 C129 C130 36(2) . . . . ?
Rb3 O124 C129 C131 -81.7(18) . . . . ?
Rb3 O124 C129 C132 154.5(14) . . . . ?
Rb3 O143 C145 C146 157.0(16) . . . . ?
Rb3 O143 C145 C147 36(2) . . . . ?
Rb3 O143 C145 C148 -83(2) . . . . ?
Rb3 O164 C169 C170 43(2) . . . . ?
Rb3 O164 C169 C171 165.1(14) . . . . ?
Rb3 O164 C169 C172 -75.0(19) . . . . ?
Rb4 Si10 O182 C181 -139(2) . . . . ?
Rb4 Si10 O183 C185 21(2) . . . . ?
Rb4 Si10 O184 C189 -168(2) . . . . ?
Rb4 Si11 O202 C201 -145.6(16) . . . . ?
Rb4 Si11 O203 C205 -174(2) . . . . ?
Rb4 Si11 O204 C209 28.0(16) . . . . ?
Rb4 Si12 O222 C221 177(2) . . . . ?
Rb4 Si12 O223 C225 -147.5(19) . . . . ?
Rb4 Si12 O224 C229 24.3(19) . . . . ?
Rb4 O184 C189 C190 -79(2) . . . . ?
Rb4 O184 C189 C191 42(2) . . . . ?
Rb4 O184 C189 C192 156.8(18) . . . . ?
Rb4 O203 C205 C206 -83.9(18) . . . . ?
Rb4 O203 C205 C207 154.9(15) . . . . ?
Rb4 O203 C205 C208 34(2) . . . . ?
Rb4 O222 C221 C222 21(3) . . . . ?
Rb4 O222 C221 C223 -100(2) . . . . ?
Rb4 O222 C221 C224 135.5(18) . . . . ?
Si7 O122 C121 C122 -35(2) . . . . ?
Si7 O122 C121 C123 -157.2(15) . . . . ?
Si7 O122 C121 C124 88(2) . . . . ?
Si7 O123 C125 C126 -101(2) . . . . ?
Si7 O123 C125 C127 141.0(17) . . . . ?
Si7 O123 C125 C128 21(3) . . . . ?
Si7 O124 C129 C130 -154.2(17) . . . . ?
Si7 O124 C129 C131 88(2) . . . . ?
Si7 O124 C129 C132 -36(2) . . . . ?
Si8 O142 C141 C142 88(2) . . . . ?
Si8 O142 C141 C143 -36(3) . . . . ?
Si8 O142 C141 C144 -153.6(15) . . . . ?
Si8 O143 C145 Rb3 167(2) . . . . ?
Si8 O143 C145 C146 -36(3) . . . . ?
Si8 O143 C145 C147 -157.1(15) . . . . ?
Si8 O143 C145 C148 85(2) . . . . ?
Si8 O144 C149 C150 152(2) . . . . ?
Si8 O144 C149 C151 31(3) . . . . ?
Si8 O144 C149 C152 -89(3) . . . . ?
Si9 O162 C161 C162 155.4(16) . . . . ?
Si9 O162 C161 C163 34(3) . . . . ?
Si9 O162 C161 C164 -85(2) . . . . ?
Si9 O163 C165 C166 88.2(19) . . . . ?
Si9 O163 C165 C167 -152.9(14) . . . . ?
Si9 O163 C165 C168 -34(2) . . . . ?
Si9 O164 C169 C170 -154.2(16) . . . . ?
Si9 O164 C169 C171 -32(3) . . . . ?
Si9 O164 C169 C172 88(2) . . . . ?
Si10 O182 C181 C182 144(2) . . . . ?
Si10 O182 C181 C183 26(3) . . . . ?
Si10 O182 C181 C184 -97(2) . . . . ?
Si10 O183 C185 C186 90(2) . . . . ?
Si10 O183 C185 C187 -148.7(17) . . . . ?
Si10 O183 C185 C188 -30(3) . . . . ?
Si10 O184 C189 C190 87(2) . . . . ?
Si10 O184 C189 C191 -152.5(16) . . . . ?
Si10 O184 C189 C192 -37(3) . . . . ?
Si11 O202 C201 C202 33(3) . . . . ?
Si11 O202 C201 C203 153.5(15) . . . . ?
Si11 O202 C201 C204 -88(2) . . . . ?
Si11 O203 C205 C206 90(2) . . . . ?
Si11 O203 C205 C207 -32(3) . . . . ?
Si11 O203 C205 C208 -152.9(17) . . . . ?
Si11 O204 C209 C210 89(2) . . . . ?
Si11 O204 C209 C211 -155.4(13) . . . . ?
Si11 O204 C209 C212 -35(2) . . . . ?
Si12 O222 C221 C222 -156(2) . . . . ?
Si12 O222 C221 C223 83(3) . . . . ?
Si12 O222 C221 C224 -41(3) . . . . ?
Si12 O223 C225 C226 147(2) . . . . ?
Si12 O223 C225 C227 -96(3) . . . . ?
Si12 O223 C225 C228 28(4) . . . . ?
Si12 O224 C229 C230 -155.1(16) . . . . ?
Si12 O224 C229 C231 91(2) . . . . ?
Si12 O224 C229 C232 -33(3) . . . . ?
O121 Si7 O122 C121 -40.3(16) . . . . ?
O121 Si7 O123 C125 -76(2) . . . . ?
O121 Si7 O124 Rb3 2.3(9) . . . . ?
O121 Si7 O124 C129 -169.0(17) . . . . ?
O122 Si7 O121 U3 -115(5) . . . . ?
O122 Si7 O121 Rb3 120.3(6) . . . . ?
O122 Si7 O123 C125 52(2) . . . . ?
O122 Si7 O124 Rb3 -121.0(7) . . . . ?
O122 Si7 O124 C129 67.7(18) . . . . ?
O123 Si7 O121 U3 9(6) . . . . ?
O123 Si7 O121 Rb3 -115.1(7) . . . . ?
O123 Si7 O122 C121 -168.6(14) . . . . ?
O123 Si7 O124 Rb3 123.1(7) . . . . ?
O123 Si7 O124 C129 -48.1(18) . . . . ?
O124 Si7 O121 U3 122(5) . . . . ?
O124 Si7 O121 Rb3 -2.0(8) . . . . ?
O124 Si7 O122 C121 78.1(16) . . . . ?
O124 Si7 O123 C125 170.3(18) . . . . ?
O141 Si8 O142 C141 -36.7(19) . . . . ?
O141 Si8 O143 Rb3 0.4(8) . . . . ?
O141 Si8 O143 C145 -168.3(16) . . . . ?
O141 Si8 O144 C149 -79(2) . . . . ?
O142 Si8 O141 U3 -111(4) . . . . ?
O142 Si8 O141 Rb3 119.5(7) . . . . ?
O142 Si8 O143 Rb3 -120.3(7) . . . . ?
O142 Si8 O143 C145 71.0(17) . . . . ?
O142 Si8 O144 C149 47(2) . . . . ?
O143 Si8 O141 U3 129(4) . . . . ?
O143 Si8 O141 Rb3 -0.4(7) . . . . ?
O143 Si8 O142 C141 78.5(18) . . . . ?
O143 Si8 O144 C149 166.8(18) . . . . ?
O144 Si8 O141 U3 13(4) . . . . ?
O144 Si8 O141 Rb3 -116.7(7) . . . . ?
O144 Si8 O142 C141 -164.6(16) . . . . ?
O144 Si8 O143 Rb3 122.4(8) . . . . ?
O144 Si8 O143 C145 -46.4(18) . . . . ?
O161 Si9 O162 C161 -84.2(17) . . . . ?
O161 Si9 O163 C165 -43.5(17) . . . . ?
O161 Si9 O164 Rb3 -5.2(9) . . . . ?
O161 Si9 O164 C169 -170.6(17) . . . . ?
O162 Si9 O161 Rb3 -108.8(6) . . . . ?
O162 Si9 O163 C165 -171.0(14) . . . . ?
O162 Si9 O164 Rb3 115.0(7) . . . . ?
O162 Si9 O164 C169 -50.4(18) . . . . ?
O163 Si9 O161 Rb3 127.4(6) . . . . ?
O163 Si9 O162 C161 43.7(17) . . . . ?
O163 Si9 O164 Rb3 -130.2(6) . . . . ?
O163 Si9 O164 C169 64.5(19) . . . . ?
O164 Si9 O161 Rb3 4.6(8) . . . . ?
O164 Si9 O162 C161 161.6(16) . . . . ?
O164 Si9 O163 C165 75.9(16) . . . . ?
O181 Si10 O182 C181 -74(2) . . . . ?
O181 Si10 O183 C185 -43.1(19) . . . . ?
O181 Si10 O184 Rb4 1.0(9) . . . . ?
O181 Si10 O184 C189 -167(2) . . . . ?
O182 Si10 O181 Rb4 -116.8(7) . . . . ?
O182 Si10 O183 C185 -170.9(17) . . . . ?
O182 Si10 O184 Rb4 124.0(8) . . . . ?
O182 Si10 O184 C189 -44(2) . . . . ?
O183 Si10 O181 Rb4 120.8(7) . . . . ?
O183 Si10 O182 C181 52(2) . . . . ?
O183 Si10 O184 Rb4 -122.0(8) . . . . ?
O183 Si10 O184 C189 70(2) . . . . ?
O184 Si10 O181 Rb4 -0.9(9) . . . . ?
O184 Si10 O182 C181 170(2) . . . . ?
O184 Si10 O183 C185 75.6(18) . . . . ?
O201 Si11 O202 C201 -79.0(19) . . . . ?
O201 Si11 O203 Rb4 4.4(8) . . . . ?
O201 Si11 O203 C205 -170.0(17) . . . . ?
O201 Si11 O204 C209 -37.7(16) . . . . ?
O202 Si11 O201 Rb4 -118.4(6) . . . . ?
O202 Si11 O203 Rb4 126.3(7) . . . . ?
O202 Si11 O203 C205 -48.1(19) . . . . ?
O202 Si11 O204 C209 -166.7(14) . . . . ?
O203 Si11 O201 Rb4 -3.9(7) . . . . ?
O203 Si11 O202 C201 166.2(17) . . . . ?
O203 Si11 O204 C209 80.4(15) . . . . ?
O204 Si11 O201 Rb4 117.1(6) . . . . ?
O204 Si11 O202 C201 49.3(19) . . . . ?
O204 Si11 O203 Rb4 -119.3(7) . . . . ?
O204 Si11 O203 C205 66.3(19) . . . . ?
O221 Si12 O222 Rb4 10.7(10) . . . . ?
O221 Si12 O222 C221 -172(2) . . . . ?
O221 Si12 O223 C225 -82(2) . . . . ?
O221 Si12 O224 C229 -40.8(19) . . . . ?
O222 Si12 O221 Rb4 -9.7(9) . . . . ?
O222 Si12 O223 C225 164(2) . . . . ?
O222 Si12 O224 C229 80.3(18) . . . . ?
O223 Si12 O221 Rb4 -122.3(9) . . . . ?
O223 Si12 O222 Rb4 130.6(9) . . . . ?
O223 Si12 O222 C221 -52(2) . . . . ?
O223 Si12 O224 C229 -167.2(16) . . . . ?
O224 Si12 O221 Rb4 115.8(8) . . . . ?
O224 Si12 O222 Rb4 -115.6(8) . . . . ?
O224 Si12 O222 C221 62(2) . . . . ?
O224 Si12 O223 C225 45(2) . . . . ?

loop_
_platon_squeeze_void_nr
_platon_squeeze_void_average_x
_platon_squeeze_void_average_y
_platon_squeeze_void_average_z
_platon_squeeze_void_volume
_platon_squeeze_void_count_electrons
_platon_squeeze_void_content
1 -0.045 0.271 0.489 365 55 '1.1 C7H8'
2 0.009 0.063 0.993 374 38 '0.8 C7H8'
3 0.553 0.806 0.832 14 0 ' '
4 0.555 0.048 0.000 7 0 ' '
5 0.707 0.922 0.640 19 1 ' '
6 0.941 0.281 0.169 6 0 ' '

loop_
_twin_individual_id
_twin_individual_mass_fraction_refined
1 1.038(5)
2 -0.038(5)

loop_
_exptl_oxdiff_crystal_face_indexfrac_h
_exptl_oxdiff_crystal_face_indexfrac_k
_exptl_oxdiff_crystal_face_indexfrac_l
_exptl_oxdiff_crystal_face_x
_exptl_oxdiff_crystal_face_y
_exptl_oxdiff_crystal_face_z
-0.0005 1.0011 0.9996 0.0852 0.0675 -0.0024
0.0005 -1.0011 -0.9996 -0.0852 -0.0675 0.0024
1.0010 -0.0001 0.0015 -0.0761 0.0359 0.0819
-1.0010 0.0001 -0.0015 0.0761 -0.0359 -0.0819
0.0016 -1.9997 0.9994 -0.1777 0.0256 -0.0940
1.0001 0.9993 -0.9980 0.0140 -0.0036 0.1453
-2.0032 0.9987 -2.0020 0.2446 -0.1649 -0.0674
1.0029 -1.9989 2.0004 -0.2562 0.1150 -0.0450
